data_7133815
loop_
_publ_author_name
'Lockyer, Selena J.'
'Whitehead, George F. S.'
'Timco, Grigore A.'
'McInnes, Eric J. L.'
'Winpenny, Richard E. P.'

_publ_section_title
;
 One-, two- and three-dimensional interlocked polymers based on hybrid
 inorganic-organic rotaxanes.
;
_journal_issue 74
_journal_name_full 'Chemical communications (Cambridge, England)'
_journal_page_first 10124
_journal_page_last 10127
_journal_paper_doi 10.1039/d4cc03566f
_journal_volume 60
_journal_year 2024
_chemical_formula_moiety 'C66 H96 Cu4 N5 O20, C80 H144 Cr7 F8 Ni O32, 7.954(C3 H6 O), 1.209(H2 O)'
_chemical_formula_sum 'C170.2 H290.65 Cr7 Cu4 F8 N5 Ni O61.2'
_chemical_formula_weight 4215.08
_chemical_name_common '[Cr7Ni(O2CBu)16]2[Cu2(O2CBu)4]3(N5O4C26H24)2'
_space_group_crystal_system monoclinic
_space_group_IT_number 14
_space_group_name_Hall '-P 2yn'
_space_group_name_H-M_alt 'P 1 21/n 1'
_atom_sites_solution_hydrogens mixed
_atom_sites_solution_primary dual
_audit_creation_date 2024-04-11
_audit_creation_method
;
Olex2 1.5
(compiled 2024.02.16 svn.r378c4104 for OlexSys, GUI svn.r6928)
;
_audit_update_record
;
2024-07-01 deposited with the CCDC.	2024-08-07 downloaded from the CCDC.
;
_cell_angle_alpha 90
_cell_angle_beta 104.391(2)
_cell_angle_gamma 90
_cell_formula_units_Z 4
_cell_length_a 26.8191(4)
_cell_length_b 19.6641(3)
_cell_length_c 43.9326(7)
_cell_measurement_reflns_used 25411
_cell_measurement_temperature 100.00(10)
_cell_measurement_theta_max 24.6810
_cell_measurement_theta_min 1.8210
_cell_volume 22441.9(6)
_computing_cell_refinement 'CrysAlisPro 1.171.43.108a (Rigaku OD, 2024)'
_computing_data_collection 'GDA - generic data acquisition software'
_computing_data_reduction 'CrysAlisPro 1.171.43.108a (Rigaku OD, 2024)'
_computing_molecular_graphics 'Olex2 1.5 (Dolomanov et al., 2009)'
_computing_publication_material 'Olex2 1.5 (Dolomanov et al., 2009)'
_computing_structure_refinement 'SHELXL 2019/3 (Sheldrick, 2015)'
_computing_structure_solution 'SHELXT 2018/2 (Sheldrick, 2018)'
_diffrn_ambient_temperature 100.00(10)
_diffrn_detector 'Photon counting pixel array'
_diffrn_detector_area_resol_mean 5.8140
_diffrn_detector_type 'Dectris PILATUS 2M'
_diffrn_measured_fraction_theta_full 0.797
_diffrn_measured_fraction_theta_max 0.739
_diffrn_measurement_details
;
List of Runs (angles in degrees, time in seconds):

  # Type    Start    End  Width  t~exp~   \w     \q     \k     \f   Frames
#--------------------------------------------------------------------------
  1  \f      0.00 179.00   1.00    0.20   0.00   0.00   0.00    --   179
;
_diffrn_measurement_device 'Fixed \c 3-circle diffractometer'
_diffrn_measurement_device_type 'Fluid Film Devices'
_diffrn_measurement_method 'shutterless scans'
_diffrn_measurement_specimen_support 'MiTeGen MicroMount'
_diffrn_orient_matrix_type 'CrysAlisPro convention (1999,Acta A55,543-557)'
_diffrn_orient_matrix_UB_11 -0.0126492000
_diffrn_orient_matrix_UB_12 -0.0280129000
_diffrn_orient_matrix_UB_13 0.0038223000
_diffrn_orient_matrix_UB_21 -0.0207077000
_diffrn_orient_matrix_UB_22 0.0201762000
_diffrn_orient_matrix_UB_23 0.0006262000
_diffrn_orient_matrix_UB_31 -0.0106661000
_diffrn_orient_matrix_UB_32 -0.0060117000
_diffrn_orient_matrix_UB_33 -0.0157194000
_diffrn_radiation_monochromator 'Silicon 111'
_diffrn_radiation_probe x-ray
_diffrn_radiation_type synchrotron
_diffrn_radiation_wavelength 0.6889
_diffrn_reflns_av_R_equivalents 0.0773
_diffrn_reflns_av_unetI/netI 0.0903
_diffrn_reflns_Laue_measured_fraction_full 0.797
_diffrn_reflns_Laue_measured_fraction_max 0.739
_diffrn_reflns_limit_h_max 29
_diffrn_reflns_limit_h_min -32
_diffrn_reflns_limit_k_max 23
_diffrn_reflns_limit_k_min -23
_diffrn_reflns_limit_l_max 53
_diffrn_reflns_limit_l_min -42
_diffrn_reflns_number 91439
_diffrn_reflns_point_group_measured_fraction_full 0.797
_diffrn_reflns_point_group_measured_fraction_max 0.739
_diffrn_reflns_theta_full 24.415
_diffrn_reflns_theta_max 25.150
_diffrn_reflns_theta_min 1.571
_diffrn_source Synchrotron
_diffrn_source_details 'Allan et al. (2017)'
_diffrn_source_type 'Diamond Light Source Beamline I19-1'
_exptl_absorpt_coefficient_mu 0.790
_exptl_absorpt_correction_T_max 1.00000
_exptl_absorpt_correction_T_min 0.59771
_exptl_absorpt_correction_type multi-scan
_exptl_absorpt_process_details
;
CrysAlisPro 1.171.43.108a (Rigaku Oxford Diffraction, 2024)
Empirical absorption correction using spherical harmonics,
implemented in SCALE3 ABSPACK scaling algorithm.
;
_exptl_crystal_colour 'clear green'
_exptl_crystal_colour_lustre clear
_exptl_crystal_colour_primary green
_exptl_crystal_density_diffrn 1.248
_exptl_crystal_description block
_exptl_crystal_F_000 8882
_exptl_crystal_size_max 0.087
_exptl_crystal_size_mid 0.055
_exptl_crystal_size_min 0.035
_refine_diff_density_max 0.638
_refine_diff_density_min -0.724
_refine_diff_density_rms 0.084
_refine_ls_extinction_method none
_refine_ls_goodness_of_fit_ref 1.086
_refine_ls_hydrogen_treatment constr
_refine_ls_matrix_type full
_refine_ls_number_parameters 2833
_refine_ls_number_reflns 32627
_refine_ls_number_restraints 12415
_refine_ls_restrained_S_all 1.024
_refine_ls_R_factor_all 0.0937
_refine_ls_R_factor_gt 0.0699
_refine_ls_shift/su_max 0.001
_refine_ls_shift/su_mean 0.000
_refine_ls_structure_factor_coef Fsqd
_refine_ls_weighting_details 'w=1/[\s^2^(Fo^2^)+(0.1133P)^2^+5.0773P] where P=(Fo^2^+2Fc^2^)/3'
_refine_ls_weighting_scheme calc
_refine_ls_wR_factor_gt 0.1952
_refine_ls_wR_factor_ref 0.2111
_reflns_Friedel_coverage 0.000
_reflns_number_gt 23173
_reflns_number_total 32627
_reflns_threshold_expression 'I > 2\s(I)'
_cod_data_source_file d4cc03566f2.cif
_cod_data_source_block m_sjl646b_1_c1_
_cod_original_formula_sum 'C170.20 H290.65 Cr7 Cu4 F8 N5 Ni O61.20'
_cod_database_code 7133815
_shelx_shelxl_version_number 2019/3
_shelx_space_group_comment
;
The symmetry employed for this shelxl refinement is uniquely defined
by the following loop, which should always be used as a source of
symmetry information in preference to the above space-group names.
They are only intended as comments.
;
_olex2_refinement_description
;
1. Shared sites
{Cr1, Ni1}
{Cr2, Ni2}
{Cr3, Ni3}
{Cr4, Ni4}
{Cr5, Ni5}
{Cr6, Ni6}
{Cr7, Ni7}
{Cr8, Ni8}
{Cr2A, Ni2A}
2. Restrained distances
 O36-O64
 -2.9 with sigma of 0.02
 Cr2A-F1 \\sim Cr2-F1 \\sim Cr2-F2 \\sim Cr2A-F2
 with sigma of 0.02
 O6-C11A \\sim O6-C11 \\sim O8-C16 \\sim O8-C16A \\sim O1-C1 \\sim O1-C1A \\sim
O3-C6A \\sim O3-C6
 with sigma of 0.02
 O6-C11 \\sim O6-C11A
 with sigma of 0.02
 C27-C26 \\sim C27A-C26
 with sigma of 0.02
 C32-C31 \\sim C32A-C31
 with sigma of 0.02
 C37-C36 \\sim C37A-C36
 with sigma of 0.02
 C171-C112 \\sim C113-C112
 with sigma of 0.02
 C181-C133 \\sim C135-C133 \\sim C1E-C133 \\sim C1F-C133 \\sim C136-C133 \\sim
C134-C133
 with sigma of 0.02
3. Uiso/Uaniso restraints and constraints
O64 \\sim C34A \\sim C13A \\sim C167 \\sim C35 \\sim O56 \\sim O4A \\sim C177
\\sim C20 \\sim O61 \\sim C116 \\sim O65 \\sim C18A \\sim C157 \\sim C29A \\sim
C179 \\sim C16 \\sim C162 \\sim C30 \\sim O63 \\sim C40 \\sim O62 \\sim O5A
\\sim C175 \\sim O7A \\sim O54 \\sim C2A \\sim C173 \\sim C9A \\sim C164 \\sim
C39A \\sim C174 \\sim C1C \\sim C169 \\sim C18 \\sim C176 \\sim C28 \\sim O58
\\sim C33 \\sim O173 \\sim C38 \\sim C170 \\sim C114 \\sim C178 \\sim C135
\\sim O55 \\sim C12A \\sim C172 \\sim Cr2A \\sim C156 \\sim C17A \\sim C180
\\sim O2A \\sim C147 \\sim C4A \\sim C165 \\sim C7A \\sim C158 \\sim C27A \\sim
C151 \\sim C37A \\sim C163 \\sim C32A \\sim C148 \\sim C171 \\sim C161 \\sim
C181 \\sim C149 \\sim C17 \\sim C160 \\sim C19 \\sim O53 \\sim C27 \\sim O59
\\sim C29 \\sim C152 \\sim C32 \\sim O60 \\sim C34 \\sim C150 \\sim C37 \\sim
C168 \\sim C39 \\sim C153 \\sim C113 \\sim O57 \\sim C115 \\sim C154 \\sim C134
\\sim C159 \\sim C136 \\sim C155 \\sim C11A \\sim C166 \\sim C14A \\sim Cr2
\\sim C15A \\sim Ni2 \\sim Ni2A \\sim O2 \\sim C16A \\sim C1 \\sim C19A \\sim
C1F \\sim C20A \\sim C3 \\sim C1A \\sim C4 \\sim C3A \\sim C5 \\sim C5A \\sim
O4 \\sim C6A \\sim C6 \\sim C8A \\sim C7 \\sim C10A \\sim C8 \\sim C28A \\sim
C9 \\sim C30A \\sim C10 \\sim C38A \\sim O5 \\sim C40A \\sim C11 \\sim C33A
\\sim C12 \\sim C35A \\sim C13 \\sim C1B \\sim C14 \\sim C1D \\sim C15 \\sim
C1E \\sim O7 \\sim C2: within 2A with sigma of 0.04 and sigma for terminal
atoms of 0.08 within 2A
Uanis(C5) \\sim Ueq: with sigma of 0.01 and sigma for terminal atoms of 0.02
Uanis(Cr1) = Uanis(Ni1)
Uanis(Cr2) = Uanis(Ni2)
Uanis(Cr3) = Uanis(Ni3)
Uanis(Cr4) = Uanis(Ni4)
Uanis(Cr5) = Uanis(Ni5)
Uanis(Cr6) = Uanis(Ni6)
Uanis(Cr7) = Uanis(Ni7)
Uanis(Cr8) = Uanis(Ni8)
Uanis(C16A) = Uanis(C16)
Uanis(Cr2A) = Uanis(Ni2A)
4. Rigid body (RIGU) restrains
 O64, C34A, C13A, C167, C35, O56, O4A, C177, C20, O61, C116, O65, C18A, C157,
 C29A, C179, C16, C162, C30, O63, C40, O62, O5A, C175, O7A, O54, C2A, C173, C9A,
  C164, C39A, C174, C1C, C169, C18, C176, C28, O58, C33, O173, C38, C170, C114,
 C178, C135, O55, C12A, C172, Cr2A, C156, C17A, C180, O2A, C147, C4A, C165, C7A,
  C158, C27A, C151, C37A, C163, C32A, C148, C171, C161, C181, C149, C17, C160,
 C19, O53, C27, O59, C29, C152, C32, O60, C34, C150, C37, C168, C39, C153, C113,
  O57, C115, C154, C134, C159, C136, C155, C11A, C166, C14A, Cr2, C15A, Ni2,
 Ni2A, O2, C16A, C1, C19A, C1F, C20A, C3, C1A, C4, C3A, C5, C5A, O4, C6A, C6,
 C8A, C7, C10A, C8, C28A, C9, C30A, C10, C38A, O5, C40A, C11, C33A, C12, C35A,
 C13, C1B, C14, C1D, C15, C1E, O7, C2
 with sigma for 1-2 distances of 0.004 and sigma for 1-3 distances of 0.004
5. Same fragment restrains
{O1, O2, C1, C2, C3, C4, C5} sigma for 1-2: 0.02, 1-3: 0.04
as in
{O3, O4, C6, C7, C8, C9, C10}
{O1, O2, C1, C2, C3, C4, C5} sigma for 1-2: 0.02, 1-3: 0.04
as in
{O7, O8, C16, C17, C18, C19, C20}
{O1, O2, C1, C2, C3, C4, C5} sigma for 1-2: 0.02, 1-3: 0.04
as in
{O19, O20, C46, C47, C48, C49, C50}
{O1, O2, C1, C2, C3, C4, C5} sigma for 1-2: 0.02, 1-3: 0.04
as in
{O5, O6, C11, C12, C13, C14, C15}
{O1, O2, C1, C2, C3, C4, C5} sigma for 1-2: 0.02, 1-3: 0.04
as in
{O13, O14, C31, C32, C33, C34, C35}
{O1, O2, C1, C2, C3, C4, C5} sigma for 1-2: 0.02, 1-3: 0.04
as in
{O9, O10, C21, C22, C23, C24, C25}
{O1, O2, C1, C2, C3, C4, C5} sigma for 1-2: 0.02, 1-3: 0.04
as in
{O31, O32, C76, C77, C78, C79, C80}
{O1, O2, C1, C2, C3, C4, C5} sigma for 1-2: 0.02, 1-3: 0.04
as in
{O11, O12, C26, C27, C28, C29, C30}
{O2, C1, C2, C3, C4, C5} sigma for 1-2: 0.02, 1-3: 0.04
as in
{O7A, C16A, C17A, C19A, C18A, C20A}
{O1, O2, C1, C2, C3, C4, C5} sigma for 1-2: 0.02, 1-3: 0.04
as in
{O15, O16, C36, C37, C38, C39, C40}
{O1, O2, C1, C2, C3, C4, C5} sigma for 1-2: 0.02, 1-3: 0.04
as in
{O25, O26, C61, C62, C63, C64, C65}
{O1, O2, C1, C2, C3, C4, C5} sigma for 1-2: 0.02, 1-3: 0.04
as in
{O17, O18, C41, C42, C43, C44, C45}
{O2, C1, C2, C3, C4, C5} sigma for 1-2: 0.02, 1-3: 0.04
as in
{O4A, C6A, C7A, C8A, C9A, C10A}
{O1, O2, C1, C2, C3, C4, C5} sigma for 1-2: 0.02, 1-3: 0.04
as in
{O21, O22, C51, C52, C53, C54, C55}
{O1, O2, C1, C2, C3, C4, C5} sigma for 1-2: 0.02, 1-3: 0.04
as in
{O49, O50, C137, C138, C139, C140, C141}
{O1, O2, C1, C2, C3, C4, C5} sigma for 1-2: 0.02, 1-3: 0.04
as in
{O23, O24, C56, C57, C58, C59, C60}
{O1, O2, C1, C2, C3, C4, C5} sigma for 1-2: 0.02, 1-3: 0.04
as in
{O43, O44, C122, C123, C124, C125, C126}
{O1, O2, C1, C2, C3, C4, C5} sigma for 1-2: 0.02, 1-3: 0.04
as in
{O27, O28, C66, C67, C68, C69, C70}
{O53, C147, C148, C149} sigma for 1-2: 0.02, 1-3: 0.04
as in
{O58, C162, C163, C164}
{O1, O2, C1, C2, C3, C4, C5} sigma for 1-2: 0.02, 1-3: 0.04
as in
{O29, O30, C71, C72, C73, C74, C75}
{O53, C147, C148, C149} sigma for 1-2: 0.02, 1-3: 0.04
as in
{O63, C177, C175, C176}
{O1, O2, C1, C2, C3, C4, C5} sigma for 1-2: 0.02, 1-3: 0.04
as in
{O39, O40, C112, C113, C114, C115, C116}
{O53, C147, C148, C149} sigma for 1-2: 0.02, 1-3: 0.04
as in
{O55, C153, C154, C155}
{O1, O2, C1, C2, C3, C4, C5} sigma for 1-2: 0.02, 1-3: 0.04
as in
{O41, O42, C117, C118, C119, C120, C121}
{C2, C3, C4, C5} sigma for 1-2: 0.02, 1-3: 0.04
as in
{C37A, C38A, C39A, C40A}
{O1, O2, C1, C2, C3, C4, C5} sigma for 1-2: 0.02, 1-3: 0.04
as in
{O45, O46, C127, C128, C129, C130, C131}
{C2, C3, C4, C5} sigma for 1-2: 0.02, 1-3: 0.04
as in
{C171, C1B, C1C, C1D}
{O53, C147, C148, C149} sigma for 1-2: 0.02, 1-3: 0.04
as in
{O173, C178, C179, C180}
{O2, C1, C2, C3, C4, C5} sigma for 1-2: 0.02, 1-3: 0.04
as in
{O5A, C11A, C12A, C14A, C13A, C15A}
{O1, O2, C1, C2, C3, C4, C5} sigma for 1-2: 0.02, 1-3: 0.04
as in
{O51, O52, C142, C143, C144, C145, C146}
{O2, C1, C2, C3, C4, C5} sigma for 1-2: 0.02, 1-3: 0.04
as in
{O2A, C1A, C2A, C3A, C4A, C5A}
{O53, C147, C148, C149} sigma for 1-2: 0.02, 1-3: 0.04
as in
{O54, C150, C151, C152}
{C2, C3, C4, C5} sigma for 1-2: 0.02, 1-3: 0.04
as in
{C27A, C28A, C29A, C30A}
{O53, C147, C148, C149} sigma for 1-2: 0.02, 1-3: 0.04
as in
{O56, C156, C157, C158}
{C2, C3, C4, C5} sigma for 1-2: 0.02, 1-3: 0.04
as in
{C32A, C33A, C34A, C35A}
{O53, C147, C148, C149} sigma for 1-2: 0.02, 1-3: 0.04
as in
{O57, C159, C160, C161}
{O53, C147, C148, C149} sigma for 1-2: 0.02, 1-3: 0.04
as in
{O64, C173, C172, C174}
{O53, C147, C148, C149} sigma for 1-2: 0.02, 1-3: 0.04
as in
{O59, C165, C166, C167}
{O53, C147, C148, C149} sigma for 1-2: 0.02, 1-3: 0.04
as in
{O60, C168, C169, C170}
{O1, O2, C1, C2, C3, C4, C5} sigma for 1-2: 0.02, 1-3: 0.04
as in
{O47, O48, C132, C133, C134, C135, C136}
{C3, C4, C5} sigma for 1-2: 0.02, 1-3: 0.04
as in
{C181, C1E, C1F}
6. Others
 Sof(O5A)=Sof(C11A)=Sof(C12A)=Sof(C14A)=Sof(H14D)=Sof(H14E)=Sof(H14F)=
 Sof(C13A)=Sof(H13D)=Sof(H13E)=Sof(H13F)=Sof(C15A)=Sof(H15D)=Sof(H15E)=
 Sof(H15F)=Sof(O7A)=Sof(C16A)=Sof(C17A)=Sof(C19A)=Sof(H19D)=Sof(H19E)=Sof(H19F)=
 Sof(C18A)=Sof(H18D)=Sof(H18E)=Sof(H18F)=Sof(C20A)=Sof(H20D)=Sof(H20E)=
 Sof(H20F)=Sof(O2A)=Sof(C1A)=Sof(C2A)=Sof(C3A)=Sof(H3AA)=Sof(H3AB)=Sof(H3AC)=
 Sof(C4A)=Sof(H4AA)=Sof(H4AB)=Sof(H4AC)=Sof(C5A)=Sof(H5AA)=Sof(H5AB)=Sof(H5AC)=
 Sof(O4A)=Sof(C6A)=Sof(C7A)=Sof(C8A)=Sof(H8AA)=Sof(H8AB)=Sof(H8AC)=Sof(C9A)=
 Sof(H9AA)=Sof(H9AB)=Sof(H9AC)=Sof(C10A)=Sof(H10D)=Sof(H10E)=Sof(H10F)=1-FVAR(1)
 Sof(Cr2A)=0.875*(1-FVAR(2))
 Sof(Ni2A)=0.125*(1-FVAR(2))
 Sof(Ni2)=0.125*FVAR(2)
 Sof(Cr2)=0.875*FVAR(2)
 Sof(O2)=Sof(C1)=Sof(C2)=Sof(C3)=Sof(H3A)=Sof(H3B)=Sof(H3C)=Sof(C4)=Sof(H4A)=
 Sof(H4B)=Sof(H4C)=Sof(C5)=Sof(H5A)=Sof(H5B)=Sof(H5C)=Sof(O4)=Sof(C6)=Sof(C7)=
 Sof(C8)=Sof(H8A)=Sof(H8B)=Sof(H8C)=Sof(C9)=Sof(H9A)=Sof(H9B)=Sof(H9C)=Sof(C10)=
 Sof(H10A)=Sof(H10B)=Sof(H10C)=Sof(O5)=Sof(C11)=Sof(C12)=Sof(C13)=Sof(H13A)=
 Sof(H13B)=Sof(H13C)=Sof(C14)=Sof(H14A)=Sof(H14B)=Sof(H14C)=Sof(C15)=Sof(H15A)=
 Sof(H15B)=Sof(H15C)=Sof(O7)=Sof(C16)=Sof(C17)=Sof(C18)=Sof(H18A)=Sof(H18B)=
 Sof(H18C)=Sof(C19)=Sof(H19A)=Sof(H19B)=Sof(H19C)=Sof(C20)=Sof(H20A)=Sof(H20B)=
 Sof(H20C)=FVAR(1)
 Sof(C27A)=Sof(C28A)=Sof(H28D)=Sof(H28E)=Sof(H28F)=Sof(C29A)=Sof(H29D)=
 Sof(H29E)=Sof(H29F)=Sof(C30A)=Sof(H30D)=Sof(H30E)=Sof(H30F)=1-FVAR(2)
 Sof(C27)=Sof(C28)=Sof(H28A)=Sof(H28B)=Sof(H28C)=Sof(C29)=Sof(H29A)=Sof(H29B)=
 Sof(H29C)=Sof(C30)=Sof(H30A)=Sof(H30B)=Sof(H30C)=FVAR(2)
 Sof(C37A)=Sof(C38A)=Sof(H38D)=Sof(H38E)=Sof(H38F)=Sof(C39A)=Sof(H39D)=
 Sof(H39E)=Sof(H39F)=Sof(C40A)=Sof(H40D)=Sof(H40E)=Sof(H40F)=1-FVAR(3)
 Sof(C37)=Sof(C38)=Sof(H38A)=Sof(H38B)=Sof(H38C)=Sof(C39)=Sof(H39A)=Sof(H39B)=
 Sof(H39C)=Sof(C40)=Sof(H40A)=Sof(H40B)=Sof(H40C)=FVAR(3)
 Sof(C32A)=Sof(C33A)=Sof(H33D)=Sof(H33E)=Sof(H33F)=Sof(C34A)=Sof(H34D)=
 Sof(H34E)=Sof(H34F)=Sof(C35A)=Sof(H35D)=Sof(H35E)=Sof(H35F)=1-FVAR(4)
 Sof(C32)=Sof(C33)=Sof(H33A)=Sof(H33B)=Sof(H33C)=Sof(C34)=Sof(H34A)=Sof(H34B)=
 Sof(H34C)=Sof(C35)=Sof(H35A)=Sof(H35B)=Sof(H35C)=FVAR(4)
 Sof(C171)=Sof(C1B)=Sof(H1BA)=Sof(H1BB)=Sof(H1BC)=Sof(C1C)=Sof(H1CA)=Sof(H1CB)=
 Sof(H1CC)=Sof(C1D)=Sof(H1DA)=Sof(H1DB)=Sof(H1DC)=1-FVAR(5)
 Sof(C113)=Sof(C114)=Sof(H11G)=Sof(H11H)=Sof(H11I)=Sof(C115)=Sof(H11J)=
 Sof(H11K)=Sof(H11L)=Sof(C116)=Sof(H11M)=Sof(H11N)=Sof(H11O)=FVAR(5)
 Sof(O173)=Sof(C178)=Sof(H17P)=Sof(H17Q)=Sof(H17R)=Sof(C179)=Sof(C180)=
 Sof(H18J)=Sof(H18K)=Sof(H18L)=1-FVAR(6)
 Sof(O55)=Sof(C153)=Sof(H15M)=Sof(H15N)=Sof(H15O)=Sof(C154)=Sof(C155)=
 Sof(H15P)=Sof(H15Q)=Sof(H15R)=FVAR(6)
 Sof(O64)=Sof(C173)=Sof(H17D)=Sof(H17E)=Sof(H17F)=Sof(C172)=Sof(C174)=
 Sof(H17G)=Sof(H17H)=Sof(H17I)=FVAR(7)
 Sof(O65)=Sof(HD)=Sof(H65)=1-FVAR(8)
 Sof(O59)=Sof(C165)=Sof(H16J)=Sof(H16K)=Sof(H16L)=Sof(C166)=Sof(C167)=
 Sof(H16M)=Sof(H16N)=Sof(H16O)=FVAR(8)
 Sof(O60)=Sof(C168)=Sof(H16P)=Sof(H16Q)=Sof(H16R)=Sof(C169)=Sof(C170)=
 Sof(H17A)=Sof(H17B)=Sof(H17C)=FVAR(9)
 Sof(C181)=Sof(H18G)=Sof(H18H)=Sof(H18I)=Sof(C1E)=Sof(H1EA)=Sof(H1EB)=
 Sof(H1EC)=Sof(C1F)=Sof(H1FA)=Sof(H1FB)=Sof(H1FC)=1-FVAR(10)
 Sof(C134)=Sof(H13M)=Sof(H13N)=Sof(H13O)=Sof(C135)=Sof(H13P)=Sof(H13Q)=
 Sof(H13R)=Sof(C136)=Sof(H13S)=Sof(H13T)=Sof(H13U)=FVAR(10)
 Sof(O62)=Sof(H62A)=Sof(H62B)=FVAR(11)
 Sof(O63)=Sof(C177)=Sof(H17J)=Sof(H17K)=Sof(H17L)=Sof(C175)=Sof(C176)=
 Sof(H17M)=Sof(H17N)=Sof(H17O)=FVAR(12)
 Fixed Sof: Cr1(0.875) Cr3(0.875) Cr4(0.875) Cr5(0.875) Cr6(0.875) Cr7(0.875)
 Cr8(0.875) Ni1(0.125) Ni3(0.125) Ni4(0.125) Ni5(0.125) Ni6(0.125) Ni7(0.125)
 Ni8(0.125) O61(0.5) H61A(0.5) H61B(0.5)
7.a Riding coordinates:
 O61(H61A,H61B), O62(H62A,H62B), O65(HD,H65)
7.b Secondary CH2 refined with riding coordinates:
 N01P(H01A,H01B), C92(H92A,H92B), C93(H93A,H93B), C94(H94A,H94B), C95(H95A,H95B)
7.c Me refined with riding coordinates:
 C3(H3A,H3B,H3C), C4(H4A,H4B,H4C), C5(H5A,H5B,H5C), C8(H8A,H8B,H8C), C9(H9A,
 H9B,H9C), C10(H10A,H10B,H10C), C13(H13A,H13B,H13C), C14(H14A,H14B,H14C),
 C15(H15A,H15B,H15C), C18(H18A,H18B,H18C), C19(H19A,H19B,H19C), C20(H20A,H20B,
 H20C), C23(H23A,H23B,H23C), C24(H24A,H24B,H24C), C25(H25A,H25B,H25C), C28(H28A,
 H28B,H28C), C29(H29A,H29B,H29C), C30(H30A,H30B,H30C), C33(H33A,H33B,H33C),
 C34(H34A,H34B,H34C), C35(H35A,H35B,H35C), C38(H38A,H38B,H38C), C39(H39A,H39B,
 H39C), C40(H40A,H40B,H40C), C43(H43A,H43B,H43C), C44(H44A,H44B,H44C), C45(H45A,
 H45B,H45C), C48(H48A,H48B,H48C), C49(H49A,H49B,H49C), C50(H50A,H50B,H50C),
 C53(H53A,H53B,H53C), C54(H54A,H54B,H54C), C55(H55A,H55B,H55C), C58(H58A,H58B,
 H58C), C59(H59A,H59B,H59C), C60(H60A,H60B,H60C), C63(H63A,H63B,H63C), C64(H64A,
 H64B,H64C), C65(H65A,H65B,H65C), C68(H68A,H68B,H68C), C69(H69A,H69B,H69C),
 C70(H70A,H70B,H70C), C73(H73A,H73B,H73C), C74(H74A,H74B,H74C), C75(H75A,H75B,
 H75C), C78(H78A,H78B,H78C), C79(H79A,H79B,H79C), C80(H80A,H80B,H80C),
 C109(H10G,H10H,H10I), C110(H11A,H11B,H11C), C111(H11D,H11E,H11F), C114(H11G,
 H11H,H11I), C115(H11J,H11K,H11L), C116(H11M,H11N,H11O), C119(H11P,H11Q,H11R),
 C120(H12A,H12B,H12C), C121(H12D,H12E,H12F), C124(H12G,H12H,H12I), C125(H12J,
 H12K,H12L), C126(H12M,H12N,H12O), C129(H12P,H12Q,H12R), C130(H13G,H13H,H13I),
 C131(H13J,H13K,H13L), C134(H13M,H13N,H13O), C135(H13P,H13Q,H13R), C136(H13S,
 H13T,H13U), C139(H13V,H13W,H13X), C140(H14G,H14H,H14I), C141(H14J,H14K,H14L),
 C144(H14M,H14N,H14O), C145(H14P,H14Q,H14R), C146(H14S,H14T,H14U), C147(H14V,
 H14W,H14X), C149(H14Y,H,HA), C150(H15G,H15H,H15I), C152(H15J,H15K,H15L),
 C153(H15M,H15N,H15O), C155(H15P,H15Q,H15R), C156(H15S,H15T,H15U), C158(H15V,
 H15W,H15X), C159(H15Y,HB,HC), C161(H16A,H16B,H16C), C162(H16D,H16E,H16F),
 C164(H16G,H16H,H16I), C165(H16J,H16K,H16L), C167(H16M,H16N,H16O), C168(H16P,
 H16Q,H16R), C170(H17A,H17B,H17C), C14A(H14D,H14E,H14F), C13A(H13D,H13E,H13F),
 C15A(H15D,H15E,H15F), C19A(H19D,H19E,H19F), C18A(H18D,H18E,H18F), C20A(H20D,
 H20E,H20F), C3A(H3AA,H3AB,H3AC), C4A(H4AA,H4AB,H4AC), C5A(H5AA,H5AB,H5AC),
 C8A(H8AA,H8AB,H8AC), C9A(H9AA,H9AB,H9AC), C10A(H10D,H10E,H10F), C28A(H28D,H28E,
 H28F), C29A(H29D,H29E,H29F), C30A(H30D,H30E,H30F), C38A(H38D,H38E,H38F),
 C39A(H39D,H39E,H39F), C40A(H40D,H40E,H40F), C33A(H33D,H33E,H33F), C34A(H34D,
 H34E,H34F), C35A(H35D,H35E,H35F), C1B(H1BA,H1BB,H1BC), C1C(H1CA,H1CB,H1CC),
 C1D(H1DA,H1DB,H1DC), C173(H17D,H17E,H17F), C174(H17G,H17H,H17I), C177(H17J,
 H17K,H17L), C176(H17M,H17N,H17O), C178(H17P,H17Q,H17R), C180(H18J,H18K,H18L),
 C181(H18G,H18H,H18I), C1E(H1EA,H1EB,H1EC), C1F(H1FA,H1FB,H1FC)
7.d Aromatic/amide H refined with riding coordinates:
 C81(H81), C82(H82), C84(H84), C87(H87), C88(H88), C90(H90), C91(H91),
 C97(H97), C98(H98), C100(H100), C101(H101), C104(H104), C105(H105), C106(H106)
;
_olex2_submission_special_instructions 'No special instructions were received'
_oxdiff_exptl_absorpt_empirical_details
;
Empirical correction (ABSPACK) includes:
- Absorption correction using spherical harmonics
- Frame scaling
;
_oxdiff_exptl_absorpt_empirical_full_max 1.462
_oxdiff_exptl_absorpt_empirical_full_min 0.681

loop_
_space_group_symop_operation_xyz
'x, y, z'
'-x+1/2, y+1/2, -z+1/2'
'-x, -y, -z'
'x-1/2, -y-1/2, z-1/2'

loop_
_atom_site_label
_atom_site_type_symbol
_atom_site_fract_x
_atom_site_fract_y
_atom_site_fract_z
_atom_site_U_iso_or_equiv
_atom_site_adp_type
_atom_site_occupancy
_atom_site_site_symmetry_order
_atom_site_calc_flag
_atom_site_refinement_flags_posn
_atom_site_refinement_flags_adp
_atom_site_refinement_flags_occupancy
_atom_site_disorder_assembly
_atom_site_disorder_group
Cu3 Cu 0.70897(2) 0.74967(3) 0.53419(2) 0.04099(17) Uani 1 1 d . . . . .
Cu1 Cu 0.95158(3) 0.51301(4) 0.49372(2) 0.04861(19) Uani 1 1 d . . . . .
Cu2 Cu 0.75522(3) 0.65907(3) 0.50945(2) 0.04395(18) Uani 1 1 d . . . . .
Cu4 Cu 0.04491(3) 0.52407(3) 0.01189(2) 0.04909(19) Uani 1 1 d . . . . .
Cr1 Cr 0.40100(3) 0.41704(4) 0.30986(2) 0.0426(2) Uani 0.875 1 d . . P A .
Cr2 Cr 0.4434(4) 0.2698(6) 0.2884(3) 0.058(3) Uani 0.245(7) 1 d D U P A 1
Cr3 Cr 0.52731(4) 0.22338(4) 0.24431(2) 0.0485(2) Uani 0.875 1 d . . P A .
Cr4 Cr 0.57838(4) 0.31051(4) 0.19293(2) 0.0450(2) Uani 0.875 1 d . . P A .
Cr5 Cr 0.60247(3) 0.47987(4) 0.18774(2) 0.0413(2) Uani 0.875 1 d . . P A .
Cr6 Cr 0.57723(3) 0.62778(4) 0.22058(2) 0.0423(2) Uani 0.875 1 d . . P A .
Cr7 Cr 0.49284(3) 0.67507(4) 0.26290(2) 0.0442(2) Uani 0.875 1 d . . P A .
Cr8 Cr 0.41058(4) 0.58435(4) 0.29430(2) 0.0488(2) Uani 0.875 1 d . . P A .
Ni1 Ni 0.40100(3) 0.41704(4) 0.30986(2) 0.0426(2) Uani 0.125 1 d . . P A .
Ni2 Ni 0.4434(4) 0.2698(6) 0.2884(3) 0.058(3) Uani 0.0349(10) 1 d . U P A 1
Ni3 Ni 0.52731(4) 0.22338(4) 0.24431(2) 0.0485(2) Uani 0.125 1 d . . P A .
Ni4 Ni 0.57838(4) 0.31051(4) 0.19293(2) 0.0450(2) Uani 0.125 1 d . . P A .
Ni5 Ni 0.60247(3) 0.47987(4) 0.18774(2) 0.0413(2) Uani 0.125 1 d . . P A .
Ni6 Ni 0.57723(3) 0.62778(4) 0.22058(2) 0.0423(2) Uani 0.125 1 d . . P A .
Ni7 Ni 0.49284(3) 0.67507(4) 0.26290(2) 0.0442(2) Uani 0.125 1 d . . P A .
Ni8 Ni 0.41058(4) 0.58435(4) 0.29430(2) 0.0488(2) Uani 0.125 1 d . . P A .
F1 F 0.45768(11) 0.36817(14) 0.30042(7) 0.0445(7) Uani 1 1 d D . . . .
F2 F 0.47858(12) 0.28594(15) 0.25690(7) 0.0502(7) Uani 1 1 d D . . . .
F3 F 0.56098(11) 0.30312(14) 0.23331(6) 0.0454(7) Uani 1 1 d . . . . .
F4 F 0.55868(11) 0.40796(14) 0.19466(7) 0.0440(7) Uani 1 1 d . . . . .
F5 F 0.58487(11) 0.53100(13) 0.22148(6) 0.0388(6) Uani 1 1 d . . . . .
F6 F 0.51365(11) 0.61705(13) 0.23312(6) 0.0395(6) Uani 1 1 d . . . . .
F7 F 0.47604(11) 0.59627(14) 0.28401(6) 0.0415(7) Uani 1 1 d . . . . .
F8 F 0.41303(11) 0.49051(14) 0.28368(6) 0.0429(7) Uani 1 1 d . . . . .
O1 O 0.38641(15) 0.34613(18) 0.33696(9) 0.0535(10) Uani 1 1 d D . . . .
O2 O 0.4131(8) 0.2483(8) 0.3223(5) 0.060(4) Uani 0.280(8) 1 d D U P A 1
C1 C 0.3991(14) 0.2851(8) 0.3421(6) 0.059(6) Uani 0.280(8) 1 d D U P A 1
C2 C 0.3772(8) 0.2530(10) 0.3678(5) 0.067(6) Uani 0.280(8) 1 d D U P A 1
C3 C 0.3236(8) 0.2263(15) 0.3523(6) 0.088(7) Uani 0.280(8) 1 d D U P A 1
H3A H 0.301627 0.264036 0.342495 0.132 Uiso 0.280(8) 1 calc R U P A 1
H3B H 0.325893 0.192577 0.336275 0.132 Uiso 0.280(8) 1 calc R U P A 1
H3C H 0.308899 0.204938 0.368271 0.132 Uiso 0.280(8) 1 calc R U P A 1
C4 C 0.4131(11) 0.1966(14) 0.3834(7) 0.105(9) Uani 0.280(8) 1 d D U P A 1
H4A H 0.447084 0.215684 0.393026 0.158 Uiso 0.280(8) 1 calc R U P A 1
H4B H 0.399147 0.175021 0.399617 0.158 Uiso 0.280(8) 1 calc R U P A 1
H4C H 0.416142 0.162660 0.367621 0.158 Uiso 0.280(8) 1 calc R U P A 1
C5 C 0.3724(10) 0.3084(12) 0.3912(6) 0.076(7) Uani 0.280(8) 1 d D U P A 1
H5A H 0.349056 0.344037 0.380425 0.113 Uiso 0.280(8) 1 calc R U P A 1
H5B H 0.358727 0.288672 0.407971 0.113 Uiso 0.280(8) 1 calc R U P A 1
H5C H 0.406400 0.328183 0.400388 0.113 Uiso 0.280(8) 1 calc R U P A 1
O3 O 0.35209(15) 0.3785(2) 0.27312(9) 0.0564(10) Uani 1 1 d D . . . .
O4 O 0.3797(8) 0.2869(11) 0.2576(5) 0.067(5) Uani 0.280(8) 1 d D U P A 1
C6 C 0.3437(9) 0.3275(13) 0.2559(8) 0.055(7) Uani 0.280(8) 1 d D U P A 1
C7 C 0.2907(9) 0.3107(13) 0.2354(7) 0.063(6) Uani 0.280(8) 1 d D U P A 1
C8 C 0.2970(15) 0.288(2) 0.2035(7) 0.084(10) Uani 0.280(8) 1 d D U P A 1
H8A H 0.263200 0.277121 0.189822 0.126 Uiso 0.280(8) 1 calc R U P A 1
H8B H 0.312630 0.325141 0.194060 0.126 Uiso 0.280(8) 1 calc R U P A 1
H8C H 0.319232 0.248048 0.206060 0.126 Uiso 0.280(8) 1 calc R U P A 1
C9 C 0.2685(16) 0.2512(18) 0.2498(12) 0.081(11) Uani 0.280(8) 1 d D U P A 1
H9A H 0.234273 0.240099 0.236744 0.122 Uiso 0.280(8) 1 calc R U P A 1
H9B H 0.291172 0.211664 0.251119 0.122 Uiso 0.280(8) 1 calc R U P A 1
H9C H 0.265846 0.263590 0.270993 0.122 Uiso 0.280(8) 1 calc R U P A 1
C10 C 0.2566(14) 0.3735(17) 0.2328(12) 0.085(10) Uani 0.280(8) 1 d D U P A 1
H10A H 0.222266 0.363140 0.219617 0.127 Uiso 0.280(8) 1 calc R U P A 1
H10B H 0.253839 0.387011 0.253805 0.127 Uiso 0.280(8) 1 calc R U P A 1
H10C H 0.271778 0.410825 0.223348 0.127 Uiso 0.280(8) 1 calc R U P A 1
O5 O 0.4305(7) 0.1735(8) 0.2752(6) 0.067(4) Uani 0.280(8) 1 d D U P A 1
O6 O 0.4933(2) 0.1417(2) 0.25488(12) 0.0784(14) Uani 1 1 d D . . . .
C11 C 0.4593(13) 0.1289(9) 0.2685(10) 0.086(7) Uani 0.280(8) 1 d D U P A 1
C12 C 0.4427(10) 0.0551(9) 0.2714(7) 0.114(8) Uani 0.280(8) 1 d D U P A 1
C13 C 0.3842(10) 0.0553(16) 0.2632(11) 0.133(11) Uani 0.280(8) 1 d D U P A 1
H13A H 0.372223 0.084046 0.278158 0.200 Uiso 0.280(8) 1 calc R U P A 1
H13B H 0.371002 0.073170 0.241880 0.200 Uiso 0.280(8) 1 calc R U P A 1
H13C H 0.371648 0.008760 0.264241 0.200 Uiso 0.280(8) 1 calc R U P A 1
C14 C 0.4634(18) 0.0114(15) 0.2489(11) 0.156(12) Uani 0.280(8) 1 d D U P A 1
H14A H 0.448155 0.026029 0.227307 0.234 Uiso 0.280(8) 1 calc R U P A 1
H14B H 0.500874 0.016096 0.253619 0.234 Uiso 0.280(8) 1 calc R U P A 1
H14C H 0.454434 -0.036282 0.251396 0.234 Uiso 0.280(8) 1 calc R U P A 1
C15 C 0.4655(17) 0.0338(18) 0.3051(7) 0.144(11) Uani 0.280(8) 1 d D U P A 1
H15A H 0.451575 0.062733 0.319213 0.216 Uiso 0.280(8) 1 calc R U P A 1
H15B H 0.456546 -0.013747 0.307866 0.216 Uiso 0.280(8) 1 calc R U P A 1
H15C H 0.502986 0.038631 0.310090 0.216 Uiso 0.280(8) 1 calc R U P A 1
O7 O 0.5126(7) 0.2422(10) 0.3148(6) 0.056(5) Uani 0.280(8) 1 d D U P A 1
O8 O 0.57191(19) 0.2254(2) 0.28733(10) 0.0711(13) Uani 1 1 d D . . . .
C16 C 0.5564(8) 0.228(2) 0.3118(4) 0.049(3) Uani 0.280(8) 1 d D U P A 1
C17 C 0.5999(10) 0.2064(15) 0.3402(5) 0.070(7) Uani 0.280(8) 1 d D U P A 1
C18 C 0.5861(17) 0.227(3) 0.3702(6) 0.093(11) Uani 0.280(8) 1 d D U P A 1
H18A H 0.554453 0.203344 0.371549 0.140 Uiso 0.280(8) 1 calc R U P A 1
H18B H 0.614156 0.213910 0.388240 0.140 Uiso 0.280(8) 1 calc R U P A 1
H18C H 0.580785 0.275982 0.370307 0.140 Uiso 0.280(8) 1 calc R U P A 1
C19 C 0.6048(18) 0.1293(15) 0.3381(12) 0.108(14) Uani 0.280(8) 1 d D U P A 1
H19A H 0.613728 0.117457 0.318427 0.162 Uiso 0.280(8) 1 calc R U P A 1
H19B H 0.631767 0.113006 0.355937 0.162 Uiso 0.280(8) 1 calc R U P A 1
H19C H 0.571926 0.107974 0.338503 0.162 Uiso 0.280(8) 1 calc R U P A 1
C20 C 0.6490(11) 0.241(2) 0.3370(11) 0.088(11) Uani 0.280(8) 1 d D U P A 1
H20A H 0.656865 0.227241 0.317330 0.133 Uiso 0.280(8) 1 calc R U P A 1
H20B H 0.644147 0.290850 0.336842 0.133 Uiso 0.280(8) 1 calc R U P A 1
H20C H 0.677518 0.228778 0.354775 0.133 Uiso 0.280(8) 1 calc R U P A 1
O9 O 0.5775(2) 0.1634(2) 0.23238(11) 0.0750(14) Uani 1 1 d D . . . .
O10 O 0.59639(19) 0.2138(2) 0.19165(11) 0.0705(13) Uani 1 1 d D . . . .
C21 C 0.5972(2) 0.1645(2) 0.20980(13) 0.0473(14) Uani 1 1 d D . . . .
C22 C 0.6220(2) 0.0985(3) 0.20236(13) 0.0530(15) Uani 1 1 d D . . . .
C23 C 0.5829(3) 0.0664(4) 0.17441(16) 0.077(2) Uani 1 1 d D . . . .
H23A H 0.550842 0.056632 0.180496 0.115 Uiso 1 1 calc R U . . .
H23B H 0.575837 0.098002 0.156619 0.115 Uiso 1 1 calc R U . . .
H23C H 0.597019 0.023974 0.168327 0.115 Uiso 1 1 calc R U . . .
C24 C 0.6307(3) 0.0504(3) 0.23047(17) 0.077(2) Uani 1 1 d D . . . .
H24A H 0.597686 0.040939 0.235425 0.115 Uiso 1 1 calc R U . . .
H24B H 0.645661 0.007727 0.225348 0.115 Uiso 1 1 calc R U . . .
H24C H 0.654214 0.071567 0.248665 0.115 Uiso 1 1 calc R U . . .
C25 C 0.6722(2) 0.1144(4) 0.19394(18) 0.077(2) Uani 1 1 d D . . . .
H25A H 0.665635 0.145309 0.175882 0.115 Uiso 1 1 calc R U . . .
H25B H 0.696029 0.136001 0.211903 0.115 Uiso 1 1 calc R U . . .
H25C H 0.687476 0.072161 0.188587 0.115 Uiso 1 1 calc R U . . .
O11 O 0.48168(17) 0.2163(2) 0.20204(10) 0.0636(12) Uani 1 1 d D . . . .
O12 O 0.50717(19) 0.2886(2) 0.16964(9) 0.0660(12) Uani 1 1 d D . . . .
C26 C 0.4770(2) 0.2437(3) 0.17591(14) 0.0560(16) Uani 1 1 d D . . . .
C27 C 0.4353(5) 0.2228(8) 0.1464(3) 0.084(6) Uani 0.480(14) 1 d D U P B 1
C28 C 0.4289(10) 0.2740(9) 0.1199(4) 0.132(8) Uani 0.480(14) 1 d D U P B 1
H28A H 0.417809 0.317708 0.126729 0.197 Uiso 0.480(14) 1 calc R U P B 1
H28B H 0.461794 0.279907 0.114318 0.197 Uiso 0.480(14) 1 calc R U P B 1
H28C H 0.402911 0.257549 0.101572 0.197 Uiso 0.480(14) 1 calc R U P B 1
C29 C 0.3844(6) 0.2153(15) 0.1557(6) 0.153(9) Uani 0.480(14) 1 d D U P B 1
H29A H 0.374129 0.259523 0.162530 0.230 Uiso 0.480(14) 1 calc R U P B 1
H29B H 0.357745 0.199079 0.137658 0.230 Uiso 0.480(14) 1 calc R U P B 1
H29C H 0.388549 0.182596 0.173003 0.230 Uiso 0.480(14) 1 calc R U P B 1
C30 C 0.4524(9) 0.1554(9) 0.1357(5) 0.124(9) Uani 0.480(14) 1 d D U P B 1
H30A H 0.456620 0.122169 0.152769 0.186 Uiso 0.480(14) 1 calc R U P B 1
H30B H 0.426424 0.139084 0.117352 0.186 Uiso 0.480(14) 1 calc R U P B 1
H30C H 0.485306 0.161442 0.130099 0.186 Uiso 0.480(14) 1 calc R U P B 1
O13 O 0.5940(2) 0.3242(2) 0.15119(11) 0.0789(15) Uani 1 1 d D . . . .
O14 O 0.61982(17) 0.43209(19) 0.15320(9) 0.0558(10) Uani 1 1 d D . . . .
C31 C 0.6149(3) 0.3740(3) 0.14162(14) 0.0654(18) Uani 1 1 d D . . . .
C32 C 0.6413(12) 0.3596(12) 0.1150(6) 0.087(7) Uani 0.42(5) 1 d D U P C 1
C33 C 0.6013(18) 0.329(2) 0.0879(6) 0.117(11) Uani 0.42(5) 1 d D U P C 1
H33A H 0.587903 0.286762 0.094839 0.176 Uiso 0.42(5) 1 calc R U P C 1
H33B H 0.573014 0.361122 0.080679 0.176 Uiso 0.42(5) 1 calc R U P C 1
H33C H 0.617169 0.318584 0.070564 0.176 Uiso 0.42(5) 1 calc R U P C 1
C34 C 0.6853(14) 0.3090(19) 0.1270(10) 0.110(9) Uani 0.42(5) 1 d D U P C 1
H34A H 0.671301 0.266342 0.132899 0.165 Uiso 0.42(5) 1 calc R U P C 1
H34B H 0.702986 0.300171 0.110381 0.165 Uiso 0.42(5) 1 calc R U P C 1
H34C H 0.709761 0.328159 0.145379 0.165 Uiso 0.42(5) 1 calc R U P C 1
C35 C 0.664(2) 0.4251(15) 0.1061(10) 0.118(10) Uani 0.42(5) 1 d D U P C 1
H35A H 0.689438 0.442854 0.124354 0.177 Uiso 0.42(5) 1 calc R U P C 1
H35B H 0.680602 0.416080 0.089013 0.177 Uiso 0.42(5) 1 calc R U P C 1
H35C H 0.636447 0.458619 0.099128 0.177 Uiso 0.42(5) 1 calc R U P C 1
O15 O 0.64974(16) 0.3302(2) 0.21397(12) 0.0686(12) Uani 1 1 d D . . . .
O16 O 0.66205(15) 0.44237(18) 0.21847(9) 0.0560(10) Uani 1 1 d D . . . .
C36 C 0.6769(2) 0.3818(3) 0.22390(14) 0.0565(15) Uani 1 1 d D . . . .
C37 C 0.7285(4) 0.3661(6) 0.2464(3) 0.055(4) Uani 0.503(11) 1 d D U P D 1
C38 C 0.7564(9) 0.3181(8) 0.2288(5) 0.064(5) Uani 0.503(11) 1 d D U P D 1
H38A H 0.736662 0.275882 0.223774 0.096 Uiso 0.503(11) 1 calc R U P D 1
H38B H 0.759796 0.339827 0.209378 0.096 Uiso 0.503(11) 1 calc R U P D 1
H38C H 0.790716 0.307696 0.242102 0.096 Uiso 0.503(11) 1 calc R U P D 1
C39 C 0.7567(6) 0.4323(6) 0.2550(4) 0.074(5) Uani 0.503(11) 1 d D U P D 1
H39A H 0.762145 0.454008 0.236003 0.111 Uiso 0.503(11) 1 calc R U P D 1
H39B H 0.736262 0.462502 0.264913 0.111 Uiso 0.503(11) 1 calc R U P D 1
H39C H 0.790082 0.423620 0.269722 0.111 Uiso 0.503(11) 1 calc R U P D 1
C40 C 0.7190(5) 0.3302(6) 0.2749(3) 0.071(4) Uani 0.503(11) 1 d D U P D 1
H40A H 0.700668 0.287513 0.268409 0.107 Uiso 0.503(11) 1 calc R U P D 1
H40B H 0.752033 0.320552 0.289831 0.107 Uiso 0.503(11) 1 calc R U P D 1
H40C H 0.698213 0.359434 0.285022 0.107 Uiso 0.503(11) 1 calc R U P D 1
O17 O 0.64733(15) 0.55209(18) 0.17910(9) 0.0514(9) Uani 1 1 d D . . . .
O18 O 0.64196(17) 0.64134(19) 0.20883(9) 0.0566(11) Uani 1 1 d D . . . .
C41 C 0.6618(2) 0.6088(3) 0.19047(12) 0.0454(13) Uani 1 1 d D . . . .
C42 C 0.7079(2) 0.6416(3) 0.18182(13) 0.0553(15) Uani 1 1 d D . . . .
C43 C 0.7223(3) 0.6016(4) 0.15577(19) 0.100(3) Uani 1 1 d D . . . .
H43A H 0.693556 0.602524 0.136959 0.150 Uiso 1 1 calc R U . . .
H43B H 0.752770 0.622012 0.150934 0.150 Uiso 1 1 calc R U . . .
H43C H 0.729824 0.554444 0.162559 0.150 Uiso 1 1 calc R U . . .
C44 C 0.6936(3) 0.7141(3) 0.17105(17) 0.073(2) Uani 1 1 d D . . . .
H44A H 0.684387 0.739545 0.188044 0.109 Uiso 1 1 calc R U . . .
H44B H 0.722971 0.736076 0.165543 0.109 Uiso 1 1 calc R U . . .
H44C H 0.664195 0.713406 0.152615 0.109 Uiso 1 1 calc R U . . .
C45 C 0.7514(2) 0.6417(4) 0.21149(16) 0.0732(19) Uani 1 1 d D . . . .
H45A H 0.740961 0.667848 0.227868 0.110 Uiso 1 1 calc R U . . .
H45B H 0.759107 0.594778 0.218699 0.110 Uiso 1 1 calc R U . . .
H45C H 0.782053 0.662346 0.207075 0.110 Uiso 1 1 calc R U . . .
O19 O 0.54446(15) 0.52241(17) 0.15658(8) 0.0464(9) Uani 1 1 d D . . . .
O20 O 0.54027(17) 0.62625(18) 0.17667(8) 0.0525(10) Uani 1 1 d D . . . .
C46 C 0.5312(2) 0.5836(2) 0.15429(11) 0.0404(12) Uani 1 1 d D . . . .
C47 C 0.5043(2) 0.6123(3) 0.12189(11) 0.0499(14) Uani 1 1 d D . . . .
C48 C 0.4878(3) 0.5552(3) 0.09792(12) 0.0621(17) Uani 1 1 d D . . . .
H48A H 0.518044 0.528715 0.096426 0.093 Uiso 1 1 calc R U . . .
H48B H 0.463206 0.525409 0.104637 0.093 Uiso 1 1 calc R U . . .
H48C H 0.471483 0.574736 0.077336 0.093 Uiso 1 1 calc R U . . .
C49 C 0.4577(3) 0.6538(4) 0.12444(15) 0.076(2) Uani 1 1 d D . . . .
H49A H 0.432602 0.623948 0.130571 0.113 Uiso 1 1 calc R U . . .
H49B H 0.468488 0.689399 0.140311 0.113 Uiso 1 1 calc R U . . .
H49C H 0.441986 0.674713 0.104069 0.113 Uiso 1 1 calc R U . . .
C50 C 0.5445(3) 0.6570(4) 0.11235(14) 0.080(2) Uani 1 1 d D . . . .
H50A H 0.574060 0.629041 0.110887 0.121 Uiso 1 1 calc R U . . .
H50B H 0.529351 0.677949 0.091904 0.121 Uiso 1 1 calc R U . . .
H50C H 0.555853 0.692634 0.128145 0.121 Uiso 1 1 calc R U . . .
O21 O 0.57032(17) 0.72633(18) 0.21882(9) 0.0541(10) Uani 1 1 d D . . . .
O22 O 0.50813(16) 0.75678(18) 0.24197(11) 0.0596(11) Uani 1 1 d D . . . .
C51 C 0.5384(2) 0.7685(2) 0.22539(11) 0.0457(14) Uani 1 1 d D . . . .
C52 C 0.5406(3) 0.8417(3) 0.21392(13) 0.0626(18) Uani 1 1 d D . . . .
C53 C 0.4885(4) 0.8569(5) 0.1920(3) 0.152(5) Uani 1 1 d D . . . .
H53A H 0.461623 0.851200 0.203382 0.228 Uiso 1 1 calc R U . . .
H53B H 0.488092 0.903805 0.184430 0.228 Uiso 1 1 calc R U . . .
H53C H 0.482199 0.825560 0.174143 0.228 Uiso 1 1 calc R U . . .
C54 C 0.5817(3) 0.8507(4) 0.19614(18) 0.092(3) Uani 1 1 d D . . . .
H54A H 0.615535 0.840918 0.210128 0.138 Uiso 1 1 calc R U . . .
H54B H 0.575177 0.819340 0.178233 0.138 Uiso 1 1 calc R U . . .
H54C H 0.581070 0.897585 0.188520 0.138 Uiso 1 1 calc R U . . .
C55 C 0.5524(5) 0.8865(4) 0.24309(19) 0.154(6) Uani 1 1 d D . . . .
H55A H 0.525612 0.880408 0.254490 0.232 Uiso 1 1 calc R U . . .
H55B H 0.585885 0.873722 0.256722 0.232 Uiso 1 1 calc R U . . .
H55C H 0.553350 0.934240 0.236850 0.232 Uiso 1 1 calc R U . . .
O23 O 0.61609(14) 0.63343(18) 0.26434(8) 0.0455(9) Uani 1 1 d D . . . .
O24 O 0.56183(15) 0.6758(2) 0.29022(9) 0.0538(10) Uani 1 1 d D . . . .
C56 C 0.60598(19) 0.6599(2) 0.28794(11) 0.0379(12) Uani 1 1 d D . . . .
C57 C 0.6503(2) 0.6761(3) 0.31672(11) 0.0452(13) Uani 1 1 d D . . . .
C58 C 0.6521(3) 0.7539(3) 0.31976(15) 0.0642(17) Uani 1 1 d D . . . .
H58A H 0.619248 0.770520 0.322853 0.096 Uiso 1 1 calc R U . . .
H58B H 0.680027 0.766993 0.337807 0.096 Uiso 1 1 calc R U . . .
H58C H 0.658186 0.773905 0.300573 0.096 Uiso 1 1 calc R U . . .
C59 C 0.7006(2) 0.6498(4) 0.31195(14) 0.0627(17) Uani 1 1 d D . . . .
H59A H 0.707674 0.671257 0.293321 0.094 Uiso 1 1 calc R U . . .
H59B H 0.728442 0.660651 0.330437 0.094 Uiso 1 1 calc R U . . .
H59C H 0.698494 0.600383 0.308991 0.094 Uiso 1 1 calc R U . . .
C60 C 0.6378(2) 0.6440(3) 0.34547(12) 0.0579(16) Uani 1 1 d D . . . .
H60A H 0.604930 0.662024 0.347978 0.087 Uiso 1 1 calc R U . . .
H60B H 0.635168 0.594598 0.342747 0.087 Uiso 1 1 calc R U . . .
H60C H 0.665115 0.654865 0.364192 0.087 Uiso 1 1 calc R U . . .
O25 O 0.47241(16) 0.73435(19) 0.29336(10) 0.0578(11) Uani 1 1 d D . . . .
O26 O 0.40643(18) 0.67955(19) 0.30531(10) 0.0594(11) Uani 1 1 d D . . . .
C61 C 0.4369(2) 0.7294(3) 0.30741(13) 0.0542(15) Uani 1 1 d D . . . .
C62 C 0.4270(3) 0.7904(3) 0.32660(15) 0.0719(19) Uani 1 1 d D . . . .
C63 C 0.4100(5) 0.8483(4) 0.3039(3) 0.168(6) Uani 1 1 d D . . . .
H63A H 0.378066 0.835753 0.288606 0.252 Uiso 1 1 calc R U . . .
H63B H 0.403971 0.888843 0.315506 0.252 Uiso 1 1 calc R U . . .
H63C H 0.436820 0.857982 0.292943 0.252 Uiso 1 1 calc R U . . .
C64 C 0.4750(4) 0.8020(7) 0.3513(3) 0.217(9) Uani 1 1 d D . . . .
H64A H 0.482770 0.761740 0.364757 0.326 Uiso 1 1 calc R U . . .
H64B H 0.503422 0.810614 0.341448 0.326 Uiso 1 1 calc R U . . .
H64C H 0.470573 0.841475 0.364011 0.326 Uiso 1 1 calc R U . . .
C65 C 0.3830(4) 0.7763(4) 0.3421(2) 0.106(3) Uani 1 1 d D . . . .
H65A H 0.351130 0.768622 0.325872 0.160 Uiso 1 1 calc R U . . .
H65B H 0.391098 0.735879 0.355465 0.160 Uiso 1 1 calc R U . . .
H65C H 0.378567 0.815496 0.355006 0.160 Uiso 1 1 calc R U . . .
O27 O 0.42408(15) 0.67975(19) 0.23558(9) 0.0508(9) Uani 1 1 d D . . . .
O28 O 0.37336(15) 0.60427(19) 0.25108(9) 0.0526(10) Uani 1 1 d D . . . .
C66 C 0.3819(2) 0.6493(2) 0.23284(11) 0.0427(13) Uani 1 1 d D . . . .
C67 C 0.3384(2) 0.6706(3) 0.20483(13) 0.0542(15) Uani 1 1 d D . . . .
C68 C 0.2897(2) 0.6305(3) 0.20490(17) 0.0704(18) Uani 1 1 d D . . . .
H68A H 0.279350 0.639834 0.224372 0.106 Uiso 1 1 calc R U . . .
H68B H 0.262019 0.644160 0.186840 0.106 Uiso 1 1 calc R U . . .
H68C H 0.296480 0.581764 0.203545 0.106 Uiso 1 1 calc R U . . .
C69 C 0.3564(3) 0.6583(4) 0.17523(13) 0.078(2) Uani 1 1 d D . . . .
H69A H 0.387657 0.684821 0.176102 0.118 Uiso 1 1 calc R U . . .
H69B H 0.363850 0.609800 0.173578 0.118 Uiso 1 1 calc R U . . .
H69C H 0.329390 0.672196 0.156872 0.118 Uiso 1 1 calc R U . . .
C70 C 0.3301(3) 0.7470(3) 0.20914(17) 0.075(2) Uani 1 1 d D . . . .
H70A H 0.318429 0.754103 0.228349 0.113 Uiso 1 1 calc R U . . .
H70B H 0.362494 0.771324 0.210774 0.113 Uiso 1 1 calc R U . . .
H70C H 0.303943 0.764125 0.191031 0.113 Uiso 1 1 calc R U . . .
O29 O 0.34346(18) 0.5727(2) 0.30376(11) 0.0655(12) Uani 1 1 d D . . . .
O30 O 0.34337(15) 0.46558(19) 0.31941(10) 0.0554(10) Uani 1 1 d D . . . .
C71 C 0.3239(2) 0.5236(3) 0.31501(14) 0.0541(15) Uani 1 1 d D . . . .
C72 C 0.2735(3) 0.5344(3) 0.32432(17) 0.076(2) Uani 1 1 d D . . . .
C73 C 0.2536(4) 0.6056(4) 0.3167(3) 0.132(4) Uani 1 1 d D . . . .
H73A H 0.221224 0.611291 0.322862 0.198 Uiso 1 1 calc R U . . .
H73B H 0.279041 0.638281 0.328138 0.198 Uiso 1 1 calc R U . . .
H73C H 0.247766 0.613521 0.294031 0.198 Uiso 1 1 calc R U . . .
C74 C 0.2858(3) 0.5214(4) 0.36000(17) 0.094(3) Uani 1 1 d D . . . .
H74A H 0.298629 0.474892 0.364461 0.140 Uiso 1 1 calc R U . . .
H74B H 0.312091 0.553717 0.370836 0.140 Uiso 1 1 calc R U . . .
H74C H 0.254486 0.527418 0.367401 0.140 Uiso 1 1 calc R U . . .
C75 C 0.2354(3) 0.4803(4) 0.3076(2) 0.094(3) Uani 1 1 d D . . . .
H75A H 0.249995 0.435003 0.313318 0.141 Uiso 1 1 calc R U . . .
H75B H 0.203090 0.484775 0.314036 0.141 Uiso 1 1 calc R U . . .
H75C H 0.228798 0.486523 0.284842 0.141 Uiso 1 1 calc R U . . .
O31 O 0.44563(19) 0.56832(19) 0.33784(9) 0.0619(11) Uani 1 1 d D . . . .
O32 O 0.44906(15) 0.45659(18) 0.34711(8) 0.0478(9) Uani 1 1 d D . . . .
C76 C 0.4596(2) 0.5170(3) 0.35532(11) 0.0479(14) Uani 1 1 d D . . . .
C77 C 0.4883(2) 0.5311(3) 0.38913(12) 0.0584(16) Uani 1 1 d D . . . .
C78 C 0.4509(3) 0.5709(4) 0.40401(15) 0.081(2) Uani 1 1 d D . . . .
H78A H 0.467809 0.581146 0.425984 0.122 Uiso 1 1 calc R U . . .
H78B H 0.441107 0.613393 0.392449 0.122 Uiso 1 1 calc R U . . .
H78C H 0.420096 0.543394 0.403078 0.122 Uiso 1 1 calc R U . . .
C79 C 0.5047(3) 0.4648(3) 0.40686(14) 0.0672(18) Uani 1 1 d D . . . .
H79A H 0.523113 0.475001 0.428582 0.101 Uiso 1 1 calc R U . . .
H79B H 0.474187 0.437349 0.406808 0.101 Uiso 1 1 calc R U . . .
H79C H 0.527424 0.439401 0.396578 0.101 Uiso 1 1 calc R U . . .
C80 C 0.5349(3) 0.5754(4) 0.38904(16) 0.077(2) Uani 1 1 d D . . . .
H80A H 0.553803 0.584929 0.410727 0.116 Uiso 1 1 calc R U . . .
H80B H 0.557432 0.551553 0.378124 0.116 Uiso 1 1 calc R U . . .
H80C H 0.523320 0.618301 0.378193 0.116 Uiso 1 1 calc R U . . .
O33 O 0.71205(14) 0.4923(2) 0.40761(8) 0.0512(10) Uani 1 1 d . . . . .
O34 O 0.77263(19) 0.4126(3) 0.40896(12) 0.095(2) Uani 1 1 d . . . . .
O35 O 0.27479(15) 0.5379(2) 0.11210(9) 0.0606(12) Uani 1 1 d . . . . .
O36 O 0.2147(2) 0.4549(2) 0.10963(13) 0.101(2) Uani 1 1 d D . . . .
N01H N 0.79281(16) 0.5806(2) 0.48799(9) 0.0407(10) Uani 1 1 d . . . . .
N01P N 0.50960(17) 0.4223(2) 0.24664(10) 0.0445(11) Uani 1 1 d . . . . .
H01A H 0.531129 0.409120 0.234665 0.053 Uiso 1 1 calc R U . . .
H01B H 0.496744 0.383756 0.253290 0.053 Uiso 1 1 calc R U . . .
N01Q N 0.86802(17) 0.5265(2) 0.48133(9) 0.0453(11) Uani 1 1 d . . . . .
N01Z N 0.11680(18) 0.5684(2) 0.03883(10) 0.0513(12) Uani 1 1 d . . . . .
N017 N 0.17570(16) 0.6595(2) 0.05130(9) 0.0377(10) Uani 1 1 d . . . . .
C81 C 0.8427(2) 0.5698(3) 0.49524(12) 0.0462(13) Uani 1 1 d . . . . .
H81 H 0.862750 0.595554 0.512190 0.055 Uiso 1 1 calc R U . . .
C82 C 0.7642(2) 0.5451(3) 0.46379(11) 0.0414(12) Uani 1 1 d . . . . .
H82 H 0.728029 0.552030 0.457554 0.050 Uiso 1 1 calc R U . . .
C83 C 0.7869(2) 0.4987(3) 0.44789(11) 0.0410(12) Uani 1 1 d . . . . .
C84 C 0.8391(2) 0.4903(3) 0.45752(12) 0.0428(13) Uani 1 1 d . . . . .
H84 H 0.855289 0.458027 0.447053 0.051 Uiso 1 1 calc R U . . .
C85 C 0.7572(2) 0.4615(3) 0.41967(13) 0.0525(15) Uani 1 1 d . . . . .
C86 C 0.6818(2) 0.4704(3) 0.37819(12) 0.0462(14) Uani 1 1 d . . . . .
C87 C 0.6342(2) 0.4473(3) 0.37689(14) 0.0547(15) Uani 1 1 d . . . . .
H87 H 0.622444 0.442713 0.395495 0.066 Uiso 1 1 calc R U . . .
C88 C 0.6019(2) 0.4302(3) 0.34742(15) 0.0612(17) Uani 1 1 d . . . . .
H88 H 0.568112 0.413922 0.346091 0.073 Uiso 1 1 calc R U . . .
C89 C 0.6190(2) 0.4367(3) 0.32051(13) 0.0509(15) Uani 1 1 d . . . . .
C90 C 0.6675(2) 0.4624(3) 0.32302(14) 0.0581(16) Uani 1 1 d . . . . .
H90 H 0.679233 0.468784 0.304505 0.070 Uiso 1 1 calc R U . . .
C91 C 0.6999(2) 0.4794(3) 0.35196(13) 0.0569(16) Uani 1 1 d . . . . .
H91 H 0.733479 0.496754 0.353478 0.068 Uiso 1 1 calc R U . . .
C92 C 0.5862(3) 0.4132(3) 0.28930(15) 0.068(2) Uani 1 1 d . . . . .
H92A H 0.608324 0.409556 0.274360 0.081 Uiso 1 1 calc R U . . .
H92B H 0.573206 0.367060 0.291997 0.081 Uiso 1 1 calc R U . . .
C93 C 0.54119(19) 0.4579(2) 0.27496(10) 0.0352(11) Uani 1 1 d . . . . .
H93A H 0.520323 0.466312 0.290274 0.042 Uiso 1 1 calc R U . . .
H93B H 0.553344 0.502237 0.268876 0.042 Uiso 1 1 calc R U . . .
C94 C 0.46600(18) 0.4597(2) 0.22603(11) 0.0354(11) Uani 1 1 d . . . . .
H94A H 0.478974 0.498658 0.215926 0.043 Uiso 1 1 calc R U . . .
H94B H 0.442723 0.477387 0.238495 0.043 Uiso 1 1 calc R U . . .
C95 C 0.4373(2) 0.4100(3) 0.20118(12) 0.0484(14) Uani 1 1 d . . . . .
H95A H 0.461778 0.390347 0.190007 0.058 Uiso 1 1 calc R U . . .
H95B H 0.423616 0.372314 0.211647 0.058 Uiso 1 1 calc R U . . .
C96 C 0.3936(2) 0.4431(3) 0.17763(12) 0.0429(13) Uani 1 1 d . . . . .
C97 C 0.3463(2) 0.4517(3) 0.18417(13) 0.0512(14) Uani 1 1 d . . . . .
H97 H 0.341921 0.437422 0.204001 0.061 Uiso 1 1 calc R U . . .
C98 C 0.3045(2) 0.4808(3) 0.16262(14) 0.0562(15) Uani 1 1 d . . . . .
H98 H 0.271961 0.486301 0.167200 0.067 Uiso 1 1 calc R U . . .
C99 C 0.3132(2) 0.5010(3) 0.13430(14) 0.0549(16) Uani 1 1 d . . . . .
C100 C 0.3586(3) 0.4940(3) 0.12701(14) 0.0578(16) Uani 1 1 d . . . . .
H100 H 0.362720 0.508947 0.107228 0.069 Uiso 1 1 calc R U . . .
C101 C 0.3992(2) 0.4646(3) 0.14867(14) 0.0567(15) Uani 1 1 d . . . . .
H101 H 0.431426 0.459171 0.143605 0.068 Uiso 1 1 calc R U . . .
C102 C 0.2286(3) 0.5089(3) 0.10131(16) 0.073(2) Uani 1 1 d . . . . .
C103 C 0.1946(2) 0.5555(3) 0.07854(14) 0.0570(16) Uani 1 1 d . . . . .
C104 C 0.1478(2) 0.5299(3) 0.06064(14) 0.0625(18) Uani 1 1 d . . . . .
H104 H 0.137977 0.484712 0.064033 0.075 Uiso 1 1 calc R U . . .
C105 C 0.2070(2) 0.6210(3) 0.07274(12) 0.0430(13) Uani 1 1 d . . . . .
H105 H 0.238850 0.639390 0.084331 0.052 Uiso 1 1 calc R U . . .
C106 C 0.1322(2) 0.6313(3) 0.03491(12) 0.0464(13) Uani 1 1 d . . . . .
H106 H 0.110348 0.658337 0.019159 0.056 Uiso 1 1 calc R U . . .
O37 O 0.96347(15) 0.5422(2) 0.53726(9) 0.0645(12) Uani 1 1 d . . . . .
O38 O 1.04723(15) 0.5191(2) 0.54839(8) 0.0561(11) Uani 1 1 d . . . . .
C107 C 1.0079(2) 0.5417(3) 0.55518(12) 0.0500(14) Uani 1 1 d . . . . .
C108 C 1.0134(2) 0.5707(3) 0.58895(13) 0.0568(16) Uani 1 1 d . . . . .
C109 C 0.9823(3) 0.6359(4) 0.58591(15) 0.080(2) Uani 1 1 d . . . . .
H10G H 0.946177 0.626047 0.575849 0.120 Uiso 1 1 calc R U . . .
H10H H 0.985020 0.655162 0.606833 0.120 Uiso 1 1 calc R U . . .
H10I H 0.995725 0.668614 0.573094 0.120 Uiso 1 1 calc R U . . .
C110 C 0.9913(3) 0.5175(4) 0.60684(14) 0.076(2) Uani 1 1 d . . . . .
H11A H 0.954903 0.510097 0.596404 0.115 Uiso 1 1 calc R U . . .
H11B H 1.010259 0.474825 0.607304 0.115 Uiso 1 1 calc R U . . .
H11C H 0.994297 0.533315 0.628387 0.115 Uiso 1 1 calc R U . . .
C111 C 1.0695(3) 0.5836(4) 0.60439(14) 0.072(2) Uani 1 1 d . . . . .
H11D H 1.088645 0.540684 0.606039 0.109 Uiso 1 1 calc R U . . .
H11E H 1.083559 0.615914 0.591701 0.109 Uiso 1 1 calc R U . . .
H11F H 1.072854 0.602461 0.625440 0.109 Uiso 1 1 calc R U . . .
O39 O 0.94512(16) 0.4186(2) 0.50505(10) 0.0652(11) Uani 1 1 d D . . . .
O40 O 1.02890(17) 0.3952(2) 0.51603(10) 0.0663(12) Uani 1 1 d D . . . .
C112 C 0.9824(2) 0.3778(3) 0.51216(13) 0.0569(16) Uani 1 1 d D . . . .
C113 C 0.9715(5) 0.3015(5) 0.5144(3) 0.080(6) Uani 0.528(11) 1 d D U P E 1
C114 C 0.9689(7) 0.2705(7) 0.4819(3) 0.095(5) Uani 0.528(11) 1 d D U P E 1
H11G H 0.942478 0.294006 0.465962 0.142 Uiso 0.528(11) 1 calc R U P E 1
H11H H 1.002390 0.275547 0.476964 0.142 Uiso 0.528(11) 1 calc R U P E 1
H11I H 0.960229 0.222109 0.482114 0.142 Uiso 0.528(11) 1 calc R U P E 1
C115 C 0.9192(5) 0.2868(8) 0.5216(5) 0.103(6) Uani 0.528(11) 1 d D U P E 1
H11J H 0.891879 0.310803 0.506386 0.154 Uiso 0.528(11) 1 calc R U P E 1
H11K H 0.912410 0.237777 0.520045 0.154 Uiso 0.528(11) 1 calc R U P E 1
H11L H 0.919912 0.302429 0.542859 0.154 Uiso 0.528(11) 1 calc R U P E 1
C116 C 1.0131(5) 0.2633(7) 0.5385(3) 0.087(5) Uani 0.528(11) 1 d D U P E 1
H11M H 1.003723 0.215217 0.538620 0.131 Uiso 0.528(11) 1 calc R U P E 1
H11N H 1.046133 0.267537 0.532822 0.131 Uiso 0.528(11) 1 calc R U P E 1
H11O H 1.016221 0.282850 0.559382 0.131 Uiso 0.528(11) 1 calc R U P E 1
O41 O 0.78717(16) 0.6323(2) 0.55254(8) 0.0566(11) Uani 1 1 d D . . . .
O42 O 0.75124(15) 0.7159(2) 0.57414(8) 0.0507(10) Uani 1 1 d D . . . .
C117 C 0.7825(2) 0.6668(3) 0.57550(11) 0.0463(13) Uani 1 1 d D . . . .
C118 C 0.8187(2) 0.6514(3) 0.60786(12) 0.0520(14) Uani 1 1 d D . . . .
C119 C 0.8408(3) 0.5807(3) 0.60869(15) 0.074(2) Uani 1 1 d D . . . .
H11P H 0.859175 0.576162 0.592113 0.111 Uiso 1 1 calc R U . . .
H11Q H 0.864687 0.572714 0.629197 0.111 Uiso 1 1 calc R U . . .
H11R H 0.812815 0.547319 0.605298 0.111 Uiso 1 1 calc R U . . .
C120 C 0.7901(2) 0.6595(4) 0.63331(13) 0.0646(17) Uani 1 1 d D . . . .
H12A H 0.775993 0.705602 0.632526 0.097 Uiso 1 1 calc R U . . .
H12B H 0.761998 0.626351 0.630000 0.097 Uiso 1 1 calc R U . . .
H12C H 0.813870 0.651746 0.653900 0.097 Uiso 1 1 calc R U . . .
C121 C 0.8614(2) 0.7046(3) 0.61243(15) 0.0668(18) Uani 1 1 d D . . . .
H12D H 0.846354 0.750206 0.611831 0.100 Uiso 1 1 calc R U . . .
H12E H 0.885903 0.697531 0.632803 0.100 Uiso 1 1 calc R U . . .
H12F H 0.879267 0.700358 0.595603 0.100 Uiso 1 1 calc R U . . .
O43 O 0.81002(16) 0.7264(2) 0.51300(10) 0.0598(11) Uani 1 1 d D . . . .
O44 O 0.76747(16) 0.8077(2) 0.53081(9) 0.0573(10) Uani 1 1 d D . . . .
C122 C 0.8053(2) 0.7862(3) 0.52169(12) 0.0475(14) Uani 1 1 d D . . . .
C123 C 0.8467(2) 0.8381(3) 0.51959(13) 0.0622(17) Uani 1 1 d D . . . .
C124 C 0.8984(2) 0.8035(4) 0.52587(19) 0.089(3) Uani 1 1 d D . . . .
H12G H 0.896933 0.766297 0.510828 0.133 Uiso 1 1 calc R U . . .
H12H H 0.924621 0.836444 0.523578 0.133 Uiso 1 1 calc R U . . .
H12I H 0.907208 0.785195 0.547293 0.133 Uiso 1 1 calc R U . . .
C125 C 0.8485(3) 0.8962(3) 0.54290(15) 0.0706(19) Uani 1 1 d D . . . .
H12J H 0.814840 0.918457 0.538683 0.106 Uiso 1 1 calc R U . . .
H12K H 0.857283 0.878044 0.564355 0.106 Uiso 1 1 calc R U . . .
H12L H 0.874695 0.929293 0.540639 0.106 Uiso 1 1 calc R U . . .
C126 C 0.8321(3) 0.8664(4) 0.48601(15) 0.094(3) Uani 1 1 d D . . . .
H12M H 0.798512 0.888817 0.482149 0.141 Uiso 1 1 calc R U . . .
H12N H 0.858157 0.899394 0.483410 0.141 Uiso 1 1 calc R U . . .
H12O H 0.830430 0.829063 0.471010 0.141 Uiso 1 1 calc R U . . .
O45 O 0.71870(16) 0.7000(2) 0.46941(8) 0.0553(10) Uani 1 1 d D . . . .
O46 O 0.67459(16) 0.7738(2) 0.49089(8) 0.0550(10) Uani 1 1 d D . . . .
C127 C 0.6862(2) 0.7474(3) 0.46791(11) 0.0448(13) Uani 1 1 d D . . . .
C128 C 0.6594(2) 0.7731(3) 0.43489(11) 0.0505(14) Uani 1 1 d D . . . .
C129 C 0.6352(3) 0.8424(3) 0.43676(14) 0.081(2) Uani 1 1 d D . . . .
H12P H 0.662196 0.875421 0.445867 0.121 Uiso 1 1 calc R U . . .
H12Q H 0.617041 0.857228 0.415612 0.121 Uiso 1 1 calc R U . . .
H12R H 0.610810 0.839315 0.450009 0.121 Uiso 1 1 calc R U . . .
C130 C 0.6980(3) 0.7779(4) 0.41463(14) 0.072(2) Uani 1 1 d D . . . .
H13G H 0.724646 0.811369 0.423749 0.108 Uiso 1 1 calc R U . . .
H13H H 0.714077 0.733389 0.413802 0.108 Uiso 1 1 calc R U . . .
H13I H 0.680181 0.792069 0.393317 0.108 Uiso 1 1 calc R U . . .
C131 C 0.6183(2) 0.7215(3) 0.42088(15) 0.0682(18) Uani 1 1 d D . . . .
H13J H 0.634372 0.677078 0.419789 0.102 Uiso 1 1 calc R U . . .
H13K H 0.593876 0.718029 0.434079 0.102 Uiso 1 1 calc R U . . .
H13L H 0.600107 0.735942 0.399683 0.102 Uiso 1 1 calc R U . . .
O47 O 0.69378(15) 0.6040(2) 0.50868(9) 0.0555(10) Uani 1 1 d D . . . .
O48 O 0.65657(16) 0.6813(2) 0.53290(9) 0.0575(10) Uani 1 1 d D . . . .
C132 C 0.6572(2) 0.6248(3) 0.51946(12) 0.0500(14) Uani 1 1 d D . . . .
C133 C 0.6117(2) 0.5767(3) 0.51683(13) 0.0602(16) Uani 1 1 d D . . . .
C134 C 0.5626(4) 0.6181(6) 0.5082(6) 0.115(7) Uani 0.68(2) 1 d D U P F 1
H13M H 0.559871 0.640464 0.487881 0.172 Uiso 0.68(2) 1 calc R U P F 1
H13N H 0.532940 0.588082 0.506678 0.172 Uiso 0.68(2) 1 calc R U P F 1
H13O H 0.563225 0.652648 0.524352 0.172 Uiso 0.68(2) 1 calc R U P F 1
C135 C 0.6112(6) 0.5241(7) 0.4913(3) 0.091(5) Uani 0.68(2) 1 d D U P F 1
H13P H 0.606025 0.547065 0.470937 0.137 Uiso 0.68(2) 1 calc R U P F 1
H13Q H 0.644150 0.499838 0.496006 0.137 Uiso 0.68(2) 1 calc R U P F 1
H13R H 0.583183 0.491721 0.490512 0.137 Uiso 0.68(2) 1 calc R U P F 1
C136 C 0.6197(6) 0.5400(8) 0.5478(3) 0.097(5) Uani 0.68(2) 1 d D U P F 1
H13S H 0.652068 0.514373 0.551930 0.146 Uiso 0.68(2) 1 calc R U P F 1
H13T H 0.621344 0.573196 0.564695 0.146 Uiso 0.68(2) 1 calc R U P F 1
H13U H 0.591059 0.508630 0.547021 0.146 Uiso 0.68(2) 1 calc R U P F 1
O49 O 0.01547(17) 0.5394(2) 0.04790(10) 0.0699(12) Uani 1 1 d D . . . .
O50 O -0.06370(17) 0.4983(2) 0.02755(10) 0.0673(12) Uani 1 1 d D . . . .
C137 C -0.0295(2) 0.5241(3) 0.05001(13) 0.0595(16) Uani 1 1 d D . . . .
C138 C -0.0406(3) 0.5336(4) 0.08181(16) 0.080(2) Uani 1 1 d D . . . .
C139 C -0.0162(4) 0.4715(5) 0.10184(19) 0.123(4) Uani 1 1 d D . . . .
H13V H -0.032276 0.429608 0.091946 0.184 Uiso 1 1 calc R U . . .
H13W H 0.020805 0.470265 0.103256 0.184 Uiso 1 1 calc R U . . .
H13X H -0.021818 0.475454 0.122987 0.184 Uiso 1 1 calc R U . . .
C140 C -0.0146(4) 0.5953(5) 0.0981(2) 0.129(4) Uani 1 1 d D . . . .
H14G H -0.022582 0.599958 0.118619 0.193 Uiso 1 1 calc R U . . .
H14H H 0.022760 0.590888 0.101176 0.193 Uiso 1 1 calc R U . . .
H14I H -0.026715 0.635678 0.085353 0.193 Uiso 1 1 calc R U . . .
C141 C -0.0981(3) 0.5343(5) 0.07939(19) 0.091(2) Uani 1 1 d D . . . .
H14J H -0.113818 0.493051 0.068562 0.136 Uiso 1 1 calc R U . . .
H14K H -0.103990 0.535719 0.100523 0.136 Uiso 1 1 calc R U . . .
H14L H -0.113634 0.574399 0.067521 0.136 Uiso 1 1 calc R U . . .
O51 O 0.01668(15) 0.6104(2) -0.00656(10) 0.0619(11) Uani 1 1 d D . . . .
O52 O -0.06160(15) 0.5689(2) -0.02696(10) 0.0607(11) Uani 1 1 d D . . . .
C142 C -0.0290(2) 0.6158(3) -0.02255(13) 0.0551(15) Uani 1 1 d D . . . .
C143 C -0.0450(2) 0.6860(3) -0.03671(16) 0.0711(19) Uani 1 1 d D . . . .
C144 C -0.0575(4) 0.7276(4) -0.0101(2) 0.121(4) Uani 1 1 d D . . . .
H14M H -0.085612 0.705611 -0.003143 0.181 Uiso 1 1 calc R U . . .
H14N H -0.026964 0.730189 0.007569 0.181 Uiso 1 1 calc R U . . .
H14O H -0.068057 0.773560 -0.017631 0.181 Uiso 1 1 calc R U . . .
C145 C -0.0023(3) 0.7179(4) -0.0480(2) 0.099(3) Uani 1 1 d D . . . .
H14P H 0.028241 0.722237 -0.030385 0.148 Uiso 1 1 calc R U . . .
H14Q H 0.005928 0.689377 -0.064373 0.148 Uiso 1 1 calc R U . . .
H14R H -0.012968 0.763101 -0.056603 0.148 Uiso 1 1 calc R U . . .
C146 C -0.0926(3) 0.6792(4) -0.0640(2) 0.116(4) Uani 1 1 d D . . . .
H14S H -0.120524 0.658250 -0.056504 0.174 Uiso 1 1 calc R U . . .
H14T H -0.103390 0.724307 -0.072615 0.174 Uiso 1 1 calc R U . . .
H14U H -0.084494 0.650582 -0.080385 0.174 Uiso 1 1 calc R U . . .
O53 O 0.2433(4) 0.4513(4) 0.04127(18) 0.164(4) Uani 1 1 d D U . . .
C147 C 0.2040(4) 0.5156(4) -0.0045(2) 0.102(3) Uani 1 1 d D U . . .
H14V H 0.179999 0.505522 -0.024761 0.153 Uiso 1 1 calc R U . . .
H14W H 0.188759 0.549862 0.006671 0.153 Uiso 1 1 calc R U . . .
H14X H 0.236300 0.533011 -0.008020 0.153 Uiso 1 1 calc R U . . .
C148 C 0.2142(4) 0.4528(5) 0.0145(2) 0.116(3) Uani 1 1 d D U . . .
C149 C 0.1846(5) 0.3903(5) 0.0000(3) 0.148(4) Uani 1 1 d D U . . .
H14Y H 0.163829 0.401428 -0.021073 0.223 Uiso 1 1 calc R U . . .
H H 0.208884 0.353909 -0.001401 0.223 Uiso 1 1 calc R U . . .
HA H 0.162051 0.375289 0.013138 0.223 Uiso 1 1 calc R U . . .
O54 O 0.3500(6) 0.3745(8) 0.0058(2) 0.270(7) Uani 1 1 d D U . . .
C150 C 0.3607(7) 0.3979(7) 0.0583(3) 0.232(9) Uani 1 1 d D U . . .
H15G H 0.352860 0.377582 0.076956 0.349 Uiso 1 1 calc R U . . .
H15H H 0.397989 0.403867 0.061977 0.349 Uiso 1 1 calc R U . . .
H15I H 0.343694 0.442306 0.054158 0.349 Uiso 1 1 calc R U . . .
C151 C 0.3421(6) 0.3535(8) 0.0314(3) 0.174(5) Uani 1 1 d D U . . .
C152 C 0.3139(9) 0.2876(9) 0.0347(5) 0.306(12) Uani 1 1 d D U . . .
H15J H 0.312433 0.281964 0.056620 0.459 Uiso 1 1 calc R U . . .
H15K H 0.278878 0.289506 0.021167 0.459 Uiso 1 1 calc R U . . .
H15L H 0.332334 0.249097 0.028462 0.459 Uiso 1 1 calc R U . . .
O55 O 0.6757(3) 0.0423(5) 0.11360(19) 0.088(3) Uani 0.595(10) 1 d D U P G 1
C153 C 0.6100(5) 0.1212(14) 0.0934(8) 0.100(8) Uani 0.595(10) 1 d D U P G 1
H15M H 0.606896 0.166428 0.083756 0.149 Uiso 0.595(10) 1 calc R U P G 1
H15N H 0.589019 0.088730 0.078652 0.149 Uiso 0.595(10) 1 calc R U P G 1
H15O H 0.597860 0.122784 0.112663 0.149 Uiso 0.595(10) 1 calc R U P G 1
C154 C 0.6648(4) 0.0993(6) 0.1011(2) 0.066(3) Uani 0.595(10) 1 d D U P G 1
C155 C 0.7072(6) 0.1425(7) 0.0980(4) 0.073(4) Uani 0.595(10) 1 d D U P G 1
H15P H 0.693591 0.185380 0.087939 0.109 Uiso 0.595(10) 1 calc R U P G 1
H15Q H 0.729469 0.151922 0.118928 0.109 Uiso 0.595(10) 1 calc R U P G 1
H15R H 0.727144 0.119399 0.085212 0.109 Uiso 0.595(10) 1 calc R U P G 1
O56 O 0.6887(5) 0.4155(5) 0.4598(2) 0.194(4) Uani 1 1 d D U . . .
C156 C 0.7185(8) 0.2984(10) 0.4592(7) 0.331(13) Uani 1 1 d D U . . .
H15S H 0.704368 0.253475 0.461996 0.497 Uiso 1 1 calc R U . . .
H15T H 0.725264 0.301157 0.438357 0.497 Uiso 1 1 calc R U . . .
H15U H 0.750640 0.305305 0.475349 0.497 Uiso 1 1 calc R U . . .
C157 C 0.6803(6) 0.3524(7) 0.4623(3) 0.181(6) Uani 1 1 d D U . . .
C158 C 0.6254(7) 0.3300(9) 0.4611(5) 0.258(9) Uani 1 1 d D U . . .
H15V H 0.624374 0.280480 0.463345 0.388 Uiso 1 1 calc R U . . .
H15W H 0.613900 0.351661 0.478294 0.388 Uiso 1 1 calc R U . . .
H15X H 0.602545 0.343525 0.440954 0.388 Uiso 1 1 calc R U . . .
O57 O 0.7199(5) 0.1526(9) 0.4210(4) 0.293(8) Uani 1 1 d D U . . .
C159 C 0.7862(8) 0.0687(8) 0.4350(4) 0.267(10) Uani 1 1 d D U . . .
H15Y H 0.823949 0.068623 0.440565 0.400 Uiso 1 1 calc R U . . .
HB H 0.773930 0.049961 0.452530 0.400 Uiso 1 1 calc R U . . .
HC H 0.773374 0.040733 0.416255 0.400 Uiso 1 1 calc R U . . .
C160 C 0.7668(5) 0.1408(8) 0.4285(4) 0.172(5) Uani 1 1 d D U . . .
C161 C 0.8050(6) 0.1990(9) 0.4284(3) 0.235(9) Uani 1 1 d D U . . .
H16A H 0.840267 0.181472 0.434841 0.353 Uiso 1 1 calc R U . . .
H16B H 0.798774 0.218275 0.407247 0.353 Uiso 1 1 calc R U . . .
H16C H 0.800339 0.234456 0.443173 0.353 Uiso 1 1 calc R U . . .
O58 O 0.2009(5) 0.2341(5) 0.0453(3) 0.194(4) Uani 1 1 d D U . . .
C162 C 0.2417(10) 0.2880(11) 0.0965(5) 0.361(15) Uani 1 1 d D U . . .
H16D H 0.244901 0.275388 0.118478 0.542 Uiso 1 1 calc R U . . .
H16E H 0.276124 0.292398 0.092750 0.542 Uiso 1 1 calc R U . . .
H16F H 0.223523 0.331493 0.092071 0.542 Uiso 1 1 calc R U . . .
C163 C 0.2126(7) 0.2348(8) 0.0757(3) 0.204(7) Uani 1 1 d D U . . .
C164 C 0.1911(8) 0.1746(10) 0.0901(5) 0.345(14) Uani 1 1 d D U . . .
H16G H 0.201286 0.178329 0.113084 0.517 Uiso 1 1 calc R U . . .
H16H H 0.153416 0.174602 0.082954 0.517 Uiso 1 1 calc R U . . .
H16I H 0.204631 0.132235 0.083636 0.517 Uiso 1 1 calc R U . . .
O59 O 0.3112(4) 0.1314(5) 0.0805(2) 0.148(5) Uani 0.788(10) 1 d D U P H 1
C165 C 0.2575(5) 0.0590(7) 0.0421(4) 0.150(7) Uani 0.788(10) 1 d D U P H 1
H16J H 0.263684 0.026287 0.026597 0.225 Uiso 0.788(10) 1 calc R U P H 1
H16K H 0.241123 0.035863 0.056798 0.225 Uiso 0.788(10) 1 calc R U P H 1
H16L H 0.234894 0.095345 0.031266 0.225 Uiso 0.788(10) 1 calc R U P H 1
C166 C 0.3074(4) 0.0888(5) 0.0597(2) 0.099(4) Uani 0.788(10) 1 d D U P H 1
C167 C 0.3544(5) 0.0653(5) 0.0518(3) 0.104(4) Uani 0.788(10) 1 d D U P H 1
H16M H 0.345598 0.031638 0.034851 0.156 Uiso 0.788(10) 1 calc R U P H 1
H16N H 0.371865 0.104001 0.044886 0.156 Uiso 0.788(10) 1 calc R U P H 1
H16O H 0.377312 0.044503 0.070357 0.156 Uiso 0.788(10) 1 calc R U P H 1
O60 O 0.4406(8) 0.5237(7) 0.0042(3) 0.189(9) Uani 0.563(11) 1 d D U P . .
C168 C 0.4384(7) 0.4256(9) -0.0289(3) 0.117(6) Uani 0.563(11) 1 d D U P . .
H16P H 0.446475 0.377179 -0.025459 0.176 Uiso 0.563(11) 1 calc R U P . .
H16Q H 0.402209 0.430917 -0.040130 0.176 Uiso 0.563(11) 1 calc R U P . .
H16R H 0.460372 0.445449 -0.041396 0.176 Uiso 0.563(11) 1 calc R U P . .
C169 C 0.4478(9) 0.4604(8) 0.0014(3) 0.141(8) Uani 0.563(11) 1 d D U P . .
C170 C 0.4721(8) 0.4223(7) 0.0308(3) 0.128(8) Uani 0.563(11) 1 d D U P . .
H17A H 0.475604 0.374293 0.025768 0.192 Uiso 0.563(11) 1 calc R U P . .
H17B H 0.506137 0.441470 0.040242 0.192 Uiso 0.563(11) 1 calc R U P . .
H17C H 0.450365 0.426256 0.045672 0.192 Uiso 0.563(11) 1 calc R U P . .
O61 O 0.4906(6) 0.3949(8) 0.1194(3) 0.146(6) Uani 0.5 1 d . . P . .
H61A H 0.495703 0.364342 0.133538 0.219 Uiso 0.5 1 d R U P . .
H61B H 0.514413 0.423752 0.126047 0.219 Uiso 0.5 1 d R U P . .
O62 O 0.6228(14) -0.0655(12) 0.3432(6) 0.29(3) Uani 0.50(3) 1 d . . P I 2
H62A H 0.627765 -0.023678 0.347820 0.436 Uiso 0.50(3) 1 d R U P I 2
H62B H 0.599995 -0.081198 0.351660 0.436 Uiso 0.50(3) 1 d R U P I 2
O5A O 0.4543(3) 0.1735(3) 0.29231(19) 0.0606(18) Uani 0.720(8) 1 d D U P A 2
C11A C 0.4637(6) 0.1312(5) 0.2725(4) 0.077(3) Uani 0.720(8) 1 d D U P A 2
C12A C 0.4437(5) 0.0579(5) 0.2736(3) 0.111(4) Uani 0.720(8) 1 d D U P A 2
C14A C 0.4228(7) 0.0328(7) 0.2399(3) 0.148(6) Uani 0.720(8) 1 d D U P A 2
H14D H 0.392814 0.060194 0.229520 0.222 Uiso 0.720(8) 1 calc R U P A 2
H14E H 0.449540 0.037211 0.228329 0.222 Uiso 0.720(8) 1 calc R U P A 2
H14F H 0.412591 -0.014967 0.240163 0.222 Uiso 0.720(8) 1 calc R U P A 2
C13A C 0.4021(7) 0.0544(8) 0.2916(5) 0.172(8) Uani 0.720(8) 1 d D U P A 2
H13D H 0.372332 0.081456 0.280668 0.258 Uiso 0.720(8) 1 calc R U P A 2
H13E H 0.391597 0.007040 0.292955 0.258 Uiso 0.720(8) 1 calc R U P A 2
H13F H 0.415648 0.072604 0.312837 0.258 Uiso 0.720(8) 1 calc R U P A 2
C15A C 0.4902(5) 0.0163(6) 0.2902(4) 0.126(5) Uani 0.720(8) 1 d D U P A 2
H15D H 0.516704 0.018978 0.278337 0.188 Uiso 0.720(8) 1 calc R U P A 2
H15E H 0.504059 0.034356 0.311399 0.188 Uiso 0.720(8) 1 calc R U P A 2
H15F H 0.480008 -0.031208 0.291518 0.188 Uiso 0.720(8) 1 calc R U P A 2
Cr2A Cr 0.45853(16) 0.27044(18) 0.29622(9) 0.0447(8) Uani 0.630(7) 1 d D U P A 2
Ni2A Ni 0.45853(16) 0.27044(18) 0.29622(9) 0.0447(8) Uani 0.0901(10) 1 d . U P A 2
O7A O 0.5289(3) 0.2656(4) 0.32055(17) 0.0450(17) Uani 0.720(8) 1 d D U P A 2
C16A C 0.5689(3) 0.2396(6) 0.31443(19) 0.049(3) Uani 0.720(8) 1 d D U P A 2
C17A C 0.6138(4) 0.2220(6) 0.3428(2) 0.055(3) Uani 0.720(8) 1 d D U P A 2
C19A C 0.6195(6) 0.1447(6) 0.3421(4) 0.068(3) Uani 0.720(8) 1 d D U P A 2
H19D H 0.626370 0.131110 0.322020 0.103 Uiso 0.720(8) 1 calc R U P A 2
H19E H 0.648237 0.130321 0.359391 0.103 Uiso 0.720(8) 1 calc R U P A 2
H19F H 0.587698 0.123117 0.344282 0.103 Uiso 0.720(8) 1 calc R U P A 2
C18A C 0.6033(5) 0.2433(8) 0.3738(2) 0.067(4) Uani 0.720(8) 1 d D U P A 2
H18D H 0.571802 0.221083 0.376240 0.101 Uiso 0.720(8) 1 calc R U P A 2
H18E H 0.632275 0.229988 0.391108 0.101 Uiso 0.720(8) 1 calc R U P A 2
H18F H 0.598845 0.292806 0.373970 0.101 Uiso 0.720(8) 1 calc R U P A 2
C20A C 0.6628(4) 0.2563(8) 0.3387(4) 0.066(3) Uani 0.720(8) 1 d D U P A 2
H20D H 0.669271 0.242181 0.318613 0.098 Uiso 0.720(8) 1 calc R U P A 2
H20E H 0.658483 0.305789 0.338786 0.098 Uiso 0.720(8) 1 calc R U P A 2
H20F H 0.691913 0.242970 0.355924 0.098 Uiso 0.720(8) 1 calc R U P A 2
O2A O 0.4376(3) 0.2582(3) 0.33614(16) 0.0507(17) Uani 0.720(8) 1 d D U P A 2
C1A C 0.4040(5) 0.2893(4) 0.3463(3) 0.047(3) Uani 0.720(8) 1 d D U P A 2
C2A C 0.3889(4) 0.2558(5) 0.3740(2) 0.063(3) Uani 0.720(8) 1 d D U P A 2
C3A C 0.3419(5) 0.2913(7) 0.3799(3) 0.113(5) Uani 0.720(8) 1 d D U P A 2
H3AA H 0.332200 0.269686 0.397714 0.170 Uiso 0.720(8) 1 calc R U P A 2
H3AB H 0.349874 0.339310 0.384694 0.170 Uiso 0.720(8) 1 calc R U P A 2
H3AC H 0.313264 0.287690 0.361127 0.170 Uiso 0.720(8) 1 calc R U P A 2
C4A C 0.3769(5) 0.1808(4) 0.3661(3) 0.081(3) Uani 0.720(8) 1 d D U P A 2
H4AA H 0.407429 0.158345 0.362358 0.121 Uiso 0.720(8) 1 calc R U P A 2
H4AB H 0.367025 0.158543 0.383725 0.121 Uiso 0.720(8) 1 calc R U P A 2
H4AC H 0.348453 0.177355 0.347211 0.121 Uiso 0.720(8) 1 calc R U P A 2
C5A C 0.4354(4) 0.2617(5) 0.4021(2) 0.083(3) Uani 0.720(8) 1 d D U P A 2
H5AA H 0.464846 0.238196 0.397380 0.124 Uiso 0.720(8) 1 calc R U P A 2
H5AB H 0.443917 0.309744 0.406379 0.124 Uiso 0.720(8) 1 calc R U P A 2
H5AC H 0.427331 0.240812 0.420558 0.124 Uiso 0.720(8) 1 calc R U P A 2
O4A O 0.3855(3) 0.2736(4) 0.27240(19) 0.0562(18) Uani 0.720(8) 1 d D U P A 2
C6A C 0.3513(4) 0.3181(5) 0.2633(3) 0.048(3) Uani 0.720(8) 1 d D U P A 2
C7A C 0.3031(4) 0.2935(6) 0.2394(3) 0.061(3) Uani 0.720(8) 1 d D U P A 2
C8A C 0.3180(6) 0.2726(8) 0.2098(3) 0.070(4) Uani 0.720(8) 1 d D U P A 2
H8AA H 0.344639 0.237391 0.214762 0.105 Uiso 0.720(8) 1 calc R U P A 2
H8AB H 0.287750 0.254787 0.194524 0.105 Uiso 0.720(8) 1 calc R U P A 2
H8AC H 0.331379 0.312238 0.200787 0.105 Uiso 0.720(8) 1 calc R U P A 2
C9A C 0.2840(6) 0.2306(8) 0.2536(5) 0.084(5) Uani 0.720(8) 1 d D U P A 2
H9AA H 0.274132 0.243462 0.272900 0.126 Uiso 0.720(8) 1 calc R U P A 2
H9AB H 0.254055 0.211458 0.238536 0.126 Uiso 0.720(8) 1 calc R U P A 2
H9AC H 0.311477 0.196517 0.258621 0.126 Uiso 0.720(8) 1 calc R U P A 2
C10A C 0.2618(5) 0.3482(7) 0.2331(4) 0.083(4) Uani 0.720(8) 1 d D U P A 2
H10D H 0.253121 0.360292 0.252807 0.125 Uiso 0.720(8) 1 calc R U P A 2
H10E H 0.274594 0.388494 0.224341 0.125 Uiso 0.720(8) 1 calc R U P A 2
H10F H 0.230965 0.331043 0.218078 0.125 Uiso 0.720(8) 1 calc R U P A 2
C27A C 0.4335(5) 0.2145(7) 0.1495(3) 0.066(5) Uani 0.520(14) 1 d D U P B 2
C28A C 0.3952(5) 0.2716(6) 0.1393(3) 0.077(5) Uani 0.520(14) 1 d D U P B 2
H28D H 0.379149 0.282696 0.156463 0.115 Uiso 0.520(14) 1 calc R U P B 2
H28E H 0.412997 0.311812 0.134094 0.115 Uiso 0.520(14) 1 calc R U P B 2
H28F H 0.368569 0.257362 0.120810 0.115 Uiso 0.520(14) 1 calc R U P B 2
C29A C 0.4079(7) 0.1535(8) 0.1607(3) 0.097(6) Uani 0.520(14) 1 d D U P B 2
H29D H 0.391541 0.167848 0.177271 0.145 Uiso 0.520(14) 1 calc R U P B 2
H29E H 0.381704 0.134625 0.143038 0.145 Uiso 0.520(14) 1 calc R U P B 2
H29F H 0.433854 0.118672 0.168979 0.145 Uiso 0.520(14) 1 calc R U P B 2
C30A C 0.4592(7) 0.1955(10) 0.1240(4) 0.091(5) Uani 0.520(14) 1 d D U P B 2
H30D H 0.483673 0.158418 0.131364 0.136 Uiso 0.520(14) 1 calc R U P B 2
H30E H 0.433144 0.180547 0.105365 0.136 Uiso 0.520(14) 1 calc R U P B 2
H30F H 0.477572 0.234997 0.118648 0.136 Uiso 0.520(14) 1 calc R U P B 2
C37A C 0.7361(4) 0.3750(7) 0.2369(3) 0.064(4) Uani 0.497(11) 1 d D U P D 2
C38A C 0.7504(10) 0.2992(7) 0.2381(6) 0.079(6) Uani 0.497(11) 1 d D U P D 2
H38D H 0.740343 0.280012 0.216901 0.118 Uiso 0.497(11) 1 calc R U P D 2
H38E H 0.787587 0.294096 0.246581 0.118 Uiso 0.497(11) 1 calc R U P D 2
H38F H 0.732226 0.275110 0.251712 0.118 Uiso 0.497(11) 1 calc R U P D 2
C39A C 0.7656(5) 0.4114(8) 0.2160(4) 0.083(5) Uani 0.497(11) 1 d D U P D 2
H39D H 0.755925 0.391960 0.194781 0.124 Uiso 0.497(11) 1 calc R U P D 2
H39E H 0.757173 0.459938 0.214985 0.124 Uiso 0.497(11) 1 calc R U P D 2
H39F H 0.802728 0.405531 0.224777 0.124 Uiso 0.497(11) 1 calc R U P D 2
C40A C 0.7514(7) 0.4052(9) 0.2695(3) 0.082(5) Uani 0.497(11) 1 d D U P D 2
H40D H 0.732607 0.382140 0.283062 0.123 Uiso 0.497(11) 1 calc R U P D 2
H40E H 0.788469 0.399396 0.278265 0.123 Uiso 0.497(11) 1 calc R U P D 2
H40F H 0.742914 0.453803 0.268474 0.123 Uiso 0.497(11) 1 calc R U P D 2
C32A C 0.6275(10) 0.3662(8) 0.1096(4) 0.082(5) Uani 0.58(5) 1 d D U P C 2
C33A C 0.5880(13) 0.3194(16) 0.0891(6) 0.126(8) Uani 0.58(5) 1 d D U P C 2
H33D H 0.587458 0.275910 0.099856 0.189 Uiso 0.58(5) 1 calc R U P C 2
H33E H 0.553908 0.340568 0.084977 0.189 Uiso 0.58(5) 1 calc R U P C 2
H33F H 0.597223 0.311626 0.069119 0.189 Uiso 0.58(5) 1 calc R U P C 2
C34A C 0.6807(10) 0.3333(19) 0.1179(7) 0.128(8) Uani 0.58(5) 1 d D U P C 2
H34D H 0.705498 0.364260 0.131108 0.192 Uiso 0.58(5) 1 calc R U P C 2
H34E H 0.679382 0.290701 0.129244 0.192 Uiso 0.58(5) 1 calc R U P C 2
H34F H 0.691355 0.323668 0.098517 0.192 Uiso 0.58(5) 1 calc R U P C 2
C35A C 0.6295(18) 0.4343(9) 0.0937(7) 0.123(10) Uani 0.58(5) 1 d D U P C 2
H35D H 0.655210 0.463502 0.107388 0.184 Uiso 0.58(5) 1 calc R U P C 2
H35E H 0.638976 0.427228 0.073762 0.184 Uiso 0.58(5) 1 calc R U P C 2
H35F H 0.595661 0.456170 0.089620 0.184 Uiso 0.58(5) 1 calc R U P C 2
C171 C 0.9694(5) 0.3032(6) 0.5151(3) 0.060(5) Uani 0.472(11) 1 d D U P E 2
C1B C 1.0120(5) 0.2616(7) 0.5076(4) 0.077(5) Uani 0.472(11) 1 d D U P E 2
H1BA H 1.011697 0.267629 0.485424 0.115 Uiso 0.472(11) 1 calc R U P E 2
H1BB H 1.045192 0.276607 0.520812 0.115 Uiso 0.472(11) 1 calc R U P E 2
H1BC H 1.006726 0.213463 0.511697 0.115 Uiso 0.472(11) 1 calc R U P E 2
C1C C 0.9178(6) 0.2879(8) 0.4925(4) 0.088(6) Uani 0.472(11) 1 d D U P E 2
H1CA H 0.891025 0.315697 0.497996 0.133 Uiso 0.472(11) 1 calc R U P E 2
H1CB H 0.919641 0.298515 0.471010 0.133 Uiso 0.472(11) 1 calc R U P E 2
H1CC H 0.909602 0.239643 0.493927 0.133 Uiso 0.472(11) 1 calc R U P E 2
C1D C 0.9669(7) 0.2970(8) 0.5489(3) 0.082(5) Uani 0.472(11) 1 d D U P E 2
H1DA H 0.938612 0.325094 0.552402 0.123 Uiso 0.472(11) 1 calc R U P E 2
H1DB H 0.960986 0.249421 0.553636 0.123 Uiso 0.472(11) 1 calc R U P E 2
H1DC H 0.999453 0.312566 0.562751 0.123 Uiso 0.472(11) 1 calc R U P E 2
O64 O 0.1890(18) 0.5663(15) 0.1454(10) 0.21(3) Uani 0.193(13) 1 d D U P . .
C173 C 0.191(3) 0.480(4) 0.1843(15) 0.23(3) Uani 0.193(13) 1 d D U P . .
H17D H 0.169354 0.441141 0.186671 0.346 Uiso 0.193(13) 1 calc R U P . .
H17E H 0.225662 0.464145 0.184615 0.346 Uiso 0.193(13) 1 calc R U P . .
H17F H 0.192600 0.512059 0.201617 0.346 Uiso 0.193(13) 1 calc R U P . .
C172 C 0.1685(16) 0.514(3) 0.1541(12) 0.17(2) Uani 0.193(13) 1 d D U P . .
C174 C 0.119(2) 0.487(3) 0.1340(15) 0.19(3) Uani 0.193(13) 1 d D U P . .
H17G H 0.108410 0.446605 0.144228 0.291 Uiso 0.193(13) 1 calc R U P . .
H17H H 0.091954 0.521489 0.131302 0.291 Uiso 0.193(13) 1 calc R U P . .
H17I H 0.123740 0.473671 0.113418 0.291 Uiso 0.193(13) 1 calc R U P . .
O63 O 0.8092(8) 0.4637(11) 0.1263(5) 0.158(10) Uani 0.410(14) 1 d D U P J 1
C177 C 0.8473(19) 0.4554(18) 0.1845(7) 0.24(2) Uani 0.410(14) 1 d D U P J 1
H17J H 0.839385 0.425648 0.200628 0.361 Uiso 0.410(14) 1 calc R U P J 1
H17K H 0.883169 0.448635 0.183802 0.361 Uiso 0.410(14) 1 calc R U P J 1
H17L H 0.842117 0.502913 0.189716 0.361 Uiso 0.410(14) 1 calc R U P J 1
C175 C 0.8127(17) 0.439(2) 0.1535(7) 0.248(19) Uani 0.410(14) 1 d D U P J 1
C176 C 0.7660(19) 0.398(3) 0.1571(12) 0.36(3) Uani 0.410(14) 1 d D U P J 1
H17M H 0.772227 0.380988 0.178650 0.536 Uiso 0.410(14) 1 calc R U P J 1
H17N H 0.735614 0.427744 0.152596 0.536 Uiso 0.410(14) 1 calc R U P J 1
H17O H 0.760101 0.359872 0.142369 0.536 Uiso 0.410(14) 1 calc R U P J 1
O65 O 0.7883(11) 0.4030(14) 0.5130(12) 0.16(2) Uani 0.212(10) 1 d . . P H 2
HD H 0.290529 0.125675 0.028584 0.240 Uiso 0.212(10) 1 d R U P H 2
H65 H 0.757559 0.397935 0.502014 0.240 Uiso 0.212(10) 1 d R U P H 2
O173 O 0.8358(6) 0.6758(7) 0.4365(3) 0.105(5) Uani 0.405(10) 1 d D U P G 2
C178 C 0.7797(7) 0.6110(9) 0.3954(4) 0.061(5) Uani 0.405(10) 1 d D U P G 2
H17P H 0.783988 0.582321 0.378031 0.092 Uiso 0.405(10) 1 calc R U P G 2
H17Q H 0.764490 0.584143 0.409618 0.092 Uiso 0.405(10) 1 calc R U P G 2
H17R H 0.756955 0.649276 0.387093 0.092 Uiso 0.405(10) 1 calc R U P G 2
C179 C 0.8288(7) 0.6364(9) 0.4123(4) 0.072(5) Uani 0.405(10) 1 d D U P G 2
C180 C 0.8758(10) 0.610(2) 0.4022(11) 0.105(11) Uani 0.405(10) 1 d D U P G 2
H18J H 0.864621 0.581242 0.383653 0.158 Uiso 0.405(10) 1 calc R U P G 2
H18K H 0.895384 0.648931 0.397159 0.158 Uiso 0.405(10) 1 calc R U P G 2
H18L H 0.897642 0.583949 0.419391 0.158 Uiso 0.405(10) 1 calc R U P G 2
C181 C 0.5860(11) 0.5686(19) 0.4828(3) 0.092(12) Uani 0.32(2) 1 d D U P F 2
H18G H 0.610774 0.550840 0.471719 0.138 Uiso 0.32(2) 1 calc R U P F 2
H18H H 0.557143 0.536699 0.480351 0.138 Uiso 0.32(2) 1 calc R U P F 2
H18I H 0.573089 0.612762 0.473887 0.138 Uiso 0.32(2) 1 calc R U P F 2
C1E C 0.6312(10) 0.5078(11) 0.5314(9) 0.106(11) Uani 0.32(2) 1 d D U P F 2
H1EA H 0.647993 0.513949 0.553774 0.158 Uiso 0.32(2) 1 calc R U P F 2
H1EB H 0.602116 0.476447 0.529227 0.158 Uiso 0.32(2) 1 calc R U P F 2
H1EC H 0.655996 0.488937 0.520649 0.158 Uiso 0.32(2) 1 calc R U P F 2
C1F C 0.5730(10) 0.6042(15) 0.5339(8) 0.094(10) Uani 0.32(2) 1 d D U P F 2
H1FA H 0.589796 0.609665 0.556280 0.142 Uiso 0.32(2) 1 calc R U P F 2
H1FB H 0.560140 0.648428 0.524978 0.142 Uiso 0.32(2) 1 calc R U P F 2
H1FC H 0.544194 0.572365 0.531442 0.142 Uiso 0.32(2) 1 calc R U P F 2

loop_
_atom_site_aniso_label
_atom_site_aniso_U_11
_atom_site_aniso_U_22
_atom_site_aniso_U_33
_atom_site_aniso_U_23
_atom_site_aniso_U_13
_atom_site_aniso_U_12
Cu3 0.0397(4) 0.0419(4) 0.0387(3) -0.0054(3) 0.0047(3) 0.0051(3)
Cu1 0.0361(4) 0.0641(5) 0.0395(4) -0.0105(3) -0.0022(3) 0.0140(3)
Cu2 0.0399(4) 0.0474(4) 0.0417(4) -0.0093(3) 0.0047(3) 0.0067(3)
Cu4 0.0397(4) 0.0469(4) 0.0510(4) 0.0080(3) -0.0070(3) -0.0082(3)
Cr1 0.0423(5) 0.0361(5) 0.0515(5) 0.0026(4) 0.0156(4) 0.0020(4)
Cr2 0.041(5) 0.048(3) 0.095(5) 0.023(3) 0.033(4) 0.013(3)
Cr3 0.0682(6) 0.0285(4) 0.0567(5) -0.0002(4) 0.0302(5) 0.0017(4)
Cr4 0.0592(6) 0.0272(4) 0.0554(5) -0.0043(4) 0.0270(4) -0.0035(4)
Cr5 0.0462(5) 0.0316(4) 0.0478(5) -0.0016(3) 0.0149(4) 0.0001(4)
Cr6 0.0565(5) 0.0331(4) 0.0388(4) -0.0022(3) 0.0148(4) -0.0047(4)
Cr7 0.0431(5) 0.0326(4) 0.0559(5) -0.0011(4) 0.0106(4) -0.0001(4)
Cr8 0.0620(6) 0.0361(5) 0.0537(5) 0.0066(4) 0.0247(4) 0.0076(4)
Ni1 0.0423(5) 0.0361(5) 0.0515(5) 0.0026(4) 0.0156(4) 0.0020(4)
Ni2 0.041(5) 0.048(3) 0.095(5) 0.023(3) 0.033(4) 0.013(3)
Ni3 0.0682(6) 0.0285(4) 0.0567(5) -0.0002(4) 0.0302(5) 0.0017(4)
Ni4 0.0592(6) 0.0272(4) 0.0554(5) -0.0043(4) 0.0270(4) -0.0035(4)
Ni5 0.0462(5) 0.0316(4) 0.0478(5) -0.0016(3) 0.0149(4) 0.0001(4)
Ni6 0.0565(5) 0.0331(4) 0.0388(4) -0.0022(3) 0.0148(4) -0.0047(4)
Ni7 0.0431(5) 0.0326(4) 0.0559(5) -0.0011(4) 0.0106(4) -0.0001(4)
Ni8 0.0620(6) 0.0361(5) 0.0537(5) 0.0066(4) 0.0247(4) 0.0076(4)
F1 0.0411(17) 0.0386(16) 0.0570(17) 0.0060(13) 0.0180(14) 0.0051(13)
F2 0.0473(19) 0.0388(16) 0.0656(19) 0.0014(14) 0.0162(15) 0.0003(14)
F3 0.0482(18) 0.0391(16) 0.0487(16) -0.0096(13) 0.0117(14) -0.0042(14)
F4 0.0475(18) 0.0334(15) 0.0533(17) 0.0006(13) 0.0165(14) -0.0008(13)
F5 0.0462(17) 0.0328(15) 0.0383(14) 0.0037(11) 0.0122(13) -0.0005(13)
F6 0.0408(17) 0.0305(15) 0.0444(15) 0.0007(12) 0.0054(13) -0.0033(12)
F7 0.0439(17) 0.0361(15) 0.0435(15) 0.0017(12) 0.0089(13) 0.0075(13)
F8 0.0478(18) 0.0369(16) 0.0460(16) 0.0051(12) 0.0155(13) 0.0036(13)
O1 0.057(3) 0.042(2) 0.072(3) 0.0060(19) 0.035(2) 0.0029(19)
O2 0.055(9) 0.045(8) 0.092(9) 0.014(7) 0.040(8) 0.007(8)
C1 0.059(13) 0.050(12) 0.078(11) 0.021(8) 0.035(10) 0.015(10)
C2 0.057(11) 0.074(13) 0.077(11) 0.034(8) 0.028(9) 0.010(9)
C3 0.067(11) 0.111(19) 0.097(16) 0.005(13) 0.040(11) -0.011(12)
C4 0.105(18) 0.101(18) 0.12(2) 0.065(15) 0.040(16) 0.036(16)
C5 0.064(13) 0.099(12) 0.084(12) 0.018(9) 0.056(11) -0.014(11)
O3 0.046(2) 0.047(2) 0.070(3) 0.000(2) 0.0033(19) 0.0026(19)
O4 0.053(8) 0.074(10) 0.074(10) -0.019(9) 0.015(9) 0.004(7)
C6 0.051(9) 0.061(12) 0.056(13) -0.009(11) 0.020(9) -0.001(8)
C7 0.058(11) 0.057(14) 0.070(11) 0.002(11) 0.007(10) -0.017(10)
C8 0.09(3) 0.09(2) 0.063(13) -0.001(14) 0.002(13) -0.015(19)
C9 0.09(2) 0.076(18) 0.078(19) 0.010(16) 0.016(18) -0.021(17)
C10 0.054(15) 0.08(2) 0.10(2) -0.001(17) -0.017(14) -0.004(13)
O5 0.064(10) 0.042(7) 0.108(12) 0.004(8) 0.046(9) -0.006(7)
O6 0.113(4) 0.041(2) 0.100(3) -0.003(2) 0.061(3) -0.003(2)
C11 0.097(13) 0.032(9) 0.148(16) -0.004(11) 0.064(13) -0.004(9)
C12 0.138(14) 0.036(10) 0.190(15) 0.001(13) 0.083(14) -0.017(12)
C13 0.139(14) 0.049(16) 0.22(3) -0.03(2) 0.060(17) -0.046(14)
C14 0.20(3) 0.047(15) 0.25(2) -0.048(19) 0.10(2) -0.02(2)
C15 0.17(3) 0.065(19) 0.211(18) 0.039(17) 0.074(19) -0.02(2)
O7 0.051(7) 0.034(10) 0.093(11) 0.013(8) 0.036(7) 0.007(6)
O8 0.083(3) 0.081(3) 0.059(3) 0.019(2) 0.035(2) 0.036(3)
C16 0.046(5) 0.036(6) 0.072(4) 0.019(3) 0.027(3) 0.003(4)
C17 0.061(11) 0.044(13) 0.101(10) 0.028(10) 0.013(9) 0.003(11)
C18 0.09(3) 0.09(2) 0.093(11) 0.009(15) 0.010(15) -0.02(2)
C19 0.13(3) 0.040(13) 0.14(3) 0.030(14) 0.00(2) 0.014(15)
C20 0.048(13) 0.05(2) 0.15(3) 0.037(18) 0.010(14) 0.011(14)
O9 0.119(4) 0.044(2) 0.078(3) 0.008(2) 0.055(3) 0.018(3)
O10 0.091(4) 0.042(2) 0.093(3) -0.007(2) 0.051(3) -0.003(2)
C21 0.051(4) 0.032(3) 0.058(3) -0.005(3) 0.011(3) -0.003(2)
C22 0.044(3) 0.037(3) 0.076(4) -0.016(3) 0.010(3) 0.005(3)
C23 0.066(5) 0.067(4) 0.092(5) -0.039(4) 0.011(4) -0.004(4)
C24 0.066(5) 0.043(4) 0.114(6) 0.003(4) 0.010(4) 0.006(3)
C25 0.056(4) 0.067(4) 0.108(6) -0.020(4) 0.023(4) 0.008(4)
O11 0.065(3) 0.060(3) 0.067(3) -0.020(2) 0.020(2) -0.025(2)
O12 0.094(4) 0.044(2) 0.051(2) -0.0059(18) 0.002(2) -0.010(2)
C26 0.054(4) 0.039(3) 0.065(4) -0.011(3) -0.003(3) 0.002(3)
C27 0.077(11) 0.081(11) 0.070(11) -0.043(8) -0.026(9) 0.020(10)
C28 0.17(2) 0.125(14) 0.075(11) -0.020(9) -0.010(12) 0.039(14)
C29 0.078(13) 0.17(2) 0.19(2) -0.030(17) 0.002(12) -0.010(14)
C30 0.133(17) 0.100(12) 0.098(15) -0.060(11) -0.051(12) 0.040(14)
O13 0.128(5) 0.045(3) 0.082(3) -0.008(2) 0.062(3) -0.009(3)
O14 0.074(3) 0.040(2) 0.062(2) -0.0087(18) 0.034(2) -0.002(2)
C31 0.095(5) 0.049(4) 0.065(4) -0.005(3) 0.044(4) 0.002(4)
C32 0.139(17) 0.061(12) 0.090(12) -0.012(10) 0.083(12) -0.010(10)
C33 0.17(2) 0.12(2) 0.080(14) 0.008(13) 0.069(13) -0.045(17)
C34 0.147(17) 0.123(19) 0.094(18) 0.010(14) 0.093(14) 0.021(15)
C35 0.19(3) 0.089(14) 0.11(2) -0.007(12) 0.104(19) -0.036(15)
O15 0.049(3) 0.039(2) 0.118(4) 0.010(2) 0.022(2) 0.003(2)
O16 0.053(2) 0.035(2) 0.074(3) -0.0045(18) 0.004(2) 0.0039(18)
C36 0.059(4) 0.038(3) 0.071(4) 0.000(3) 0.014(3) 0.005(3)
C37 0.051(8) 0.039(6) 0.069(9) 0.013(6) 0.005(6) 0.016(5)
C38 0.037(8) 0.073(10) 0.086(11) -0.004(8) 0.021(8) -0.008(9)
C39 0.041(8) 0.061(8) 0.108(12) 0.014(7) -0.006(8) -0.002(6)
C40 0.080(10) 0.060(8) 0.075(8) 0.014(6) 0.023(7) 0.027(7)
O17 0.058(3) 0.041(2) 0.060(2) -0.0078(18) 0.0220(19) -0.0025(19)
O18 0.077(3) 0.044(2) 0.057(2) -0.0125(19) 0.032(2) -0.021(2)
C41 0.050(3) 0.044(3) 0.044(3) -0.005(3) 0.015(3) -0.003(3)
C42 0.058(4) 0.054(4) 0.059(4) -0.005(3) 0.025(3) -0.013(3)
C43 0.104(7) 0.105(6) 0.119(7) -0.038(5) 0.079(6) -0.042(5)
C44 0.062(4) 0.079(5) 0.080(5) 0.028(4) 0.023(4) -0.006(4)
C45 0.051(4) 0.068(4) 0.096(5) 0.010(4) 0.010(4) -0.010(3)
O19 0.062(3) 0.036(2) 0.0396(19) -0.0038(15) 0.0100(17) -0.0013(18)
O20 0.080(3) 0.039(2) 0.037(2) 0.0013(16) 0.0122(19) 0.0124(19)
C46 0.042(3) 0.041(3) 0.039(3) 0.000(2) 0.010(2) 0.001(2)
C47 0.059(4) 0.054(3) 0.032(3) 0.002(2) 0.003(2) 0.007(3)
C48 0.069(4) 0.073(4) 0.041(3) -0.004(3) 0.005(3) 0.001(3)
C49 0.081(5) 0.079(5) 0.055(4) -0.007(3) -0.007(3) 0.026(4)
C50 0.100(6) 0.090(5) 0.047(4) 0.021(3) 0.012(4) -0.024(5)
O21 0.078(3) 0.036(2) 0.055(2) -0.0016(17) 0.031(2) -0.008(2)
O22 0.055(3) 0.033(2) 0.097(3) 0.011(2) 0.031(2) 0.0042(18)
C51 0.063(4) 0.034(3) 0.034(3) 0.003(2) 0.001(3) 0.000(3)
C52 0.095(5) 0.027(3) 0.065(4) 0.005(3) 0.019(4) -0.006(3)
C53 0.113(8) 0.108(8) 0.210(12) 0.105(8) -0.007(8) 0.020(7)
C54 0.136(8) 0.053(4) 0.094(5) 0.022(4) 0.041(5) -0.019(5)
C55 0.335(18) 0.046(5) 0.108(7) -0.020(5) 0.102(9) -0.058(7)
O23 0.043(2) 0.051(2) 0.044(2) -0.0098(17) 0.0143(17) -0.0045(17)
O24 0.046(3) 0.063(3) 0.053(2) -0.0196(19) 0.0124(19) -0.0043(19)
C56 0.041(3) 0.034(3) 0.040(3) 0.006(2) 0.012(2) -0.004(2)
C57 0.044(3) 0.054(3) 0.036(3) -0.011(2) 0.007(2) -0.006(3)
C58 0.058(4) 0.054(4) 0.075(4) -0.019(3) 0.008(3) -0.023(3)
C59 0.046(4) 0.082(5) 0.056(4) 0.000(3) 0.004(3) -0.005(3)
C60 0.054(4) 0.079(4) 0.038(3) 0.000(3) 0.007(3) 0.006(3)
O25 0.049(2) 0.039(2) 0.089(3) -0.017(2) 0.024(2) -0.0056(18)
O26 0.079(3) 0.039(2) 0.071(3) 0.0075(19) 0.038(2) 0.006(2)
C61 0.067(4) 0.043(3) 0.053(3) -0.002(3) 0.015(3) 0.010(3)
C62 0.095(6) 0.053(4) 0.074(4) -0.016(3) 0.033(4) 0.006(4)
C63 0.297(18) 0.050(5) 0.223(13) 0.003(6) 0.185(13) 0.037(7)
C64 0.108(9) 0.251(16) 0.259(16) -0.218(14) -0.019(9) 0.010(10)
C65 0.145(9) 0.085(6) 0.110(6) -0.026(5) 0.072(7) 0.009(6)
O27 0.044(2) 0.046(2) 0.060(2) 0.0162(18) 0.0078(18) -0.0002(19)
O28 0.045(2) 0.047(2) 0.065(2) 0.0151(19) 0.0143(19) 0.0017(18)
C66 0.048(4) 0.034(3) 0.048(3) -0.004(2) 0.014(3) 0.008(3)
C67 0.047(4) 0.051(3) 0.060(4) 0.002(3) 0.004(3) 0.007(3)
C68 0.045(4) 0.075(5) 0.086(5) -0.002(4) 0.007(3) 0.005(3)
C69 0.096(6) 0.092(5) 0.042(3) 0.000(3) 0.007(3) -0.014(4)
C70 0.075(5) 0.060(4) 0.080(5) 0.006(3) -0.001(4) 0.022(4)
O29 0.076(3) 0.040(2) 0.095(3) 0.015(2) 0.049(3) 0.016(2)
O30 0.053(2) 0.045(2) 0.075(3) 0.0082(19) 0.029(2) 0.0043(19)
C71 0.055(4) 0.049(4) 0.062(4) 0.011(3) 0.021(3) 0.010(3)
C72 0.075(5) 0.055(4) 0.115(6) 0.023(4) 0.055(5) 0.020(4)
C73 0.114(8) 0.093(6) 0.225(12) 0.075(7) 0.112(8) 0.061(6)
C74 0.098(6) 0.093(6) 0.111(6) 0.008(5) 0.068(5) 0.007(5)
C75 0.049(4) 0.111(7) 0.125(7) 0.018(5) 0.028(4) -0.001(4)
O31 0.101(4) 0.039(2) 0.050(2) 0.0010(18) 0.027(2) -0.007(2)
O32 0.056(2) 0.040(2) 0.045(2) 0.0049(16) 0.0085(17) 0.0050(18)
C76 0.058(4) 0.041(3) 0.047(3) 0.002(3) 0.019(3) -0.003(3)
C77 0.069(4) 0.062(4) 0.043(3) 0.004(3) 0.012(3) -0.010(3)
C78 0.089(6) 0.103(6) 0.054(4) -0.014(4) 0.022(4) 0.001(5)
C79 0.074(5) 0.070(4) 0.049(3) 0.012(3) 0.000(3) -0.011(4)
C80 0.081(5) 0.069(5) 0.075(4) 0.002(4) 0.006(4) -0.026(4)
O33 0.041(2) 0.062(2) 0.041(2) -0.0147(17) -0.0065(16) 0.0115(19)
O34 0.066(3) 0.098(4) 0.095(4) -0.060(3) -0.032(3) 0.040(3)
O35 0.042(2) 0.050(2) 0.068(3) 0.0148(19) -0.0255(19) -0.0085(19)
O36 0.085(4) 0.057(3) 0.122(4) 0.041(3) -0.050(3) -0.025(3)
N01H 0.033(3) 0.046(3) 0.037(2) -0.0098(19) -0.0015(18) 0.006(2)
N01P 0.039(3) 0.037(2) 0.048(2) -0.0045(19) -0.006(2) 0.002(2)
N01Q 0.040(3) 0.052(3) 0.037(2) -0.011(2) -0.0038(19) 0.008(2)
N01Z 0.043(3) 0.046(3) 0.054(3) 0.012(2) -0.007(2) -0.014(2)
N017 0.032(2) 0.041(2) 0.038(2) 0.0052(18) 0.0049(19) -0.0015(19)
C81 0.045(4) 0.049(3) 0.041(3) -0.012(2) 0.003(2) 0.004(3)
C82 0.035(3) 0.044(3) 0.042(3) 0.001(2) 0.004(2) 0.005(2)
C83 0.043(3) 0.039(3) 0.035(3) -0.004(2) 0.000(2) 0.008(2)
C84 0.041(3) 0.043(3) 0.039(3) -0.002(2) 0.002(2) 0.008(2)
C85 0.044(4) 0.050(3) 0.054(3) -0.017(3) -0.007(3) 0.007(3)
C86 0.040(3) 0.050(3) 0.038(3) -0.015(2) -0.009(2) 0.007(3)
C87 0.045(4) 0.064(4) 0.050(3) -0.002(3) 0.003(3) 0.005(3)
C88 0.042(4) 0.059(4) 0.069(4) -0.007(3) -0.013(3) 0.000(3)
C89 0.050(4) 0.042(3) 0.049(3) -0.012(2) -0.009(3) 0.013(3)
C90 0.056(4) 0.066(4) 0.049(3) -0.007(3) 0.006(3) 0.000(3)
C91 0.044(4) 0.068(4) 0.053(4) -0.014(3) 0.001(3) -0.007(3)
C92 0.062(4) 0.060(4) 0.063(4) -0.025(3) -0.019(3) 0.017(3)
C93 0.035(3) 0.033(3) 0.033(2) -0.004(2) 0.000(2) -0.004(2)
C94 0.030(3) 0.038(3) 0.034(3) 0.004(2) 0.000(2) 0.001(2)
C95 0.049(3) 0.034(3) 0.050(3) 0.002(2) -0.010(3) 0.000(2)
C96 0.041(3) 0.040(3) 0.040(3) -0.005(2) -0.003(2) -0.001(2)
C97 0.048(4) 0.049(3) 0.050(3) 0.003(3) -0.001(3) -0.001(3)
C98 0.045(4) 0.051(4) 0.064(4) 0.007(3) -0.003(3) 0.003(3)
C99 0.038(4) 0.042(3) 0.069(4) 0.009(3) -0.015(3) -0.005(3)
C100 0.063(5) 0.054(4) 0.046(3) 0.005(3) -0.006(3) -0.006(3)
C101 0.053(4) 0.047(3) 0.064(4) -0.005(3) 0.005(3) 0.002(3)
C102 0.055(4) 0.051(4) 0.085(5) 0.020(3) -0.031(3) -0.016(3)
C103 0.049(4) 0.044(3) 0.062(4) 0.013(3) -0.015(3) -0.009(3)
C104 0.052(4) 0.048(4) 0.071(4) 0.016(3) -0.017(3) -0.012(3)
C105 0.036(3) 0.042(3) 0.043(3) 0.004(2) -0.005(2) -0.009(2)
C106 0.040(3) 0.053(3) 0.042(3) 0.007(2) 0.001(2) -0.004(3)
O37 0.038(2) 0.099(3) 0.048(2) -0.020(2) -0.0043(19) 0.018(2)
O38 0.039(2) 0.080(3) 0.043(2) -0.0158(19) 0.0004(17) 0.015(2)
C107 0.051(4) 0.061(4) 0.033(3) -0.004(2) 0.001(3) 0.011(3)
C108 0.051(4) 0.071(4) 0.043(3) -0.012(3) 0.000(3) 0.017(3)
C109 0.088(5) 0.085(5) 0.057(4) -0.025(3) -0.001(4) 0.027(4)
C110 0.081(5) 0.106(6) 0.041(3) 0.001(3) 0.013(3) 0.009(4)
C111 0.066(5) 0.097(5) 0.048(4) -0.026(3) 0.003(3) 0.007(4)
O39 0.049(3) 0.076(3) 0.068(3) 0.005(2) 0.009(2) 0.014(2)
O40 0.049(3) 0.066(3) 0.076(3) -0.001(2) 0.001(2) 0.013(2)
C112 0.055(4) 0.068(4) 0.042(3) 0.000(3) 0.002(3) 0.009(4)
C113 0.071(10) 0.074(15) 0.098(10) 0.005(9) 0.029(9) 0.014(10)
C114 0.100(13) 0.071(9) 0.111(9) -0.009(8) 0.022(8) 0.018(9)
C115 0.081(9) 0.097(12) 0.137(15) 0.021(11) 0.038(10) -0.002(9)
C116 0.085(9) 0.076(10) 0.101(10) 0.004(8) 0.023(8) 0.010(8)
O41 0.063(3) 0.059(3) 0.042(2) -0.0142(18) 0.0025(18) 0.019(2)
O42 0.055(2) 0.057(2) 0.0372(19) -0.0077(17) 0.0060(17) 0.013(2)
C117 0.047(3) 0.053(3) 0.035(3) -0.005(2) 0.001(2) 0.002(3)
C118 0.049(4) 0.059(4) 0.046(3) -0.003(3) 0.006(3) 0.004(3)
C119 0.078(5) 0.070(5) 0.063(4) 0.006(3) -0.002(3) 0.026(4)
C120 0.057(4) 0.083(5) 0.051(4) 0.007(3) 0.007(3) 0.004(3)
C121 0.053(4) 0.078(5) 0.059(4) -0.007(3) -0.005(3) 0.000(3)
O43 0.051(3) 0.062(3) 0.069(3) -0.018(2) 0.019(2) -0.001(2)
O44 0.055(3) 0.053(2) 0.065(3) -0.0077(19) 0.019(2) 0.001(2)
C122 0.041(3) 0.062(4) 0.038(3) -0.007(3) 0.008(2) 0.002(3)
C123 0.060(4) 0.072(4) 0.056(4) -0.009(3) 0.017(3) -0.013(3)
C124 0.047(4) 0.110(6) 0.113(6) -0.045(5) 0.024(4) -0.016(4)
C125 0.061(4) 0.072(4) 0.073(4) -0.011(3) 0.005(3) -0.018(4)
C126 0.107(7) 0.115(7) 0.064(4) 0.000(4) 0.028(4) -0.044(5)
O45 0.057(3) 0.062(3) 0.045(2) -0.0079(18) 0.0107(18) 0.021(2)
O46 0.064(3) 0.060(3) 0.038(2) -0.0103(18) 0.0076(18) 0.019(2)
C127 0.037(3) 0.050(3) 0.041(3) -0.006(2) -0.003(2) -0.002(3)
C128 0.057(4) 0.052(3) 0.038(3) -0.009(2) 0.004(3) 0.007(3)
C129 0.115(6) 0.074(5) 0.045(4) 0.008(3) 0.003(4) 0.033(4)
C130 0.080(5) 0.085(5) 0.048(4) 0.013(3) 0.010(3) -0.001(4)
C131 0.055(4) 0.084(5) 0.057(4) -0.007(3) -0.002(3) 0.000(4)
O47 0.051(2) 0.050(2) 0.067(2) -0.0120(19) 0.017(2) -0.0012(19)
O48 0.057(3) 0.054(3) 0.065(2) -0.013(2) 0.021(2) -0.002(2)
C132 0.051(4) 0.053(4) 0.046(3) 0.002(3) 0.011(3) 0.005(3)
C133 0.058(4) 0.059(4) 0.063(4) -0.007(3) 0.014(3) -0.010(3)
C134 0.050(7) 0.084(9) 0.21(2) -0.002(11) 0.022(10) -0.012(7)
C135 0.086(10) 0.096(10) 0.085(9) -0.014(8) 0.010(7) -0.035(8)
C136 0.109(11) 0.108(12) 0.083(8) 0.004(8) 0.038(8) -0.048(9)
O49 0.056(3) 0.085(3) 0.061(3) -0.006(2) 0.000(2) -0.021(2)
O50 0.053(3) 0.069(3) 0.074(3) -0.004(2) 0.005(2) -0.015(2)
C137 0.056(4) 0.050(4) 0.066(4) -0.005(3) 0.002(3) -0.014(3)
C138 0.074(5) 0.087(5) 0.083(5) -0.022(4) 0.026(4) -0.023(4)
C139 0.154(10) 0.147(9) 0.070(5) 0.025(5) 0.033(6) 0.038(8)
C140 0.108(8) 0.154(10) 0.135(8) -0.080(7) 0.048(6) -0.059(7)
C141 0.078(6) 0.112(7) 0.086(5) -0.011(5) 0.028(4) -0.002(5)
O51 0.046(3) 0.047(2) 0.078(3) 0.012(2) -0.012(2) -0.0070(19)
O52 0.038(2) 0.052(2) 0.077(3) 0.016(2) -0.0147(19) -0.009(2)
C142 0.048(4) 0.050(4) 0.057(3) 0.009(3) -0.005(3) 0.001(3)
C143 0.056(4) 0.053(4) 0.096(5) 0.015(4) 0.004(4) -0.005(3)
C144 0.145(10) 0.071(6) 0.161(9) 0.017(6) 0.068(8) 0.042(6)
C145 0.084(6) 0.078(5) 0.128(7) 0.044(5) 0.014(5) -0.003(5)
C146 0.089(7) 0.088(6) 0.143(8) 0.056(6) -0.027(6) 0.001(5)
O53 0.186(8) 0.170(7) 0.118(5) 0.004(5) 0.003(5) 0.091(6)
C147 0.087(6) 0.112(6) 0.106(6) 0.010(5) 0.021(5) 0.010(5)
C148 0.130(8) 0.111(6) 0.110(6) 0.010(5) 0.035(5) 0.040(6)
C149 0.157(11) 0.104(7) 0.178(11) 0.046(7) 0.030(8) 0.007(7)
O54 0.316(17) 0.377(18) 0.116(7) 0.018(9) 0.054(9) 0.056(14)
C150 0.36(2) 0.151(12) 0.136(10) -0.056(9) -0.023(13) 0.052(13)
C151 0.210(15) 0.186(13) 0.124(8) -0.031(8) 0.037(10) 0.013(11)
C152 0.34(3) 0.199(18) 0.36(3) -0.088(17) 0.06(2) -0.080(18)
O55 0.083(6) 0.094(6) 0.077(6) -0.004(4) 0.001(4) 0.009(5)
C153 0.072(8) 0.078(13) 0.136(16) -0.013(12) 0.003(10) -0.005(8)
C154 0.076(7) 0.073(7) 0.038(6) -0.028(5) -0.007(5) 0.008(6)
C155 0.061(8) 0.070(9) 0.080(10) -0.033(8) 0.004(7) 0.010(7)
O56 0.281(13) 0.136(7) 0.175(8) -0.004(6) 0.073(8) -0.073(8)
C156 0.33(3) 0.195(17) 0.46(4) 0.10(2) 0.07(2) 0.052(17)
C157 0.287(17) 0.135(8) 0.138(9) -0.011(9) 0.082(12) -0.087(10)
C158 0.301(19) 0.226(18) 0.28(2) 0.012(16) 0.132(19) -0.120(15)
O57 0.127(8) 0.372(19) 0.354(18) 0.077(15) 0.014(11) 0.030(10)
C159 0.41(3) 0.234(15) 0.162(14) 0.025(13) 0.084(17) 0.126(16)
C160 0.144(9) 0.212(13) 0.157(11) 0.002(11) 0.030(10) 0.018(9)
C161 0.219(17) 0.35(2) 0.132(11) -0.007(13) 0.030(12) -0.107(16)
O58 0.212(11) 0.197(10) 0.184(8) 0.047(7) 0.069(8) 0.063(8)
C162 0.38(3) 0.29(2) 0.33(3) -0.070(18) -0.07(2) 0.184(19)
C163 0.232(18) 0.225(16) 0.175(10) 0.101(10) 0.092(12) 0.121(13)
C164 0.37(3) 0.32(2) 0.43(3) 0.28(2) 0.25(2) 0.197(18)
O59 0.124(8) 0.157(9) 0.137(7) -0.077(6) -0.016(6) 0.037(6)
C165 0.132(10) 0.112(10) 0.153(13) -0.047(9) -0.062(9) 0.022(9)
C166 0.119(8) 0.080(7) 0.077(6) -0.014(5) -0.018(5) 0.011(6)
C167 0.150(10) 0.068(7) 0.103(8) -0.018(6) 0.050(7) -0.020(6)
O60 0.27(2) 0.141(11) 0.158(12) 0.020(8) 0.052(12) 0.127(13)
C168 0.125(14) 0.150(15) 0.070(8) -0.001(8) 0.010(9) -0.009(12)
C169 0.162(18) 0.132(12) 0.096(9) -0.021(8) -0.034(10) 0.055(12)
C170 0.20(2) 0.074(10) 0.084(9) -0.023(7) -0.011(10) 0.015(11)
O61 0.173(15) 0.129(12) 0.118(11) 0.006(9) 0.004(10) 0.018(11)
O62 0.46(6) 0.16(2) 0.21(3) -0.084(18) -0.01(3) 0.15(3)
O5A 0.065(5) 0.041(3) 0.088(5) 0.008(3) 0.041(4) 0.004(3)
C11A 0.099(8) 0.037(5) 0.114(8) 0.006(5) 0.061(7) -0.002(5)
C12A 0.135(9) 0.034(5) 0.194(10) 0.002(6) 0.100(8) -0.014(6)
C14A 0.150(14) 0.059(9) 0.238(12) -0.022(9) 0.053(10) -0.052(9)
C13A 0.181(14) 0.066(8) 0.33(2) 0.007(14) 0.180(16) -0.033(10)
C15A 0.177(12) 0.039(6) 0.193(13) 0.020(7) 0.107(10) 0.017(7)
Cr2A 0.040(2) 0.0311(9) 0.0696(15) 0.0077(9) 0.0256(13) 0.0080(10)
Ni2A 0.040(2) 0.0311(9) 0.0696(15) 0.0077(9) 0.0256(13) 0.0080(10)
O7A 0.040(4) 0.041(4) 0.058(4) 0.013(3) 0.020(3) 0.012(3)
C16A 0.046(5) 0.036(6) 0.072(4) 0.019(3) 0.027(3) 0.003(4)
C17A 0.050(6) 0.047(6) 0.068(5) 0.017(4) 0.018(4) 0.000(5)
C19A 0.069(8) 0.053(6) 0.079(7) 0.024(5) 0.011(6) 0.006(6)
C18A 0.061(8) 0.079(9) 0.059(5) 0.009(5) 0.011(5) -0.003(7)
C20A 0.046(6) 0.052(8) 0.102(8) 0.011(6) 0.024(6) 0.005(5)
O2A 0.047(4) 0.041(3) 0.072(4) 0.015(3) 0.030(3) 0.011(3)
C1A 0.041(5) 0.042(5) 0.065(5) 0.007(4) 0.025(4) 0.005(4)
C2A 0.065(6) 0.058(5) 0.078(6) 0.018(5) 0.043(4) 0.006(5)
C3A 0.115(10) 0.121(10) 0.144(12) 0.076(9) 0.106(9) 0.060(9)
C4A 0.083(8) 0.069(6) 0.095(8) 0.027(5) 0.032(6) -0.014(5)
C5A 0.102(7) 0.077(7) 0.073(6) 0.022(5) 0.029(5) 0.016(6)
O4A 0.063(4) 0.044(4) 0.066(4) -0.013(3) 0.023(4) -0.008(3)
C6A 0.048(5) 0.048(5) 0.053(6) 0.004(4) 0.021(4) -0.014(4)
C7A 0.060(6) 0.062(7) 0.058(5) -0.001(5) 0.008(4) -0.018(5)
C8A 0.086(11) 0.063(8) 0.054(6) -0.005(5) 0.006(6) -0.022(7)
C9A 0.074(10) 0.090(10) 0.087(9) -0.003(8) 0.017(8) -0.044(8)
C10A 0.054(7) 0.086(11) 0.097(9) -0.016(8) -0.007(6) -0.018(6)
C27A 0.067(11) 0.052(8) 0.076(11) -0.003(8) 0.013(9) -0.012(7)
C28A 0.069(9) 0.074(8) 0.067(9) -0.016(6) -0.024(7) -0.001(7)
C29A 0.092(12) 0.075(9) 0.099(10) -0.011(7) -0.020(8) -0.058(9)
C30A 0.109(12) 0.097(13) 0.059(9) -0.030(9) 0.007(8) -0.005(10)
C37A 0.053(9) 0.057(8) 0.073(8) 0.010(6) 0.003(7) 0.011(7)
C38A 0.047(11) 0.060(8) 0.126(19) -0.006(9) 0.015(10) 0.007(9)
C39A 0.052(8) 0.089(10) 0.112(11) 0.022(8) 0.030(8) 0.013(7)
C40A 0.063(10) 0.085(12) 0.091(9) -0.010(9) 0.005(8) 0.019(10)
C32A 0.132(12) 0.041(7) 0.091(11) -0.005(7) 0.063(9) -0.001(7)
C33A 0.179(17) 0.156(17) 0.068(10) -0.045(11) 0.078(10) -0.064(14)
C34A 0.149(13) 0.16(2) 0.096(16) 0.005(14) 0.068(13) 0.031(13)
C35A 0.24(3) 0.079(9) 0.093(14) 0.017(8) 0.115(18) 0.010(13)
C171 0.059(9) 0.056(13) 0.063(8) 0.008(9) 0.009(7) 0.011(8)
C1B 0.076(9) 0.058(9) 0.096(12) -0.007(8) 0.021(8) 0.012(7)
C1C 0.077(9) 0.066(10) 0.106(11) -0.012(9) -0.009(9) -0.015(8)
C1D 0.093(12) 0.081(11) 0.075(8) 0.022(8) 0.029(7) 0.013(9)
O64 0.18(4) 0.16(4) 0.31(6) 0.06(4) 0.09(4) 0.00(3)
C173 0.12(5) 0.22(6) 0.35(7) 0.11(5) 0.06(4) -0.02(4)
C172 0.09(3) 0.14(4) 0.31(6) 0.06(4) 0.10(3) 0.05(3)
C174 0.13(4) 0.18(5) 0.30(7) 0.10(5) 0.09(4) 0.01(3)
O63 0.17(2) 0.138(18) 0.20(2) -0.058(15) 0.096(17) -0.040(14)
C177 0.46(6) 0.12(3) 0.18(2) 0.06(2) 0.13(3) 0.08(3)
C175 0.41(5) 0.12(3) 0.24(3) -0.02(2) 0.15(3) -0.03(3)
C176 0.47(6) 0.27(5) 0.40(6) 0.09(4) 0.23(4) -0.05(4)
O65 0.08(2) 0.063(18) 0.32(6) 0.11(3) 0.02(3) -0.002(15)
O173 0.153(14) 0.084(10) 0.088(9) -0.006(6) 0.048(9) -0.014(9)
C178 0.093(12) 0.052(11) 0.039(9) 0.017(7) 0.018(8) -0.013(9)
C179 0.082(11) 0.060(11) 0.075(10) 0.009(7) 0.024(9) 0.005(9)
C180 0.105(17) 0.09(2) 0.15(3) 0.027(18) 0.08(2) -0.005(17)
C181 0.08(2) 0.13(3) 0.044(12) -0.015(14) -0.006(11) -0.07(2)
C1E 0.081(19) 0.12(2) 0.12(3) 0.01(2) 0.024(17) -0.034(17)
C1F 0.072(18) 0.11(2) 0.12(2) -0.035(19) 0.045(17) -0.046(16)

loop_
_atom_type_symbol
_atom_type_description
_atom_type_scat_dispersion_real
_atom_type_scat_dispersion_imag
_atom_type_scat_source
C C 0.0028 0.0015 'International Tables Vol C Tables 4.2.6.8 and 6.1.1.4'
H H 0.0000 0.0000 'International Tables Vol C Tables 4.2.6.8 and 6.1.1.4'
Cr Cr 0.3152 0.5930 'International Tables Vol C Tables 4.2.6.8 and 6.1.1.4'
Cu Cu 0.3307 1.2021 'International Tables Vol C Tables 4.2.6.8 and 6.1.1.4'
F F 0.0164 0.0097 'International Tables Vol C Tables 4.2.6.8 and 6.1.1.4'
N N 0.0056 0.0031 'International Tables Vol C Tables 4.2.6.8 and 6.1.1.4'
Ni Ni 0.3427 1.0569 'International Tables Vol C Tables 4.2.6.8 and 6.1.1.4'
O O 0.0101 0.0057 'International Tables Vol C Tables 4.2.6.8 and 6.1.1.4'

loop_
_geom_angle_atom_site_label_1
_geom_angle_atom_site_label_2
_geom_angle_atom_site_label_3
_geom_angle
_geom_angle_site_symmetry_1
_geom_angle_site_symmetry_3
_geom_angle_publ_flag
N017 Cu3 Cu2 170.13(12) 4_676 . ?
O42 Cu3 Cu2 84.86(11) . . ?
O42 Cu3 N017 99.36(15) . 4_676 ?
O42 Cu3 O44 88.26(17) . . ?
O42 Cu3 O46 169.92(16) . . ?
O44 Cu3 Cu2 83.82(12) . . ?
O44 Cu3 N017 87.37(16) . 4_676 ?
O46 Cu3 Cu2 85.26(11) . . ?
O46 Cu3 N017 90.10(15) . 4_676 ?
O46 Cu3 O44 88.72(18) . . ?
O48 Cu3 Cu2 85.92(12) . . ?
O48 Cu3 N017 102.71(16) . 4_676 ?
O48 Cu3 O42 92.57(18) . . ?
O48 Cu3 O44 169.59(16) . . ?
O48 Cu3 O46 88.69(18) . . ?
N01Q Cu1 Cu1 175.13(12) . 3_766 ?
O37 Cu1 Cu1 86.42(12) . 3_766 ?
O37 Cu1 N01Q 96.68(16) . . ?
O37 Cu1 O38 169.86(16) . 3_766 ?
O37 Cu1 O40 87.5(2) . 3_766 ?
O38 Cu1 Cu1 83.45(11) 3_766 3_766 ?
O38 Cu1 N01Q 93.45(16) 3_766 . ?
O39 Cu1 Cu1 84.51(13) . 3_766 ?
O39 Cu1 N01Q 91.62(18) . . ?
O39 Cu1 O37 91.9(2) . . ?
O39 Cu1 O38 87.56(19) . 3_766 ?
O39 Cu1 O40 169.90(17) . 3_766 ?
O40 Cu1 Cu1 85.38(13) 3_766 3_766 ?
O40 Cu1 N01Q 98.47(18) 3_766 . ?
O40 Cu1 O38 91.30(19) 3_766 3_766 ?
N01H Cu2 Cu3 178.59(12) . . ?
O41 Cu2 Cu3 85.29(11) . . ?
O41 Cu2 N01H 95.18(15) . . ?
O41 Cu2 O43 87.99(19) . . ?
O41 Cu2 O45 169.87(15) . . ?
O41 Cu2 O47 91.87(18) . . ?
O43 Cu2 Cu3 85.93(12) . . ?
O43 Cu2 N01H 95.41(17) . . ?
O43 Cu2 O45 89.50(18) . . ?
O43 Cu2 O47 170.05(17) . . ?
O45 Cu2 Cu3 84.75(11) . . ?
O45 Cu2 N01H 94.83(15) . . ?
O45 Cu2 O47 88.91(18) . . ?
O47 Cu2 Cu3 84.15(11) . . ?
O47 Cu2 N01H 94.50(16) . . ?
N01Z Cu4 Cu4 170.72(15) . 3_565 ?
O49 Cu4 Cu4 81.90(13) . 3_565 ?
O49 Cu4 N01Z 88.83(18) . . ?
O49 Cu4 O50 170.68(17) . 3_565 ?
O50 Cu4 Cu4 88.79(12) 3_565 3_565 ?
O50 Cu4 N01Z 100.48(18) 3_565 . ?
O51 Cu4 Cu4 85.63(12) . 3_565 ?
O51 Cu4 N01Z 94.43(16) . . ?
O51 Cu4 O49 90.5(2) . . ?
O51 Cu4 O50 89.3(2) . 3_565 ?
O51 Cu4 O52 170.19(15) . 3_565 ?
O52 Cu4 Cu4 84.57(11) 3_565 3_565 ?
O52 Cu4 N01Z 95.31(16) 3_565 . ?
O52 Cu4 O49 88.5(2) 3_565 . ?
O52 Cu4 O50 90.09(19) 3_565 3_565 ?
F1 Cr1 O1 93.66(14) . . ?
F1 Cr1 O3 91.86(15) . . ?
F1 Cr1 O30 179.43(15) . . ?
F1 Cr1 O32 89.29(14) . . ?
F8 Cr1 F1 89.28(12) . . ?
F8 Cr1 O1 177.01(15) . . ?
F8 Cr1 O3 88.57(15) . . ?
F8 Cr1 O30 91.18(14) . . ?
F8 Cr1 O32 91.60(14) . . ?
O1 Cr1 O3 91.82(18) . . ?
O1 Cr1 O30 85.88(16) . . ?
O1 Cr1 O32 87.95(16) . . ?
O3 Cr1 O32 178.85(18) . . ?
O30 Cr1 O3 87.83(17) . . ?
O30 Cr1 O32 91.03(17) . . ?
F2 Cr2 F1 86.2(4) . . ?
F2 Cr2 O2 174.6(8) . . ?
F2 Cr2 O4 88.4(8) . . ?
F2 Cr2 O5 91.6(7) . . ?
F2 Cr2 O7 84.8(7) . . ?
O2 Cr2 F1 95.7(7) . . ?
O2 Cr2 O4 96.5(10) . . ?
O2 Cr2 O5 86.6(8) . . ?
O2 Cr2 O7 90.0(9) . . ?
O4 Cr2 F1 95.4(8) . . ?
O4 Cr2 O5 84.4(9) . . ?
O4 Cr2 O7 170.3(10) . . ?
O5 Cr2 F1 177.7(8) . . ?
O5 Cr2 O7 88.8(9) . . ?
O7 Cr2 F1 91.1(7) . . ?
F3 Cr3 F2 86.99(13) . . ?
F3 Cr3 O6 179.07(16) . . ?
F3 Cr3 O8 90.78(17) . . ?
F3 Cr3 O9 91.51(17) . . ?
F3 Cr3 O11 92.35(15) . . ?
O6 Cr3 F2 93.74(16) . . ?
O6 Cr3 O8 89.8(2) . . ?
O6 Cr3 O11 87.1(2) . . ?
O8 Cr3 F2 90.29(15) . . ?
O9 Cr3 F2 178.09(19) . . ?
O9 Cr3 O6 87.77(19) . . ?
O9 Cr3 O8 88.56(19) . . ?
O9 Cr3 O11 90.7(2) . . ?
O11 Cr3 F2 90.50(16) . . ?
O11 Cr3 O8 176.8(2) . . ?
F3 Cr4 F4 84.91(12) . . ?
F3 Cr4 O10 94.03(15) . . ?
F3 Cr4 O12 92.05(16) . . ?
F3 Cr4 O13 176.16(17) . . ?
F4 Cr4 O13 91.33(15) . . ?
O10 Cr4 F4 178.61(17) . . ?
O10 Cr4 O12 89.23(19) . . ?
O10 Cr4 O13 89.72(18) . . ?
O12 Cr4 F4 89.92(15) . . ?
O12 Cr4 O13 87.1(2) . . ?
O15 Cr4 F3 90.69(17) . . ?
O15 Cr4 F4 91.70(15) . . ?
O15 Cr4 O10 89.20(19) . . ?
O15 Cr4 O12 176.9(2) . . ?
O15 Cr4 O13 90.2(2) . . ?
F4 Cr5 F5 89.21(12) . . ?
F4 Cr5 O14 92.44(15) . . ?
F4 Cr5 O16 92.30(15) . . ?
F4 Cr5 O17 177.85(14) . . ?
F4 Cr5 O19 90.82(14) . . ?
F5 Cr5 O16 88.87(14) . . ?
F5 Cr5 O17 92.86(13) . . ?
F5 Cr5 O19 90.61(13) . . ?
O14 Cr5 F5 177.82(14) . . ?
O14 Cr5 O16 92.50(18) . . ?
O14 Cr5 O17 85.48(16) . . ?
O14 Cr5 O19 87.93(16) . . ?
O16 Cr5 O19 176.83(16) . . ?
O17 Cr5 O16 88.35(17) . . ?
O17 Cr5 O19 88.55(16) . . ?
F5 Cr6 F6 89.03(12) . . ?
F5 Cr6 O18 92.50(15) . . ?
F5 Cr6 O20 91.76(13) . . ?
F5 Cr6 O21 178.57(15) . . ?
F5 Cr6 O23 90.47(13) . . ?
F6 Cr6 O18 178.05(14) . . ?
F6 Cr6 O20 90.74(15) . . ?
F6 Cr6 O21 92.18(15) . . ?
F6 Cr6 O23 91.06(13) . . ?
O18 Cr6 O23 87.72(16) . . ?
O20 Cr6 O18 90.42(17) . . ?
O20 Cr6 O21 87.47(16) . . ?
O20 Cr6 O23 177.17(17) . . ?
O21 Cr6 O18 86.30(17) . . ?
O21 Cr6 O23 90.27(16) . . ?
F6 Cr7 O22 92.15(15) . . ?
F6 Cr7 O24 91.84(14) . . ?
F6 Cr7 O25 179.41(16) . . ?
F6 Cr7 O27 89.95(15) . . ?
F7 Cr7 F6 89.56(12) . . ?
F7 Cr7 O22 178.06(16) . . ?
F7 Cr7 O24 90.56(15) . . ?
F7 Cr7 O25 90.65(15) . . ?
F7 Cr7 O27 92.08(14) . . ?
O22 Cr7 O25 87.64(18) . . ?
O24 Cr7 O22 90.30(18) . . ?
O24 Cr7 O25 87.61(17) . . ?
O27 Cr7 O22 87.01(17) . . ?
O27 Cr7 O24 176.83(17) . . ?
O27 Cr7 O25 90.59(18) . . ?
F7 Cr8 O26 93.04(15) . . ?
F7 Cr8 O28 91.31(14) . . ?
F7 Cr8 O29 178.75(17) . . ?
F7 Cr8 O31 90.26(16) . . ?
F8 Cr8 F7 88.38(12) . . ?
F8 Cr8 O26 178.58(17) . . ?
F8 Cr8 O28 89.81(14) . . ?
F8 Cr8 O29 91.58(15) . . ?
F8 Cr8 O31 92.65(14) . . ?
O26 Cr8 O28 90.11(17) . . ?
O26 Cr8 O29 87.01(18) . . ?
O28 Cr8 O29 87.44(18) . . ?
O31 Cr8 O26 87.40(17) . . ?
O31 Cr8 O28 177.12(18) . . ?
O31 Cr8 O29 91.0(2) . . ?
Cr1 F1 Cr2 115.2(3) . . ?
Cr1 F1 Cr2A 123.03(19) . . ?
Cr2 F2 Cr3 126.1(4) . . ?
Cr2A F2 Cr3 119.83(18) . . ?
Cr3 F3 Cr4 121.43(14) . . ?
Cr5 F4 Cr4 121.74(15) . . ?
Cr6 F5 Cr5 122.95(14) . . ?
Cr7 F6 Cr6 123.83(14) . . ?
Cr7 F7 Cr8 123.21(14) . . ?
Cr8 F8 Cr1 124.00(15) . . ?
C1 O1 Cr1 135.5(9) . . ?
C1A O1 Cr1 137.2(5) . . ?
C1 O2 Cr2 131.9(14) . . ?
O1 C1 O2 122.8(16) . . ?
O1 C1 C2 113.1(13) . . ?
O2 C1 C2 120.4(15) . . ?
C3 C2 C1 107.8(16) . . ?
C3 C2 C5 108.5(15) . . ?
C4 C2 C1 108.7(14) . . ?
C4 C2 C3 111.8(16) . . ?
C4 C2 C5 111.5(16) . . ?
C5 C2 C1 108.3(14) . . ?
C2 C3 H3A 109.5 . . ?
C2 C3 H3B 109.5 . . ?
C2 C3 H3C 109.5 . . ?
H3A C3 H3B 109.5 . . ?
H3A C3 H3C 109.5 . . ?
H3B C3 H3C 109.5 . . ?
C2 C4 H4A 109.5 . . ?
C2 C4 H4B 109.5 . . ?
C2 C4 H4C 109.5 . . ?
H4A C4 H4B 109.5 . . ?
H4A C4 H4C 109.5 . . ?
H4B C4 H4C 109.5 . . ?
C2 C5 H5A 109.5 . . ?
C2 C5 H5B 109.5 . . ?
C2 C5 H5C 109.5 . . ?
H5A C5 H5B 109.5 . . ?
H5A C5 H5C 109.5 . . ?
H5B C5 H5C 109.5 . . ?
C6 O3 Cr1 142.7(11) . . ?
C6A O3 Cr1 126.6(5) . . ?
C6 O4 Cr2 134.0(17) . . ?
O3 C6 C7 122.5(16) . . ?
O4 C6 O3 117.5(16) . . ?
O4 C6 C7 119.7(15) . . ?
C6 C7 C8 107.9(16) . . ?
C6 C7 C9 109.0(17) . . ?
C6 C7 C10 108.9(16) . . ?
C8 C7 C9 107.8(17) . . ?
C8 C7 C10 111.7(17) . . ?
C9 C7 C10 111.4(17) . . ?
C7 C8 H8A 109.5 . . ?
C7 C8 H8B 109.5 . . ?
C7 C8 H8C 109.5 . . ?
H8A C8 H8B 109.5 . . ?
H8A C8 H8C 109.5 . . ?
H8B C8 H8C 109.5 . . ?
C7 C9 H9A 109.5 . . ?
C7 C9 H9B 109.5 . . ?
C7 C9 H9C 109.5 . . ?
H9A C9 H9B 109.5 . . ?
H9A C9 H9C 109.5 . . ?
H9B C9 H9C 109.5 . . ?
C7 C10 H10A 109.5 . . ?
C7 C10 H10B 109.5 . . ?
C7 C10 H10C 109.5 . . ?
H10A C10 H10B 109.5 . . ?
H10A C10 H10C 109.5 . . ?
H10B C10 H10C 109.5 . . ?
C11 O5 Cr2 131.7(17) . . ?
C11 O6 Cr3 136.5(9) . . ?
C11A O6 Cr3 133.1(5) . . ?
O5 C11 C12 115.7(14) . . ?
O6 C11 O5 123.0(16) . . ?
O6 C11 C12 119.9(15) . . ?
C13 C12 C11 106.5(15) . . ?
C14 C12 C11 108.8(15) . . ?
C14 C12 C13 111.8(18) . . ?
C14 C12 C15 110.8(17) . . ?
C15 C12 C11 106.8(17) . . ?
C15 C12 C13 111.9(17) . . ?
C12 C13 H13A 109.5 . . ?
C12 C13 H13B 109.5 . . ?
C12 C13 H13C 109.5 . . ?
H13A C13 H13B 109.5 . . ?
H13A C13 H13C 109.5 . . ?
H13B C13 H13C 109.5 . . ?
C12 C14 H14A 109.5 . . ?
C12 C14 H14B 109.5 . . ?
C12 C14 H14C 109.5 . . ?
H14A C14 H14B 109.5 . . ?
H14A C14 H14C 109.5 . . ?
H14B C14 H14C 109.5 . . ?
C12 C15 H15A 109.5 . . ?
C12 C15 H15B 109.5 . . ?
C12 C15 H15C 109.5 . . ?
H15A C15 H15B 109.5 . . ?
H15A C15 H15C 109.5 . . ?
H15B C15 H15C 109.5 . . ?
C16 O7 Cr2 139.7(17) . . ?
C16 O8 Cr3 125.1(11) . . ?
C16A O8 Cr3 139.0(5) . . ?
O7 C16 O8 128.6(18) . . ?
O7 C16 C17 121.4(16) . . ?
O8 C16 C17 109.9(15) . . ?
C18 C17 C16 109.6(16) . . ?
C18 C17 C19 111.0(17) . . ?
C18 C17 C20 111.5(17) . . ?
C19 C17 C16 106.1(16) . . ?
C20 C17 C16 107.6(15) . . ?
C20 C17 C19 110.8(17) . . ?
C17 C18 H18A 109.5 . . ?
C17 C18 H18B 109.5 . . ?
C17 C18 H18C 109.5 . . ?
H18A C18 H18B 109.5 . . ?
H18A C18 H18C 109.5 . . ?
H18B C18 H18C 109.5 . . ?
C17 C19 H19A 109.5 . . ?
C17 C19 H19B 109.5 . . ?
C17 C19 H19C 109.5 . . ?
H19A C19 H19B 109.5 . . ?
H19A C19 H19C 109.5 . . ?
H19B C19 H19C 109.5 . . ?
C17 C20 H20A 109.5 . . ?
C17 C20 H20B 109.5 . . ?
C17 C20 H20C 109.5 . . ?
H20A C20 H20B 109.5 . . ?
H20A C20 H20C 109.5 . . ?
H20B C20 H20C 109.5 . . ?
C21 O9 Cr3 131.7(4) . . ?
C21 O10 Cr4 134.1(4) . . ?
O9 C21 O10 125.6(5) . . ?
O9 C21 C22 116.9(5) . . ?
O10 C21 C22 117.4(5) . . ?
C21 C22 C23 105.8(5) . . ?
C24 C22 C21 109.8(5) . . ?
C24 C22 C23 109.0(5) . . ?
C25 C22 C21 109.7(5) . . ?
C25 C22 C23 111.2(5) . . ?
C25 C22 C24 111.1(5) . . ?
C22 C23 H23A 109.5 . . ?
C22 C23 H23B 109.5 . . ?
C22 C23 H23C 109.5 . . ?
H23A C23 H23B 109.5 . . ?
H23A C23 H23C 109.5 . . ?
H23B C23 H23C 109.5 . . ?
C22 C24 H24A 109.5 . . ?
C22 C24 H24B 109.5 . . ?
C22 C24 H24C 109.5 . . ?
H24A C24 H24B 109.5 . . ?
H24A C24 H24C 109.5 . . ?
H24B C24 H24C 109.5 . . ?
C22 C25 H25A 109.5 . . ?
C22 C25 H25B 109.5 . . ?
C22 C25 H25C 109.5 . . ?
H25A C25 H25B 109.5 . . ?
H25A C25 H25C 109.5 . . ?
H25B C25 H25C 109.5 . . ?
C26 O11 Cr3 137.7(4) . . ?
C26 O12 Cr4 128.6(4) . . ?
O11 C26 O12 125.1(5) . . ?
O11 C26 C27 123.1(8) . . ?
O11 C26 C27A 114.7(7) . . ?
O12 C26 C27 111.7(8) . . ?
O12 C26 C27A 120.0(7) . . ?
C28 C27 C26 112.9(11) . . ?
C28 C27 C29 109.4(14) . . ?
C29 C27 C26 108.0(11) . . ?
C30 C27 C26 106.3(10) . . ?
C30 C27 C28 109.2(13) . . ?
C30 C27 C29 111.0(15) . . ?
C27 C28 H28A 109.5 . . ?
C27 C28 H28B 109.5 . . ?
C27 C28 H28C 109.5 . . ?
H28A C28 H28B 109.5 . . ?
H28A C28 H28C 109.5 . . ?
H28B C28 H28C 109.5 . . ?
C27 C29 H29A 109.5 . . ?
C27 C29 H29B 109.5 . . ?
C27 C29 H29C 109.5 . . ?
H29A C29 H29B 109.5 . . ?
H29A C29 H29C 109.5 . . ?
H29B C29 H29C 109.5 . . ?
C27 C30 H30A 109.5 . . ?
C27 C30 H30B 109.5 . . ?
C27 C30 H30C 109.5 . . ?
H30A C30 H30B 109.5 . . ?
H30A C30 H30C 109.5 . . ?
H30B C30 H30C 109.5 . . ?
C31 O13 Cr4 128.9(4) . . ?
C31 O14 Cr5 138.1(4) . . ?
O13 C31 C32 116.2(9) . . ?
O13 C31 C32A 116.7(8) . . ?
O14 C31 O13 126.3(5) . . ?
O14 C31 C32 117.2(9) . . ?
O14 C31 C32A 116.2(8) . . ?
C33 C32 C31 107.6(16) . . ?
C33 C32 C34 110.1(16) . . ?
C34 C32 C31 108.7(15) . . ?
C35 C32 C31 109.4(14) . . ?
C35 C32 C33 112.7(16) . . ?
C35 C32 C34 108.4(15) . . ?
C32 C33 H33A 109.5 . . ?
C32 C33 H33B 109.5 . . ?
C32 C33 H33C 109.5 . . ?
H33A C33 H33B 109.5 . . ?
H33A C33 H33C 109.5 . . ?
H33B C33 H33C 109.5 . . ?
C32 C34 H34A 109.5 . . ?
C32 C34 H34B 109.5 . . ?
C32 C34 H34C 109.5 . . ?
H34A C34 H34B 109.5 . . ?
H34A C34 H34C 109.5 . . ?
H34B C34 H34C 109.5 . . ?
C32 C35 H35A 109.5 . . ?
C32 C35 H35B 109.5 . . ?
C32 C35 H35C 109.5 . . ?
H35A C35 H35B 109.5 . . ?
H35A C35 H35C 109.5 . . ?
H35B C35 H35C 109.5 . . ?
C36 O15 Cr4 137.6(4) . . ?
C36 O16 Cr5 130.6(4) . . ?
O15 C36 C37 114.6(6) . . ?
O15 C36 C37A 120.5(7) . . ?
O16 C36 O15 124.5(5) . . ?
O16 C36 C37 120.6(6) . . ?
O16 C36 C37A 113.4(7) . . ?
C36 C37 C38 106.1(12) . . ?
C39 C37 C36 107.9(9) . . ?
C39 C37 C38 112.6(12) . . ?
C39 C37 C40 111.9(11) . . ?
C40 C37 C36 108.6(9) . . ?
C40 C37 C38 109.5(10) . . ?
C37 C38 H38A 109.5 . . ?
C37 C38 H38B 109.5 . . ?
C37 C38 H38C 109.5 . . ?
H38A C38 H38B 109.5 . . ?
H38A C38 H38C 109.5 . . ?
H38B C38 H38C 109.5 . . ?
C37 C39 H39A 109.5 . . ?
C37 C39 H39B 109.5 . . ?
C37 C39 H39C 109.5 . . ?
H39A C39 H39B 109.5 . . ?
H39A C39 H39C 109.5 . . ?
H39B C39 H39C 109.5 . . ?
C37 C40 H40A 109.5 . . ?
C37 C40 H40B 109.5 . . ?
C37 C40 H40C 109.5 . . ?
H40A C40 H40B 109.5 . . ?
H40A C40 H40C 109.5 . . ?
H40B C40 H40C 109.5 . . ?
C41 O17 Cr5 135.9(3) . . ?
C41 O18 Cr6 130.7(3) . . ?
O17 C41 O18 125.4(5) . . ?
O17 C41 C42 118.1(5) . . ?
O18 C41 C42 116.5(4) . . ?
C43 C42 C41 110.0(5) . . ?
C43 C42 C44 110.1(6) . . ?
C43 C42 C45 111.4(6) . . ?
C44 C42 C41 108.4(5) . . ?
C45 C42 C41 106.5(5) . . ?
C45 C42 C44 110.4(5) . . ?
C42 C43 H43A 109.5 . . ?
C42 C43 H43B 109.5 . . ?
C42 C43 H43C 109.5 . . ?
H43A C43 H43B 109.5 . . ?
H43A C43 H43C 109.5 . . ?
H43B C43 H43C 109.5 . . ?
C42 C44 H44A 109.5 . . ?
C42 C44 H44B 109.5 . . ?
C42 C44 H44C 109.5 . . ?
H44A C44 H44B 109.5 . . ?
H44A C44 H44C 109.5 . . ?
H44B C44 H44C 109.5 . . ?
C42 C45 H45A 109.5 . . ?
C42 C45 H45B 109.5 . . ?
C42 C45 H45C 109.5 . . ?
H45A C45 H45B 109.5 . . ?
H45A C45 H45C 109.5 . . ?
H45B C45 H45C 109.5 . . ?
C46 O19 Cr5 128.3(3) . . ?
C46 O20 Cr6 137.2(3) . . ?
O19 C46 O20 125.2(4) . . ?
O19 C46 C47 119.1(4) . . ?
O20 C46 C47 115.6(4) . . ?
C48 C47 C46 110.9(4) . . ?
C49 C47 C46 109.5(4) . . ?
C49 C47 C48 110.0(5) . . ?
C49 C47 C50 111.2(6) . . ?
C50 C47 C46 105.4(4) . . ?
C50 C47 C48 109.7(5) . . ?
C47 C48 H48A 109.5 . . ?
C47 C48 H48B 109.5 . . ?
C47 C48 H48C 109.5 . . ?
H48A C48 H48B 109.5 . . ?
H48A C48 H48C 109.5 . . ?
H48B C48 H48C 109.5 . . ?
C47 C49 H49A 109.5 . . ?
C47 C49 H49B 109.5 . . ?
C47 C49 H49C 109.5 . . ?
H49A C49 H49B 109.5 . . ?
H49A C49 H49C 109.5 . . ?
H49B C49 H49C 109.5 . . ?
C47 C50 H50A 109.5 . . ?
C47 C50 H50B 109.5 . . ?
C47 C50 H50C 109.5 . . ?
H50A C50 H50B 109.5 . . ?
H50A C50 H50C 109.5 . . ?
H50B C50 H50C 109.5 . . ?
C51 O21 Cr6 134.5(4) . . ?
C51 O22 Cr7 132.6(3) . . ?
O21 C51 C52 117.1(5) . . ?
O22 C51 O21 126.0(5) . . ?
O22 C51 C52 116.8(5) . . ?
C53 C52 C51 106.9(5) . . ?
C53 C52 C55 112.7(8) . . ?
C54 C52 C51 111.8(5) . . ?
C54 C52 C53 108.9(7) . . ?
C54 C52 C55 109.9(7) . . ?
C55 C52 C51 106.5(5) . . ?
C52 C53 H53A 109.5 . . ?
C52 C53 H53B 109.5 . . ?
C52 C53 H53C 109.5 . . ?
H53A C53 H53B 109.5 . . ?
H53A C53 H53C 109.5 . . ?
H53B C53 H53C 109.5 . . ?
C52 C54 H54A 109.5 . . ?
C52 C54 H54B 109.5 . . ?
C52 C54 H54C 109.5 . . ?
H54A C54 H54B 109.5 . . ?
H54A C54 H54C 109.5 . . ?
H54B C54 H54C 109.5 . . ?
C52 C55 H55A 109.5 . . ?
C52 C55 H55B 109.5 . . ?
C52 C55 H55C 109.5 . . ?
H55A C55 H55B 109.5 . . ?
H55A C55 H55C 109.5 . . ?
H55B C55 H55C 109.5 . . ?
C56 O23 Cr6 132.0(3) . . ?
C56 O24 Cr7 136.4(3) . . ?
O23 C56 O24 125.1(4) . . ?
O23 C56 C57 119.1(4) . . ?
O24 C56 C57 115.7(4) . . ?
C58 C57 C56 106.2(4) . . ?
C59 C57 C56 110.5(4) . . ?
C59 C57 C58 110.1(5) . . ?
C59 C57 C60 111.3(5) . . ?
C60 C57 C56 108.2(4) . . ?
C60 C57 C58 110.5(5) . . ?
C57 C58 H58A 109.5 . . ?
C57 C58 H58B 109.5 . . ?
C57 C58 H58C 109.5 . . ?
H58A C58 H58B 109.5 . . ?
H58A C58 H58C 109.5 . . ?
H58B C58 H58C 109.5 . . ?
C57 C59 H59A 109.5 . . ?
C57 C59 H59B 109.5 . . ?
C57 C59 H59C 109.5 . . ?
H59A C59 H59B 109.5 . . ?
H59A C59 H59C 109.5 . . ?
H59B C59 H59C 109.5 . . ?
C57 C60 H60A 109.5 . . ?
C57 C60 H60B 109.5 . . ?
C57 C60 H60C 109.5 . . ?
H60A C60 H60B 109.5 . . ?
H60A C60 H60C 109.5 . . ?
H60B C60 H60C 109.5 . . ?
C61 O25 Cr7 131.6(4) . . ?
C61 O26 Cr8 133.5(4) . . ?
O25 C61 O26 125.2(5) . . ?
O25 C61 C62 117.8(5) . . ?
O26 C61 C62 116.8(5) . . ?
C63 C62 C61 107.1(6) . . ?
C63 C62 C65 106.9(7) . . ?
C64 C62 C61 106.7(6) . . ?
C64 C62 C63 115.7(9) . . ?
C64 C62 C65 109.2(8) . . ?
C65 C62 C61 111.3(6) . . ?
C62 C63 H63A 109.5 . . ?
C62 C63 H63B 109.5 . . ?
C62 C63 H63C 109.5 . . ?
H63A C63 H63B 109.5 . . ?
H63A C63 H63C 109.5 . . ?
H63B C63 H63C 109.5 . . ?
C62 C64 H64A 109.5 . . ?
C62 C64 H64B 109.5 . . ?
C62 C64 H64C 109.5 . . ?
H64A C64 H64B 109.5 . . ?
H64A C64 H64C 109.5 . . ?
H64B C64 H64C 109.5 . . ?
C62 C65 H65A 109.5 . . ?
C62 C65 H65B 109.5 . . ?
C62 C65 H65C 109.5 . . ?
H65A C65 H65B 109.5 . . ?
H65A C65 H65C 109.5 . . ?
H65B C65 H65C 109.5 . . ?
C66 O27 Cr7 137.0(3) . . ?
C66 O28 Cr8 129.3(4) . . ?
O27 C66 C67 115.8(4) . . ?
O28 C66 O27 125.3(5) . . ?
O28 C66 C67 118.9(5) . . ?
C66 C67 C70 105.9(4) . . ?
C68 C67 C66 109.8(5) . . ?
C68 C67 C70 110.7(5) . . ?
C69 C67 C66 107.7(5) . . ?
C69 C67 C68 112.0(5) . . ?
C69 C67 C70 110.4(5) . . ?
C67 C68 H68A 109.5 . . ?
C67 C68 H68B 109.5 . . ?
C67 C68 H68C 109.5 . . ?
H68A C68 H68B 109.5 . . ?
H68A C68 H68C 109.5 . . ?
H68B C68 H68C 109.5 . . ?
C67 C69 H69A 109.5 . . ?
C67 C69 H69B 109.5 . . ?
C67 C69 H69C 109.5 . . ?
H69A C69 H69B 109.5 . . ?
H69A C69 H69C 109.5 . . ?
H69B C69 H69C 109.5 . . ?
C67 C70 H70A 109.5 . . ?
C67 C70 H70B 109.5 . . ?
C67 C70 H70C 109.5 . . ?
H70A C70 H70B 109.5 . . ?
H70A C70 H70C 109.5 . . ?
H70B C70 H70C 109.5 . . ?
C71 O29 Cr8 132.0(4) . . ?
C71 O30 Cr1 137.5(4) . . ?
O29 C71 C72 119.0(5) . . ?
O30 C71 O29 124.2(5) . . ?
O30 C71 C72 116.7(5) . . ?
C71 C72 C74 105.7(5) . . ?
C71 C72 C75 107.9(5) . . ?
C73 C72 C71 110.9(5) . . ?
C73 C72 C74 110.8(7) . . ?
C73 C72 C75 112.5(7) . . ?
C75 C72 C74 108.8(6) . . ?
C72 C73 H73A 109.5 . . ?
C72 C73 H73B 109.5 . . ?
C72 C73 H73C 109.5 . . ?
H73A C73 H73B 109.5 . . ?
H73A C73 H73C 109.5 . . ?
H73B C73 H73C 109.5 . . ?
C72 C74 H74A 109.5 . . ?
C72 C74 H74B 109.5 . . ?
C72 C74 H74C 109.5 . . ?
H74A C74 H74B 109.5 . . ?
H74A C74 H74C 109.5 . . ?
H74B C74 H74C 109.5 . . ?
C72 C75 H75A 109.5 . . ?
C72 C75 H75B 109.5 . . ?
C72 C75 H75C 109.5 . . ?
H75A C75 H75B 109.5 . . ?
H75A C75 H75C 109.5 . . ?
H75B C75 H75C 109.5 . . ?
C76 O31 Cr8 136.6(4) . . ?
C76 O32 Cr1 131.8(3) . . ?
O31 C76 C77 116.8(5) . . ?
O32 C76 O31 124.7(5) . . ?
O32 C76 C77 118.5(5) . . ?
C76 C77 C78 106.4(5) . . ?
C76 C77 C79 110.9(5) . . ?
C76 C77 C80 108.5(5) . . ?
C79 C77 C78 110.7(5) . . ?
C80 C77 C78 109.3(6) . . ?
C80 C77 C79 110.9(5) . . ?
C77 C78 H78A 109.5 . . ?
C77 C78 H78B 109.5 . . ?
C77 C78 H78C 109.5 . . ?
H78A C78 H78B 109.5 . . ?
H78A C78 H78C 109.5 . . ?
H78B C78 H78C 109.5 . . ?
C77 C79 H79A 109.5 . . ?
C77 C79 H79B 109.5 . . ?
C77 C79 H79C 109.5 . . ?
H79A C79 H79B 109.5 . . ?
H79A C79 H79C 109.5 . . ?
H79B C79 H79C 109.5 . . ?
C77 C80 H80A 109.5 . . ?
C77 C80 H80B 109.5 . . ?
C77 C80 H80C 109.5 . . ?
H80A C80 H80B 109.5 . . ?
H80A C80 H80C 109.5 . . ?
H80B C80 H80C 109.5 . . ?
C85 O33 C86 118.8(4) . . ?
C102 O35 C99 118.2(4) . . ?
C81 N01H Cu2 124.2(3) . . ?
C81 N01H C82 117.1(4) . . ?
C82 N01H Cu2 118.4(3) . . ?
H01A N01P H01B 107.1 . . ?
C93 N01P H01A 107.8 . . ?
C93 N01P H01B 107.8 . . ?
C94 N01P H01A 107.8 . . ?
C94 N01P H01B 107.8 . . ?
C94 N01P C93 118.2(4) . . ?
C81 N01Q Cu1 124.9(3) . . ?
C81 N01Q C84 115.8(5) . . ?
C84 N01Q Cu1 119.2(4) . . ?
C104 N01Z Cu4 118.2(4) . . ?
C106 N01Z Cu4 124.3(3) . . ?
C106 N01Z C104 117.5(5) . . ?
C105 N017 Cu3 117.6(3) . 4_575 ?
C106 N017 Cu3 121.8(3) . 4_575 ?
C106 N017 C105 117.4(4) . . ?
N01H C81 N01Q 126.8(5) . . ?
N01H C81 H81 116.6 . . ?
N01Q C81 H81 116.6 . . ?
N01H C82 H82 119.7 . . ?
N01H C82 C83 120.5(5) . . ?
C83 C82 H82 119.7 . . ?
C82 C83 C85 122.4(5) . . ?
C84 C83 C82 118.0(5) . . ?
C84 C83 C85 119.5(5) . . ?
N01Q C84 C83 121.8(5) . . ?
N01Q C84 H84 119.1 . . ?
C83 C84 H84 119.1 . . ?
O33 C85 C83 110.5(5) . . ?
O34 C85 O33 125.3(5) . . ?
O34 C85 C83 124.2(5) . . ?
C87 C86 O33 117.8(5) . . ?
C87 C86 C91 122.7(5) . . ?
C91 C86 O33 119.2(5) . . ?
C86 C87 H87 120.7 . . ?
C86 C87 C88 118.7(6) . . ?
C88 C87 H87 120.7 . . ?
C87 C88 H88 119.7 . . ?
C89 C88 C87 120.6(6) . . ?
C89 C88 H88 119.7 . . ?
C88 C89 C92 120.7(6) . . ?
C90 C89 C88 118.4(5) . . ?
C90 C89 C92 120.9(6) . . ?
C89 C90 H90 119.2 . . ?
C89 C90 C91 121.7(6) . . ?
C91 C90 H90 119.2 . . ?
C86 C91 C90 117.9(6) . . ?
C86 C91 H91 121.0 . . ?
C90 C91 H91 121.0 . . ?
C89 C92 H92A 108.4 . . ?
C89 C92 H92B 108.4 . . ?
H92A C92 H92B 107.5 . . ?
C93 C92 C89 115.4(5) . . ?
C93 C92 H92A 108.4 . . ?
C93 C92 H92B 108.4 . . ?
N01P C93 C92 107.8(4) . . ?
N01P C93 H93A 110.2 . . ?
N01P C93 H93B 110.2 . . ?
C92 C93 H93A 110.2 . . ?
C92 C93 H93B 110.2 . . ?
H93A C93 H93B 108.5 . . ?
N01P C94 H94A 110.2 . . ?
N01P C94 H94B 110.2 . . ?
N01P C94 C95 107.4(4) . . ?
H94A C94 H94B 108.5 . . ?
C95 C94 H94A 110.2 . . ?
C95 C94 H94B 110.2 . . ?
C94 C95 H95A 109.1 . . ?
C94 C95 H95B 109.1 . . ?
H95A C95 H95B 107.8 . . ?
C96 C95 C94 112.5(4) . . ?
C96 C95 H95A 109.1 . . ?
C96 C95 H95B 109.1 . . ?
C97 C96 C95 120.7(5) . . ?
C97 C96 C101 118.0(5) . . ?
C101 C96 C95 121.3(5) . . ?
C96 C97 H97 118.9 . . ?
C96 C97 C98 122.2(6) . . ?
C98 C97 H97 118.9 . . ?
C97 C98 H98 121.8 . . ?
C99 C98 C97 116.3(6) . . ?
C99 C98 H98 121.8 . . ?
C98 C99 O35 120.5(6) . . ?
C100 C99 O35 115.7(6) . . ?
C100 C99 C98 123.5(5) . . ?
C99 C100 H100 120.4 . . ?
C99 C100 C101 119.1(6) . . ?
C101 C100 H100 120.4 . . ?
C96 C101 H101 119.6 . . ?
C100 C101 C96 120.8(6) . . ?
C100 C101 H101 119.6 . . ?
O35 C102 C103 109.5(5) . . ?
O36 C102 O35 126.4(5) . . ?
O36 C102 C103 124.0(6) . . ?
C104 C103 C102 118.1(5) . . ?
C105 C103 C102 124.5(5) . . ?
C105 C103 C104 117.3(5) . . ?
N01Z C104 C103 120.8(5) . . ?
N01Z C104 H104 119.6 . . ?
C103 C104 H104 119.6 . . ?
N017 C105 C103 121.8(5) . . ?
N017 C105 H105 119.1 . . ?
C103 C105 H105 119.1 . . ?
N01Z C106 N017 125.2(5) . . ?
N01Z C106 H106 117.4 . . ?
N017 C106 H106 117.4 . . ?
C107 O37 Cu1 120.9(4) . . ?
C107 O38 Cu1 123.6(3) . 3_766 ?
O37 C107 C108 116.4(5) . . ?
O38 C107 O37 125.5(5) . . ?
O38 C107 C108 118.1(5) . . ?
C109 C108 C107 107.7(5) . . ?
C109 C108 C110 110.5(6) . . ?
C110 C108 C107 106.5(5) . . ?
C111 C108 C107 109.7(5) . . ?
C111 C108 C109 111.3(6) . . ?
C111 C108 C110 111.0(5) . . ?
C108 C109 H10G 109.5 . . ?
C108 C109 H10H 109.5 . . ?
C108 C109 H10I 109.5 . . ?
H10G C109 H10H 109.5 . . ?
H10G C109 H10I 109.5 . . ?
H10H C109 H10I 109.5 . . ?
C108 C110 H11A 109.5 . . ?
C108 C110 H11B 109.5 . . ?
C108 C110 H11C 109.5 . . ?
H11A C110 H11B 109.5 . . ?
H11A C110 H11C 109.5 . . ?
H11B C110 H11C 109.5 . . ?
C108 C111 H11D 109.5 . . ?
C108 C111 H11E 109.5 . . ?
C108 C111 H11F 109.5 . . ?
H11D C111 H11E 109.5 . . ?
H11D C111 H11F 109.5 . . ?
H11E C111 H11F 109.5 . . ?
C112 O39 Cu1 123.8(4) . . ?
C112 O40 Cu1 121.9(4) . 3_766 ?
O39 C112 O40 123.9(5) . . ?
O39 C112 C113 119.1(7) . . ?
O39 C112 C171 116.8(7) . . ?
O40 C112 C113 116.9(7) . . ?
O40 C112 C171 119.2(7) . . ?
C112 C113 C114 107.2(10) . . ?
C112 C113 C115 113.2(10) . . ?
C114 C113 C115 106.4(12) . . ?
C116 C113 C112 113.9(10) . . ?
C116 C113 C114 107.6(11) . . ?
C116 C113 C115 108.1(11) . . ?
C113 C114 H11G 109.5 . . ?
C113 C114 H11H 109.5 . . ?
C113 C114 H11I 109.5 . . ?
H11G C114 H11H 109.5 . . ?
H11G C114 H11I 109.5 . . ?
H11H C114 H11I 109.5 . . ?
C113 C115 H11J 109.5 . . ?
C113 C115 H11K 109.5 . . ?
C113 C115 H11L 109.5 . . ?
H11J C115 H11K 109.5 . . ?
H11J C115 H11L 109.5 . . ?
H11K C115 H11L 109.5 . . ?
C113 C116 H11M 109.5 . . ?
C113 C116 H11N 109.5 . . ?
C113 C116 H11O 109.5 . . ?
H11M C116 H11N 109.5 . . ?
H11M C116 H11O 109.5 . . ?
H11N C116 H11O 109.5 . . ?
C117 O41 Cu2 122.0(3) . . ?
C117 O42 Cu3 122.0(3) . . ?
O41 C117 O42 125.0(4) . . ?
O41 C117 C118 118.2(5) . . ?
O42 C117 C118 116.8(4) . . ?
C119 C118 C117 110.9(4) . . ?
C119 C118 C120 110.3(5) . . ?
C119 C118 C121 110.6(5) . . ?
C120 C118 C117 110.0(5) . . ?
C120 C118 C121 109.4(5) . . ?
C121 C118 C117 105.5(5) . . ?
C118 C119 H11P 109.5 . . ?
C118 C119 H11Q 109.5 . . ?
C118 C119 H11R 109.5 . . ?
H11P C119 H11Q 109.5 . . ?
H11P C119 H11R 109.5 . . ?
H11Q C119 H11R 109.5 . . ?
C118 C120 H12A 109.5 . . ?
C118 C120 H12B 109.5 . . ?
C118 C120 H12C 109.5 . . ?
H12A C120 H12B 109.5 . . ?
H12A C120 H12C 109.5 . . ?
H12B C120 H12C 109.5 . . ?
C118 C121 H12D 109.5 . . ?
C118 C121 H12E 109.5 . . ?
C118 C121 H12F 109.5 . . ?
H12D C121 H12E 109.5 . . ?
H12D C121 H12F 109.5 . . ?
H12E C121 H12F 109.5 . . ?
C122 O43 Cu2 121.9(4) . . ?
C122 O44 Cu3 123.4(4) . . ?
O43 C122 C123 118.6(5) . . ?
O44 C122 O43 124.4(5) . . ?
O44 C122 C123 116.9(5) . . ?
C122 C123 C126 106.5(5) . . ?
C124 C123 C122 109.7(5) . . ?
C124 C123 C125 109.9(5) . . ?
C124 C123 C126 110.1(6) . . ?
C125 C123 C122 111.2(5) . . ?
C125 C123 C126 109.4(6) . . ?
C123 C124 H12G 109.5 . . ?
C123 C124 H12H 109.5 . . ?
C123 C124 H12I 109.5 . . ?
H12G C124 H12H 109.5 . . ?
H12G C124 H12I 109.5 . . ?
H12H C124 H12I 109.5 . . ?
C123 C125 H12J 109.5 . . ?
C123 C125 H12K 109.5 . . ?
C123 C125 H12L 109.5 . . ?
H12J C125 H12K 109.5 . . ?
H12J C125 H12L 109.5 . . ?
H12K C125 H12L 109.5 . . ?
C123 C126 H12M 109.5 . . ?
C123 C126 H12N 109.5 . . ?
C123 C126 H12O 109.5 . . ?
H12M C126 H12N 109.5 . . ?
H12M C126 H12O 109.5 . . ?
H12N C126 H12O 109.5 . . ?
C127 O45 Cu2 122.2(3) . . ?
C127 O46 Cu3 122.4(3) . . ?
O45 C127 C128 116.4(4) . . ?
O46 C127 O45 125.1(4) . . ?
O46 C127 C128 118.5(5) . . ?
C129 C128 C127 110.5(4) . . ?
C129 C128 C130 109.7(5) . . ?
C130 C128 C127 110.2(5) . . ?
C131 C128 C127 106.6(5) . . ?
C131 C128 C129 110.2(5) . . ?
C131 C128 C130 109.6(5) . . ?
C128 C129 H12P 109.5 . . ?
C128 C129 H12Q 109.5 . . ?
C128 C129 H12R 109.5 . . ?
H12P C129 H12Q 109.5 . . ?
H12P C129 H12R 109.5 . . ?
H12Q C129 H12R 109.5 . . ?
C128 C130 H13G 109.5 . . ?
C128 C130 H13H 109.5 . . ?
C128 C130 H13I 109.5 . . ?
H13G C130 H13H 109.5 . . ?
H13G C130 H13I 109.5 . . ?
H13H C130 H13I 109.5 . . ?
C128 C131 H13J 109.5 . . ?
C128 C131 H13K 109.5 . . ?
C128 C131 H13L 109.5 . . ?
H13J C131 H13K 109.5 . . ?
H13J C131 H13L 109.5 . . ?
H13K C131 H13L 109.5 . . ?
C132 O47 Cu2 123.0(4) . . ?
C132 O48 Cu3 122.2(4) . . ?
O47 C132 O48 124.3(5) . . ?
O47 C132 C133 117.0(5) . . ?
O48 C132 C133 118.6(5) . . ?
C132 C133 C1E 109.4(11) . . ?
C134 C133 C132 108.4(7) . . ?
C134 C133 C135 109.4(9) . . ?
C135 C133 C132 109.7(6) . . ?
C136 C133 C132 107.2(6) . . ?
C136 C133 C134 113.9(9) . . ?
C136 C133 C135 108.3(8) . . ?
C181 C133 C132 107.7(10) . . ?
C181 C133 C1E 110.4(14) . . ?
C181 C133 C1F 109.3(14) . . ?
C1F C133 C132 111.9(10) . . ?
C1F C133 C1E 108.1(13) . . ?
C133 C134 H13M 109.5 . . ?
C133 C134 H13N 109.5 . . ?
C133 C134 H13O 109.5 . . ?
H13M C134 H13N 109.5 . . ?
H13M C134 H13O 109.5 . . ?
H13N C134 H13O 109.5 . . ?
C133 C135 H13P 109.5 . . ?
C133 C135 H13Q 109.5 . . ?
C133 C135 H13R 109.5 . . ?
H13P C135 H13Q 109.5 . . ?
H13P C135 H13R 109.5 . . ?
H13Q C135 H13R 109.5 . . ?
C133 C136 H13S 109.5 . . ?
C133 C136 H13T 109.5 . . ?
C133 C136 H13U 109.5 . . ?
H13S C136 H13T 109.5 . . ?
H13S C136 H13U 109.5 . . ?
H13T C136 H13U 109.5 . . ?
C137 O49 Cu4 127.1(4) . . ?
C137 O50 Cu4 118.5(4) . 3_565 ?
O49 C137 O50 123.6(5) . . ?
O49 C137 C138 116.6(5) . . ?
O50 C137 C138 119.7(5) . . ?
C137 C138 C139 105.9(6) . . ?
C137 C138 C141 111.5(6) . . ?
C140 C138 C137 111.6(6) . . ?
C140 C138 C139 106.6(8) . . ?
C140 C138 C141 111.9(7) . . ?
C141 C138 C139 108.9(7) . . ?
C138 C139 H13V 109.5 . . ?
C138 C139 H13W 109.5 . . ?
C138 C139 H13X 109.5 . . ?
H13V C139 H13W 109.5 . . ?
H13V C139 H13X 109.5 . . ?
H13W C139 H13X 109.5 . . ?
C138 C140 H14G 109.5 . . ?
C138 C140 H14H 109.5 . . ?
C138 C140 H14I 109.5 . . ?
H14G C140 H14H 109.5 . . ?
H14G C140 H14I 109.5 . . ?
H14H C140 H14I 109.5 . . ?
C138 C141 H14J 109.5 . . ?
C138 C141 H14K 109.5 . . ?
C138 C141 H14L 109.5 . . ?
H14J C141 H14K 109.5 . . ?
H14J C141 H14L 109.5 . . ?
H14K C141 H14L 109.5 . . ?
C142 O51 Cu4 121.9(4) . . ?
C142 O52 Cu4 122.9(3) . 3_565 ?
O51 C142 C143 116.0(5) . . ?
O52 C142 O51 124.9(5) . . ?
O52 C142 C143 119.1(5) . . ?
C144 C143 C142 105.3(6) . . ?
C145 C143 C142 110.6(6) . . ?
C145 C143 C144 111.1(7) . . ?
C145 C143 C146 109.7(6) . . ?
C146 C143 C142 109.6(5) . . ?
C146 C143 C144 110.4(7) . . ?
C143 C144 H14M 109.5 . . ?
C143 C144 H14N 109.5 . . ?
C143 C144 H14O 109.5 . . ?
H14M C144 H14N 109.5 . . ?
H14M C144 H14O 109.5 . . ?
H14N C144 H14O 109.5 . . ?
C143 C145 H14P 109.5 . . ?
C143 C145 H14Q 109.5 . . ?
C143 C145 H14R 109.5 . . ?
H14P C145 H14Q 109.5 . . ?
H14P C145 H14R 109.5 . . ?
H14Q C145 H14R 109.5 . . ?
C143 C146 H14S 109.5 . . ?
C143 C146 H14T 109.5 . . ?
C143 C146 H14U 109.5 . . ?
H14S C146 H14T 109.5 . . ?
H14S C146 H14U 109.5 . . ?
H14T C146 H14U 109.5 . . ?
H14V C147 H14W 109.5 . . ?
H14V C147 H14X 109.5 . . ?
H14W C147 H14X 109.5 . . ?
C148 C147 H14V 109.5 . . ?
C148 C147 H14W 109.5 . . ?
C148 C147 H14X 109.5 . . ?
O53 C148 C147 122.8(10) . . ?
O53 C148 C149 121.3(10) . . ?
C147 C148 C149 115.8(8) . . ?
C148 C149 H14Y 109.5 . . ?
C148 C149 H 109.5 . . ?
C148 C149 HA 109.5 . . ?
H14Y C149 H 109.5 . . ?
H14Y C149 HA 109.5 . . ?
H C149 HA 109.5 . . ?
H15G C150 H15H 109.5 . . ?
H15G C150 H15I 109.5 . . ?
H15H C150 H15I 109.5 . . ?
C151 C150 H15G 109.5 . . ?
C151 C150 H15H 109.5 . . ?
C151 C150 H15I 109.5 . . ?
O54 C151 C150 115.3(13) . . ?
O54 C151 C152 124.1(13) . . ?
C150 C151 C152 120.6(13) . . ?
C151 C152 H15J 109.5 . . ?
C151 C152 H15K 109.5 . . ?
C151 C152 H15L 109.5 . . ?
H15J C152 H15K 109.5 . . ?
H15J C152 H15L 109.5 . . ?
H15K C152 H15L 109.5 . . ?
H15M C153 H15N 109.5 . . ?
H15M C153 H15O 109.5 . . ?
H15N C153 H15O 109.5 . . ?
C154 C153 H15M 109.5 . . ?
C154 C153 H15N 109.5 . . ?
C154 C153 H15O 109.5 . . ?
O55 C154 C153 118.1(14) . . ?
O55 C154 C155 117.4(11) . . ?
C155 C154 C153 124.2(14) . . ?
C154 C155 H15P 109.5 . . ?
C154 C155 H15Q 109.5 . . ?
C154 C155 H15R 109.5 . . ?
H15P C155 H15Q 109.5 . . ?
H15P C155 H15R 109.5 . . ?
H15Q C155 H15R 109.5 . . ?
H15S C156 H15T 109.5 . . ?
H15S C156 H15U 109.5 . . ?
H15T C156 H15U 109.5 . . ?
C157 C156 H15S 109.5 . . ?
C157 C156 H15T 109.5 . . ?
C157 C156 H15U 109.5 . . ?
O56 C157 C156 122.9(14) . . ?
O56 C157 C158 117.9(14) . . ?
C156 C157 C158 117.7(13) . . ?
C157 C158 H15V 109.5 . . ?
C157 C158 H15W 109.5 . . ?
C157 C158 H15X 109.5 . . ?
H15V C158 H15W 109.5 . . ?
H15V C158 H15X 109.5 . . ?
H15W C158 H15X 109.5 . . ?
H15Y C159 HB 109.5 . . ?
H15Y C159 HC 109.5 . . ?
HB C159 HC 109.5 . . ?
C160 C159 H15Y 109.5 . . ?
C160 C159 HB 109.5 . . ?
C160 C159 HC 109.5 . . ?
O57 C160 C159 120.2(15) . . ?
O57 C160 C161 119.6(14) . . ?
C159 C160 C161 120.0(14) . . ?
C160 C161 H16A 109.5 . . ?
C160 C161 H16B 109.5 . . ?
C160 C161 H16C 109.5 . . ?
H16A C161 H16B 109.5 . . ?
H16A C161 H16C 109.5 . . ?
H16B C161 H16C 109.5 . . ?
H16D C162 H16E 109.5 . . ?
H16D C162 H16F 109.5 . . ?
H16E C162 H16F 109.5 . . ?
C163 C162 H16D 109.5 . . ?
C163 C162 H16E 109.5 . . ?
C163 C162 H16F 109.5 . . ?
O58 C163 C162 127.0(15) . . ?
O58 C163 C164 113.7(14) . . ?
C162 C163 C164 119.3(15) . . ?
C163 C164 H16G 109.5 . . ?
C163 C164 H16H 109.5 . . ?
C163 C164 H16I 109.5 . . ?
H16G C164 H16H 109.5 . . ?
H16G C164 H16I 109.5 . . ?
H16H C164 H16I 109.5 . . ?
H16J C165 H16K 109.5 . . ?
H16J C165 H16L 109.5 . . ?
H16K C165 H16L 109.5 . . ?
C166 C165 H16J 109.5 . . ?
C166 C165 H16K 109.5 . . ?
C166 C165 H16L 109.5 . . ?
O59 C166 C165 123.5(11) . . ?
O59 C166 C167 118.5(9) . . ?
C167 C166 C165 118.0(9) . . ?
C166 C167 H16M 109.5 . . ?
C166 C167 H16N 109.5 . . ?
C166 C167 H16O 109.5 . . ?
H16M C167 H16N 109.5 . . ?
H16M C167 H16O 109.5 . . ?
H16N C167 H16O 109.5 . . ?
H16P C168 H16Q 109.5 . . ?
H16P C168 H16R 109.5 . . ?
H16Q C168 H16R 109.5 . . ?
C169 C168 H16P 109.5 . . ?
C169 C168 H16Q 109.5 . . ?
C169 C168 H16R 109.5 . . ?
O60 C169 C168 123.4(14) . . ?
O60 C169 C170 116.9(12) . . ?
C168 C169 C170 119.5(12) . . ?
C169 C170 H17A 109.5 . . ?
C169 C170 H17B 109.5 . . ?
C169 C170 H17C 109.5 . . ?
H17A C170 H17B 109.5 . . ?
H17A C170 H17C 109.5 . . ?
H17B C170 H17C 109.5 . . ?
H61A O61 H61B 104.5 . . ?
H62A O62 H62B 109.5 . . ?
C11A O5A Cr2A 133.9(6) . . ?
O6 C11A O5A 125.2(9) . . ?
O6 C11A C12A 116.8(8) . . ?
O5A C11A C12A 117.3(8) . . ?
C14A C12A C11A 108.6(9) . . ?
C13A C12A C11A 111.3(9) . . ?
C13A C12A C14A 110.5(12) . . ?
C15A C12A C11A 105.5(9) . . ?
C15A C12A C14A 110.6(11) . . ?
C15A C12A C13A 110.3(12) . . ?
C12A C14A H14D 109.5 . . ?
C12A C14A H14E 109.5 . . ?
C12A C14A H14F 109.5 . . ?
H14D C14A H14E 109.5 . . ?
H14D C14A H14F 109.5 . . ?
H14E C14A H14F 109.5 . . ?
C12A C13A H13D 109.5 . . ?
C12A C13A H13E 109.5 . . ?
C12A C13A H13F 109.5 . . ?
H13D C13A H13E 109.5 . . ?
H13D C13A H13F 109.5 . . ?
H13E C13A H13F 109.5 . . ?
C12A C15A H15D 109.5 . . ?
C12A C15A H15E 109.5 . . ?
C12A C15A H15F 109.5 . . ?
H15D C15A H15E 109.5 . . ?
H15D C15A H15F 109.5 . . ?
H15E C15A H15F 109.5 . . ?
F1 Cr2A F2 86.66(19) . . ?
F1 Cr2A O2A 91.4(2) . . ?
F1 Cr2A O4A 89.2(3) . . ?
F2 Cr2A O2A 178.0(3) . . ?
F2 Cr2A O4A 88.9(3) . . ?
O5A Cr2A F1 175.8(3) . . ?
O5A Cr2A F2 95.7(3) . . ?
O5A Cr2A O7A 91.6(3) . . ?
O5A Cr2A O2A 86.3(3) . . ?
O5A Cr2A O4A 87.4(3) . . ?
O7A Cr2A F1 91.7(3) . . ?
O7A Cr2A F2 92.9(3) . . ?
O7A Cr2A O2A 87.5(3) . . ?
O7A Cr2A O4A 178.0(4) . . ?
O4A Cr2A O2A 90.6(3) . . ?
C16A O7A Cr2A 131.5(6) . . ?
O8 C16A O7A 123.3(8) . . ?
O8 C16A C17A 120.0(7) . . ?
O7A C16A C17A 116.6(7) . . ?
C19A C17A C16A 105.5(8) . . ?
C18A C17A C16A 112.4(8) . . ?
C18A C17A C19A 109.8(8) . . ?
C18A C17A C20A 110.1(9) . . ?
C20A C17A C16A 108.9(7) . . ?
C20A C17A C19A 110.0(8) . . ?
C17A C19A H19D 109.5 . . ?
C17A C19A H19E 109.5 . . ?
C17A C19A H19F 109.5 . . ?
H19D C19A H19E 109.5 . . ?
H19D C19A H19F 109.5 . . ?
H19E C19A H19F 109.5 . . ?
C17A C18A H18D 109.5 . . ?
C17A C18A H18E 109.5 . . ?
C17A C18A H18F 109.5 . . ?
H18D C18A H18E 109.5 . . ?
H18D C18A H18F 109.5 . . ?
H18E C18A H18F 109.5 . . ?
C17A C20A H20D 109.5 . . ?
C17A C20A H20E 109.5 . . ?
C17A C20A H20F 109.5 . . ?
H20D C20A H20E 109.5 . . ?
H20D C20A H20F 109.5 . . ?
H20E C20A H20F 109.5 . . ?
C1A O2A Cr2A 129.8(6) . . ?
O1 C1A O2A 124.3(7) . . ?
O1 C1A C2A 119.9(7) . . ?
O2A C1A C2A 115.5(7) . . ?
C1A C2A C4A 108.6(8) . . ?
C1A C2A C5A 106.6(8) . . ?
C3A C2A C1A 109.5(8) . . ?
C3A C2A C4A 110.1(10) . . ?
C3A C2A C5A 112.0(9) . . ?
C5A C2A C4A 109.9(8) . . ?
C2A C3A H3AA 109.5 . . ?
C2A C3A H3AB 109.5 . . ?
C2A C3A H3AC 109.5 . . ?
H3AA C3A H3AB 109.5 . . ?
H3AA C3A H3AC 109.5 . . ?
H3AB C3A H3AC 109.5 . . ?
C2A C4A H4AA 109.5 . . ?
C2A C4A H4AB 109.5 . . ?
C2A C4A H4AC 109.5 . . ?
H4AA C4A H4AB 109.5 . . ?
H4AA C4A H4AC 109.5 . . ?
H4AB C4A H4AC 109.5 . . ?
C2A C5A H5AA 109.5 . . ?
C2A C5A H5AB 109.5 . . ?
C2A C5A H5AC 109.5 . . ?
H5AA C5A H5AB 109.5 . . ?
H5AA C5A H5AC 109.5 . . ?
H5AB C5A H5AC 109.5 . . ?
C6A O4A Cr2A 137.5(6) . . ?
O3 C6A C7A 118.2(8) . . ?
O4A C6A O3 126.6(8) . . ?
O4A C6A C7A 115.1(7) . . ?
C6A C7A C9A 106.7(8) . . ?
C8A C7A C6A 108.4(8) . . ?
C8A C7A C9A 108.7(9) . . ?
C8A C7A C10A 111.9(9) . . ?
C10A C7A C6A 110.8(8) . . ?
C10A C7A C9A 110.1(9) . . ?
C7A C8A H8AA 109.5 . . ?
C7A C8A H8AB 109.5 . . ?
C7A C8A H8AC 109.5 . . ?
H8AA C8A H8AB 109.5 . . ?
H8AA C8A H8AC 109.5 . . ?
H8AB C8A H8AC 109.5 . . ?
C7A C9A H9AA 109.5 . . ?
C7A C9A H9AB 109.5 . . ?
C7A C9A H9AC 109.5 . . ?
H9AA C9A H9AB 109.5 . . ?
H9AA C9A H9AC 109.5 . . ?
H9AB C9A H9AC 109.5 . . ?
C7A C10A H10D 109.5 . . ?
C7A C10A H10E 109.5 . . ?
C7A C10A H10F 109.5 . . ?
H10D C10A H10E 109.5 . . ?
H10D C10A H10F 109.5 . . ?
H10E C10A H10F 109.5 . . ?
C28A C27A C26 106.1(9) . . ?
C28A C27A C29A 110.7(12) . . ?
C29A C27A C26 111.7(9) . . ?
C30A C27A C26 104.6(11) . . ?
C30A C27A C28A 111.6(12) . . ?
C30A C27A C29A 111.9(12) . . ?
C27A C28A H28D 109.5 . . ?
C27A C28A H28E 109.5 . . ?
C27A C28A H28F 109.5 . . ?
H28D C28A H28E 109.5 . . ?
H28D C28A H28F 109.5 . . ?
H28E C28A H28F 109.5 . . ?
C27A C29A H29D 109.5 . . ?
C27A C29A H29E 109.5 . . ?
C27A C29A H29F 109.5 . . ?
H29D C29A H29E 109.5 . . ?
H29D C29A H29F 109.5 . . ?
H29E C29A H29F 109.5 . . ?
C27A C30A H30D 109.5 . . ?
C27A C30A H30E 109.5 . . ?
C27A C30A H30F 109.5 . . ?
H30D C30A H30E 109.5 . . ?
H30D C30A H30F 109.5 . . ?
H30E C30A H30F 109.5 . . ?
C38A C37A C36 108.6(13) . . ?
C39A C37A C36 111.8(10) . . ?
C39A C37A C38A 108.3(12) . . ?
C40A C37A C36 109.0(11) . . ?
C40A C37A C38A 110.1(13) . . ?
C40A C37A C39A 109.1(12) . . ?
C37A C38A H38D 109.5 . . ?
C37A C38A H38E 109.5 . . ?
C37A C38A H38F 109.5 . . ?
H38D C38A H38E 109.5 . . ?
H38D C38A H38F 109.5 . . ?
H38E C38A H38F 109.5 . . ?
C37A C39A H39D 109.5 . . ?
C37A C39A H39E 109.5 . . ?
C37A C39A H39F 109.5 . . ?
H39D C39A H39E 109.5 . . ?
H39D C39A H39F 109.5 . . ?
H39E C39A H39F 109.5 . . ?
C37A C40A H40D 109.5 . . ?
C37A C40A H40E 109.5 . . ?
C37A C40A H40F 109.5 . . ?
H40D C40A H40E 109.5 . . ?
H40D C40A H40F 109.5 . . ?
H40E C40A H40F 109.5 . . ?
C33A C32A C31 109.0(13) . . ?
C33A C32A C34A 110.9(14) . . ?
C33A C32A C35A 111.0(14) . . ?
C34A C32A C31 103.4(14) . . ?
C35A C32A C31 112.1(12) . . ?
C35A C32A C34A 110.2(13) . . ?
C32A C33A H33D 109.5 . . ?
C32A C33A H33E 109.5 . . ?
C32A C33A H33F 109.5 . . ?
H33D C33A H33E 109.5 . . ?
H33D C33A H33F 109.5 . . ?
H33E C33A H33F 109.5 . . ?
C32A C34A H34D 109.5 . . ?
C32A C34A H34E 109.5 . . ?
C32A C34A H34F 109.5 . . ?
H34D C34A H34E 109.5 . . ?
H34D C34A H34F 109.5 . . ?
H34E C34A H34F 109.5 . . ?
C32A C35A H35D 109.5 . . ?
C32A C35A H35E 109.5 . . ?
C32A C35A H35F 109.5 . . ?
H35D C35A H35E 109.5 . . ?
H35D C35A H35F 109.5 . . ?
H35E C35A H35F 109.5 . . ?
C1B C171 C112 107.7(10) . . ?
C1B C171 C1C 111.4(11) . . ?
C1B C171 C1D 113.2(11) . . ?
C1C C171 C112 109.0(10) . . ?
C1D C171 C112 103.2(10) . . ?
C1D C171 C1C 111.8(12) . . ?
C171 C1B H1BA 109.5 . . ?
C171 C1B H1BB 109.5 . . ?
C171 C1B H1BC 109.5 . . ?
H1BA C1B H1BB 109.5 . . ?
H1BA C1B H1BC 109.5 . . ?
H1BB C1B H1BC 109.5 . . ?
C171 C1C H1CA 109.5 . . ?
C171 C1C H1CB 109.5 . . ?
C171 C1C H1CC 109.5 . . ?
H1CA C1C H1CB 109.5 . . ?
H1CA C1C H1CC 109.5 . . ?
H1CB C1C H1CC 109.5 . . ?
C171 C1D H1DA 109.5 . . ?
C171 C1D H1DB 109.5 . . ?
C171 C1D H1DC 109.5 . . ?
H1DA C1D H1DB 109.5 . . ?
H1DA C1D H1DC 109.5 . . ?
H1DB C1D H1DC 109.5 . . ?
H17D C173 H17E 109.5 . . ?
H17D C173 H17F 109.5 . . ?
H17E C173 H17F 109.5 . . ?
C172 C173 H17D 109.5 . . ?
C172 C173 H17E 109.5 . . ?
C172 C173 H17F 109.5 . . ?
O64 C172 C173 122(2) . . ?
O64 C172 C174 120(2) . . ?
C173 C172 C174 118(2) . . ?
C172 C174 H17G 109.5 . . ?
C172 C174 H17H 109.5 . . ?
C172 C174 H17I 109.5 . . ?
H17G C174 H17H 109.5 . . ?
H17G C174 H17I 109.5 . . ?
H17H C174 H17I 109.5 . . ?
H17J C177 H17K 109.5 . . ?
H17J C177 H17L 109.5 . . ?
H17K C177 H17L 109.5 . . ?
C175 C177 H17J 109.5 . . ?
C175 C177 H17K 109.5 . . ?
C175 C177 H17L 109.5 . . ?
O63 C175 C177 131(2) . . ?
O63 C175 C176 115(2) . . ?
C177 C175 C176 111(2) . . ?
C175 C176 H17M 109.5 . . ?
C175 C176 H17N 109.5 . . ?
C175 C176 H17O 109.5 . . ?
H17M C176 H17N 109.5 . . ?
H17M C176 H17O 109.5 . . ?
H17N C176 H17O 109.5 . . ?
H65 O65 HD 103.6 . 4_666 ?
H17P C178 H17Q 109.5 . . ?
H17P C178 H17R 109.5 . . ?
H17Q C178 H17R 109.5 . . ?
C179 C178 H17P 109.5 . . ?
C179 C178 H17Q 109.5 . . ?
C179 C178 H17R 109.5 . . ?
O173 C179 C178 124.3(15) . . ?
O173 C179 C180 118.6(17) . . ?
C178 C179 C180 117.0(16) . . ?
C179 C180 H18J 109.5 . . ?
C179 C180 H18K 109.5 . . ?
C179 C180 H18L 109.5 . . ?
H18J C180 H18K 109.5 . . ?
H18J C180 H18L 109.5 . . ?
H18K C180 H18L 109.5 . . ?
C133 C181 H18G 109.5 . . ?
C133 C181 H18H 109.5 . . ?
C133 C181 H18I 109.5 . . ?
H18G C181 H18H 109.5 . . ?
H18G C181 H18I 109.5 . . ?
H18H C181 H18I 109.5 . . ?
C133 C1E H1EA 109.5 . . ?
C133 C1E H1EB 109.5 . . ?
C133 C1E H1EC 109.5 . . ?
H1EA C1E H1EB 109.5 . . ?
H1EA C1E H1EC 109.5 . . ?
H1EB C1E H1EC 109.5 . . ?
C133 C1F H1FA 109.5 . . ?
C133 C1F H1FB 109.5 . . ?
C133 C1F H1FC 109.5 . . ?
H1FA C1F H1FB 109.5 . . ?
H1FA C1F H1FC 109.5 . . ?
H1FB C1F H1FC 109.5 . . ?

loop_
_geom_bond_atom_site_label_1
_geom_bond_atom_site_label_2
_geom_bond_distance
_geom_bond_site_symmetry_2
_geom_bond_publ_flag
Cu3 Cu2 2.5619(9) . ?
Cu3 N017 2.210(4) 4_676 ?
Cu3 O42 1.954(3) . ?
Cu3 O44 1.975(4) . ?
Cu3 O46 1.955(4) . ?
Cu3 O48 1.936(4) . ?
Cu1 Cu1 2.5687(13) 3_766 ?
Cu1 N01Q 2.187(4) . ?
Cu1 O37 1.946(4) . ?
Cu1 O38 1.963(4) 3_766 ?
Cu1 O39 1.941(5) . ?
Cu1 O40 1.956(5) 3_766 ?
Cu2 N01H 2.181(4) . ?
Cu2 O41 1.946(4) . ?
Cu2 O43 1.955(4) . ?
Cu2 O45 1.961(4) . ?
Cu2 O47 1.964(4) . ?
Cu4 Cu4 2.5569(13) 3_565 ?
Cu4 N01Z 2.178(4) . ?
Cu4 O49 1.959(5) . ?
Cu4 O50 1.971(5) 3_565 ?
Cu4 O51 1.952(4) . ?
Cu4 O52 1.958(4) 3_565 ?
Cr1 F1 1.929(3) . ?
Cr1 F8 1.923(3) . ?
Cr1 O1 1.935(4) . ?
Cr1 O3 1.961(4) . ?
Cr1 O30 1.949(4) . ?
Cr1 O32 1.974(4) . ?
Cr2 F1 2.017(11) . ?
Cr2 F2 1.886(11) . ?
Cr2 O2 1.913(19) . ?
Cr2 O4 1.93(2) . ?
Cr2 O5 1.986(19) . ?
Cr2 O7 2.00(2) . ?
Cr3 F2 1.971(3) . ?
Cr3 F3 1.930(3) . ?
Cr3 O6 1.958(4) . ?
Cr3 O8 1.970(5) . ?
Cr3 O9 1.957(5) . ?
Cr3 O11 1.959(4) . ?
Cr4 F3 1.949(3) . ?
Cr4 F4 1.994(3) . ?
Cr4 O10 1.966(4) . ?
Cr4 O12 1.977(5) . ?
Cr4 O13 1.998(4) . ?
Cr4 O15 1.946(4) . ?
Cr5 F4 1.910(3) . ?
Cr5 F5 1.944(3) . ?
Cr5 O14 1.937(4) . ?
Cr5 O16 1.962(4) . ?
Cr5 O17 1.958(4) . ?
Cr5 O19 1.984(4) . ?
Cr6 F5 1.914(3) . ?
Cr6 F6 1.929(3) . ?
Cr6 O18 1.949(4) . ?
Cr6 O20 1.938(3) . ?
Cr6 O21 1.946(4) . ?
Cr6 O23 1.949(3) . ?
Cr7 F6 1.920(3) . ?
Cr7 F7 1.916(3) . ?
Cr7 O22 1.945(4) . ?
Cr7 O24 1.939(4) . ?
Cr7 O25 1.953(4) . ?
Cr7 O27 1.936(4) . ?
Cr8 F7 1.933(3) . ?
Cr8 F8 1.908(3) . ?
Cr8 O26 1.944(4) . ?
Cr8 O28 1.953(4) . ?
Cr8 O29 1.959(4) . ?
Cr8 O31 1.936(4) . ?
F1 Cr2A 1.931(5) . ?
F2 Cr2A 1.956(5) . ?
O1 C1 1.252(13) . ?
O1 C1A 1.244(8) . ?
O2 C1 1.258(13) . ?
C1 C2 1.530(13) . ?
C2 C3 1.522(13) . ?
C2 C4 1.515(13) . ?
C2 C5 1.529(13) . ?
C3 H3A 0.9800 . ?
C3 H3B 0.9800 . ?
C3 H3C 0.9800 . ?
C4 H4A 0.9800 . ?
C4 H4B 0.9800 . ?
C4 H4C 0.9800 . ?
C5 H5A 0.9800 . ?
C5 H5B 0.9800 . ?
C5 H5C 0.9800 . ?
O3 C6 1.244(13) . ?
O3 C6A 1.264(8) . ?
O4 C6 1.241(13) . ?
C6 C7 1.517(13) . ?
C7 C8 1.518(13) . ?
C7 C9 1.521(13) . ?
C7 C10 1.524(13) . ?
C8 H8A 0.9800 . ?
C8 H8B 0.9800 . ?
C8 H8C 0.9800 . ?
C9 H9A 0.9800 . ?
C9 H9B 0.9800 . ?
C9 H9C 0.9800 . ?
C10 H10A 0.9800 . ?
C10 H10B 0.9800 . ?
C10 H10C 0.9800 . ?
O5 C11 1.250(13) . ?
O6 C11 1.234(13) . ?
O6 C11A 1.257(9) . ?
C11 C12 1.533(13) . ?
C12 C13 1.519(13) . ?
C12 C14 1.513(13) . ?
C12 C15 1.515(14) . ?
C13 H13A 0.9800 . ?
C13 H13B 0.9800 . ?
C13 H13C 0.9800 . ?
C14 H14A 0.9800 . ?
C14 H14B 0.9800 . ?
C14 H14C 0.9800 . ?
C15 H15A 0.9800 . ?
C15 H15B 0.9800 . ?
C15 H15C 0.9800 . ?
O7 C16 1.247(12) . ?
O8 C16 1.247(13) . ?
O8 C16A 1.245(8) . ?
C16 C17 1.539(13) . ?
C17 C18 1.509(13) . ?
C17 C19 1.527(13) . ?
C17 C20 1.522(13) . ?
C18 H18A 0.9800 . ?
C18 H18B 0.9800 . ?
C18 H18C 0.9800 . ?
C19 H19A 0.9800 . ?
C19 H19B 0.9800 . ?
C19 H19C 0.9800 . ?
C20 H20A 0.9800 . ?
C20 H20B 0.9800 . ?
C20 H20C 0.9800 . ?
O9 C21 1.234(6) . ?
O10 C21 1.252(6) . ?
C21 C22 1.531(7) . ?
C22 C23 1.540(7) . ?
C22 C24 1.527(8) . ?
C22 C25 1.514(8) . ?
C23 H23A 0.9800 . ?
C23 H23B 0.9800 . ?
C23 H23C 0.9800 . ?
C24 H24A 0.9800 . ?
C24 H24B 0.9800 . ?
C24 H24C 0.9800 . ?
C25 H25A 0.9800 . ?
C25 H25B 0.9800 . ?
C25 H25C 0.9800 . ?
O11 C26 1.246(6) . ?
O12 C26 1.272(7) . ?
C26 C27 1.543(11) . ?
C26 C27A 1.538(12) . ?
C27 C28 1.515(13) . ?
C27 C29 1.529(13) . ?
C27 C30 1.514(12) . ?
C28 H28A 0.9800 . ?
C28 H28B 0.9800 . ?
C28 H28C 0.9800 . ?
C29 H29A 0.9800 . ?
C29 H29B 0.9800 . ?
C29 H29C 0.9800 . ?
C30 H30A 0.9800 . ?
C30 H30B 0.9800 . ?
C30 H30C 0.9800 . ?
O13 C31 1.251(7) . ?
O14 C31 1.245(6) . ?
C31 C32 1.535(12) . ?
C31 C32A 1.532(12) . ?
C32 C33 1.519(13) . ?
C32 C34 1.533(13) . ?
C32 C35 1.516(13) . ?
C33 H33A 0.9800 . ?
C33 H33B 0.9800 . ?
C33 H33C 0.9800 . ?
C34 H34A 0.9800 . ?
C34 H34B 0.9800 . ?
C34 H34C 0.9800 . ?
C35 H35A 0.9800 . ?
C35 H35B 0.9800 . ?
C35 H35C 0.9800 . ?
O15 C36 1.262(6) . ?
O16 C36 1.260(6) . ?
C36 C37 1.519(11) . ?
C36 C37A 1.554(12) . ?
C37 C38 1.528(12) . ?
C37 C39 1.506(12) . ?
C37 C40 1.515(12) . ?
C38 H38A 0.9800 . ?
C38 H38B 0.9800 . ?
C38 H38C 0.9800 . ?
C39 H39A 0.9800 . ?
C39 H39B 0.9800 . ?
C39 H39C 0.9800 . ?
C40 H40A 0.9800 . ?
C40 H40B 0.9800 . ?
C40 H40C 0.9800 . ?
O17 C41 1.243(6) . ?
O18 C41 1.248(6) . ?
C41 C42 1.525(7) . ?
C42 C43 1.515(8) . ?
C42 C44 1.521(7) . ?
C42 C45 1.517(7) . ?
C43 H43A 0.9800 . ?
C43 H43B 0.9800 . ?
C43 H43C 0.9800 . ?
C44 H44A 0.9800 . ?
C44 H44B 0.9800 . ?
C44 H44C 0.9800 . ?
C45 H45A 0.9800 . ?
C45 H45B 0.9800 . ?
C45 H45C 0.9800 . ?
O19 C46 1.253(5) . ?
O20 C46 1.268(5) . ?
C46 C47 1.534(6) . ?
C47 C48 1.529(7) . ?
C47 C49 1.519(7) . ?
C47 C50 1.527(8) . ?
C48 H48A 0.9800 . ?
C48 H48B 0.9800 . ?
C48 H48C 0.9800 . ?
C49 H49A 0.9800 . ?
C49 H49B 0.9800 . ?
C49 H49C 0.9800 . ?
C50 H50A 0.9800 . ?
C50 H50B 0.9800 . ?
C50 H50C 0.9800 . ?
O21 C51 1.274(6) . ?
O22 C51 1.240(6) . ?
C51 C52 1.531(6) . ?
C52 C53 1.515(9) . ?
C52 C54 1.512(8) . ?
C52 C55 1.522(8) . ?
C53 H53A 0.9800 . ?
C53 H53B 0.9800 . ?
C53 H53C 0.9800 . ?
C54 H54A 0.9800 . ?
C54 H54B 0.9800 . ?
C54 H54C 0.9800 . ?
C55 H55A 0.9800 . ?
C55 H55B 0.9800 . ?
C55 H55C 0.9800 . ?
O23 C56 1.248(5) . ?
O24 C56 1.253(6) . ?
C56 C57 1.538(6) . ?
C57 C58 1.536(7) . ?
C57 C59 1.509(7) . ?
C57 C60 1.521(7) . ?
C58 H58A 0.9800 . ?
C58 H58B 0.9800 . ?
C58 H58C 0.9800 . ?
C59 H59A 0.9800 . ?
C59 H59B 0.9800 . ?
C59 H59C 0.9800 . ?
C60 H60A 0.9800 . ?
C60 H60B 0.9800 . ?
C60 H60C 0.9800 . ?
O25 C61 1.261(6) . ?
O26 C61 1.265(6) . ?
C61 C62 1.527(7) . ?
C62 C63 1.506(9) . ?
C62 C64 1.480(9) . ?
C62 C65 1.528(9) . ?
C63 H63A 0.9800 . ?
C63 H63B 0.9800 . ?
C63 H63C 0.9800 . ?
C64 H64A 0.9800 . ?
C64 H64B 0.9800 . ?
C64 H64C 0.9800 . ?
C65 H65A 0.9800 . ?
C65 H65B 0.9800 . ?
C65 H65C 0.9800 . ?
O27 C66 1.259(6) . ?
O28 C66 1.253(6) . ?
C66 C67 1.529(7) . ?
C67 C68 1.526(7) . ?
C67 C69 1.515(8) . ?
C67 C70 1.537(7) . ?
C68 H68A 0.9800 . ?
C68 H68B 0.9800 . ?
C68 H68C 0.9800 . ?
C69 H69A 0.9800 . ?
C69 H69B 0.9800 . ?
C69 H69C 0.9800 . ?
C70 H70A 0.9800 . ?
C70 H70B 0.9800 . ?
C70 H70C 0.9800 . ?
O29 C71 1.256(6) . ?
O30 C71 1.250(6) . ?
C71 C72 1.521(7) . ?
C72 C73 1.506(8) . ?
C72 C74 1.541(8) . ?
C72 C75 1.529(9) . ?
C73 H73A 0.9800 . ?
C73 H73B 0.9800 . ?
C73 H73C 0.9800 . ?
C74 H74A 0.9800 . ?
C74 H74B 0.9800 . ?
C74 H74C 0.9800 . ?
C75 H75A 0.9800 . ?
C75 H75B 0.9800 . ?
C75 H75C 0.9800 . ?
O31 C76 1.267(6) . ?
O32 C76 1.254(6) . ?
C76 C77 1.518(7) . ?
C77 C78 1.539(8) . ?
C77 C79 1.526(7) . ?
C77 C80 1.525(8) . ?
C78 H78A 0.9800 . ?
C78 H78B 0.9800 . ?
C78 H78C 0.9800 . ?
C79 H79A 0.9800 . ?
C79 H79B 0.9800 . ?
C79 H79C 0.9800 . ?
C80 H80A 0.9800 . ?
C80 H80B 0.9800 . ?
C80 H80C 0.9800 . ?
O33 C85 1.341(7) . ?
O33 C86 1.411(6) . ?
O34 C85 1.189(7) . ?
O35 C99 1.428(6) . ?
O35 C102 1.339(7) . ?
O36 C102 1.210(8) . ?
N01H C81 1.313(7) . ?
N01H C82 1.342(6) . ?
N01P H01A 0.9100 . ?
N01P H01B 0.9100 . ?
N01P C93 1.494(6) . ?
N01P C94 1.485(6) . ?
N01Q C81 1.329(7) . ?
N01Q C84 1.341(6) . ?
N01Z C104 1.336(7) . ?
N01Z C106 1.330(7) . ?
N017 C105 1.332(6) . ?
N017 C106 1.331(7) . ?
C81 H81 0.9500 . ?
C82 H82 0.9500 . ?
C82 C83 1.379(7) . ?
C83 C84 1.368(8) . ?
C83 C85 1.488(7) . ?
C84 H84 0.9500 . ?
C86 C87 1.344(8) . ?
C86 C91 1.368(8) . ?
C87 H87 0.9500 . ?
C87 C88 1.408(8) . ?
C88 H88 0.9500 . ?
C88 C89 1.376(9) . ?
C89 C90 1.374(9) . ?
C89 C92 1.505(7) . ?
C90 H90 0.9500 . ?
C90 C91 1.390(8) . ?
C91 H91 0.9500 . ?
C92 H92A 0.9900 . ?
C92 H92B 0.9900 . ?
C92 C93 1.501(8) . ?
C93 H93A 0.9900 . ?
C93 H93B 0.9900 . ?
C94 H94A 0.9900 . ?
C94 H94B 0.9900 . ?
C94 C95 1.524(7) . ?
C95 H95A 0.9900 . ?
C95 H95B 0.9900 . ?
C95 C96 1.506(7) . ?
C96 C97 1.380(8) . ?
C96 C101 1.384(8) . ?
C97 H97 0.9500 . ?
C97 C98 1.396(8) . ?
C98 H98 0.9500 . ?
C98 C99 1.380(9) . ?
C99 C100 1.340(9) . ?
C100 H100 0.9500 . ?
C100 C101 1.383(8) . ?
C101 H101 0.9500 . ?
C102 C103 1.489(8) . ?
C103 C104 1.398(8) . ?
C103 C105 1.370(7) . ?
C104 H104 0.9500 . ?
C105 H105 0.9500 . ?
C106 H106 0.9500 . ?
O37 C107 1.254(7) . ?
O38 C107 1.248(7) . ?
C107 C108 1.562(8) . ?
C108 C109 1.517(9) . ?
C108 C110 1.516(10) . ?
C108 C111 1.511(9) . ?
C109 H10G 0.9800 . ?
C109 H10H 0.9800 . ?
C109 H10I 0.9800 . ?
C110 H11A 0.9800 . ?
C110 H11B 0.9800 . ?
C110 H11C 0.9800 . ?
C111 H11D 0.9800 . ?
C111 H11E 0.9800 . ?
C111 H11F 0.9800 . ?
O39 C112 1.259(6) . ?
O40 C112 1.264(7) . ?
C112 C113 1.536(11) . ?
C112 C171 1.521(12) . ?
C113 C114 1.537(12) . ?
C113 C115 1.540(12) . ?
C113 C116 1.532(12) . ?
C114 H11G 0.9800 . ?
C114 H11H 0.9800 . ?
C114 H11I 0.9800 . ?
C115 H11J 0.9800 . ?
C115 H11K 0.9800 . ?
C115 H11L 0.9800 . ?
C116 H11M 0.9800 . ?
C116 H11N 0.9800 . ?
C116 H11O 0.9800 . ?
O41 C117 1.248(6) . ?
O42 C117 1.269(6) . ?
C117 C118 1.540(6) . ?
C118 C119 1.508(7) . ?
C118 C120 1.513(7) . ?
C118 C121 1.526(7) . ?
C119 H11P 0.9800 . ?
C119 H11Q 0.9800 . ?
C119 H11R 0.9800 . ?
C120 H12A 0.9800 . ?
C120 H12B 0.9800 . ?
C120 H12C 0.9800 . ?
C121 H12D 0.9800 . ?
C121 H12E 0.9800 . ?
C121 H12F 0.9800 . ?
O43 C122 1.253(6) . ?
O44 C122 1.252(6) . ?
C122 C123 1.529(7) . ?
C123 C124 1.506(8) . ?
C123 C125 1.526(7) . ?
C123 C126 1.534(8) . ?
C124 H12G 0.9800 . ?
C124 H12H 0.9800 . ?
C124 H12I 0.9800 . ?
C125 H12J 0.9800 . ?
C125 H12K 0.9800 . ?
C125 H12L 0.9800 . ?
C126 H12M 0.9800 . ?
C126 H12N 0.9800 . ?
C126 H12O 0.9800 . ?
O45 C127 1.266(6) . ?
O46 C127 1.242(6) . ?
C127 C128 1.535(7) . ?
C128 C129 1.521(7) . ?
C128 C130 1.527(8) . ?
C128 C131 1.512(7) . ?
C129 H12P 0.9800 . ?
C129 H12Q 0.9800 . ?
C129 H12R 0.9800 . ?
C130 H13G 0.9800 . ?
C130 H13H 0.9800 . ?
C130 H13I 0.9800 . ?
C131 H13J 0.9800 . ?
C131 H13K 0.9800 . ?
C131 H13L 0.9800 . ?
O47 C132 1.259(6) . ?
O48 C132 1.260(6) . ?
C132 C133 1.525(7) . ?
C133 C134 1.514(10) . ?
C133 C135 1.523(10) . ?
C133 C136 1.509(9) . ?
C133 C181 1.492(12) . ?
C133 C1E 1.535(13) . ?
C133 C1F 1.523(12) . ?
C134 H13M 0.9800 . ?
C134 H13N 0.9800 . ?
C134 H13O 0.9800 . ?
C135 H13P 0.9800 . ?
C135 H13Q 0.9800 . ?
C135 H13R 0.9800 . ?
C136 H13S 0.9800 . ?
C136 H13T 0.9800 . ?
C136 H13U 0.9800 . ?
O49 C137 1.267(7) . ?
O50 C137 1.274(6) . ?
C137 C138 1.511(8) . ?
C138 C139 1.552(9) . ?
C138 C140 1.492(8) . ?
C138 C141 1.519(8) . ?
C139 H13V 0.9800 . ?
C139 H13W 0.9800 . ?
C139 H13X 0.9800 . ?
C140 H14G 0.9800 . ?
C140 H14H 0.9800 . ?
C140 H14I 0.9800 . ?
C141 H14J 0.9800 . ?
C141 H14K 0.9800 . ?
C141 H14L 0.9800 . ?
O51 C142 1.256(6) . ?
O52 C142 1.252(6) . ?
C142 C143 1.531(7) . ?
C143 C144 1.531(9) . ?
C143 C145 1.496(8) . ?
C143 C146 1.524(8) . ?
C144 H14M 0.9800 . ?
C144 H14N 0.9800 . ?
C144 H14O 0.9800 . ?
C145 H14P 0.9800 . ?
C145 H14Q 0.9800 . ?
C145 H14R 0.9800 . ?
C146 H14S 0.9800 . ?
C146 H14T 0.9800 . ?
C146 H14U 0.9800 . ?
O53 C148 1.239(9) . ?
C147 H14V 0.9800 . ?
C147 H14W 0.9800 . ?
C147 H14X 0.9800 . ?
C147 C148 1.477(10) . ?
C148 C149 1.515(11) . ?
C149 H14Y 0.9800 . ?
C149 H 0.9800 . ?
C149 HA 0.9800 . ?
O54 C151 1.261(12) . ?
C150 H15G 0.9800 . ?
C150 H15H 0.9800 . ?
C150 H15I 0.9800 . ?
C150 C151 1.456(12) . ?
C151 C152 1.525(13) . ?
C152 H15J 0.9800 . ?
C152 H15K 0.9800 . ?
C152 H15L 0.9800 . ?
O55 C154 1.250(11) . ?
C153 H15M 0.9800 . ?
C153 H15N 0.9800 . ?
C153 H15O 0.9800 . ?
C153 C154 1.488(13) . ?
C154 C155 1.453(13) . ?
C155 H15P 0.9800 . ?
C155 H15Q 0.9800 . ?
C155 H15R 0.9800 . ?
O56 C157 1.270(11) . ?
C156 H15S 0.9800 . ?
C156 H15T 0.9800 . ?
C156 H15U 0.9800 . ?
C156 C157 1.504(14) . ?
C157 C158 1.527(13) . ?
C158 H15V 0.9800 . ?
C158 H15W 0.9800 . ?
C158 H15X 0.9800 . ?
O57 C160 1.241(12) . ?
C159 H15Y 0.9800 . ?
C159 HB 0.9800 . ?
C159 HC 0.9800 . ?
C159 C160 1.514(13) . ?
C160 C161 1.537(13) . ?
C161 H16A 0.9800 . ?
C161 H16B 0.9800 . ?
C161 H16C 0.9800 . ?
O58 C163 1.295(12) . ?
C162 H16D 0.9800 . ?
C162 H16E 0.9800 . ?
C162 H16F 0.9800 . ?
C162 C163 1.479(14) . ?
C163 C164 1.523(13) . ?
C164 H16G 0.9800 . ?
C164 H16H 0.9800 . ?
C164 H16I 0.9800 . ?
O59 C166 1.228(10) . ?
C165 H16J 0.9800 . ?
C165 H16K 0.9800 . ?
C165 H16L 0.9800 . ?
C165 C166 1.489(12) . ?
C166 C167 1.462(12) . ?
C167 H16M 0.9800 . ?
C167 H16N 0.9800 . ?
C167 H16O 0.9800 . ?
O60 C169 1.269(13) . ?
C168 H16P 0.9800 . ?
C168 H16Q 0.9800 . ?
C168 H16R 0.9800 . ?
C168 C169 1.461(13) . ?
C169 C170 1.495(13) . ?
C170 H17A 0.9800 . ?
C170 H17B 0.9800 . ?
C170 H17C 0.9800 . ?
O61 H61A 0.8504 . ?
O61 H61B 0.8497 . ?
O62 H62A 0.8498 . ?
O62 H62B 0.8492 . ?
O5A C11A 1.274(10) . ?
O5A Cr2A 1.915(7) . ?
C11A C12A 1.542(10) . ?
C12A C14A 1.529(12) . ?
C12A C13A 1.522(11) . ?
C12A C15A 1.519(12) . ?
C14A H14D 0.9800 . ?
C14A H14E 0.9800 . ?
C14A H14F 0.9800 . ?
C13A H13D 0.9800 . ?
C13A H13E 0.9800 . ?
C13A H13F 0.9800 . ?
C15A H15D 0.9800 . ?
C15A H15E 0.9800 . ?
C15A H15F 0.9800 . ?
Cr2A O7A 1.927(7) . ?
Cr2A O2A 1.984(7) . ?
Cr2A O4A 1.980(8) . ?
O7A C16A 1.276(8) . ?
C16A C17A 1.543(9) . ?
C17A C19A 1.528(10) . ?
C17A C18A 1.515(10) . ?
C17A C20A 1.527(10) . ?
C19A H19D 0.9800 . ?
C19A H19E 0.9800 . ?
C19A H19F 0.9800 . ?
C18A H18D 0.9800 . ?
C18A H18E 0.9800 . ?
C18A H18F 0.9800 . ?
C20A H20D 0.9800 . ?
C20A H20E 0.9800 . ?
C20A H20F 0.9800 . ?
O2A C1A 1.260(8) . ?
C1A C2A 1.523(9) . ?
C2A C3A 1.519(10) . ?
C2A C4A 1.531(10) . ?
C2A C5A 1.525(11) . ?
C3A H3AA 0.9800 . ?
C3A H3AB 0.9800 . ?
C3A H3AC 0.9800 . ?
C4A H4AA 0.9800 . ?
C4A H4AB 0.9800 . ?
C4A H4AC 0.9800 . ?
C5A H5AA 0.9800 . ?
C5A H5AB 0.9800 . ?
C5A H5AC 0.9800 . ?
O4A C6A 1.258(9) . ?
C6A C7A 1.527(9) . ?
C7A C8A 1.510(10) . ?
C7A C9A 1.531(10) . ?
C7A C10A 1.519(10) . ?
C8A H8AA 0.9800 . ?
C8A H8AB 0.9800 . ?
C8A H8AC 0.9800 . ?
C9A H9AA 0.9800 . ?
C9A H9AB 0.9800 . ?
C9A H9AC 0.9800 . ?
C10A H10D 0.9800 . ?
C10A H10E 0.9800 . ?
C10A H10F 0.9800 . ?
C27A C28A 1.513(12) . ?
C27A C29A 1.524(12) . ?
C27A C30A 1.501(12) . ?
C28A H28D 0.9800 . ?
C28A H28E 0.9800 . ?
C28A H28F 0.9800 . ?
C29A H29D 0.9800 . ?
C29A H29E 0.9800 . ?
C29A H29F 0.9800 . ?
C30A H30D 0.9800 . ?
C30A H30E 0.9800 . ?
C30A H30F 0.9800 . ?
C37A C38A 1.536(12) . ?
C37A C39A 1.533(12) . ?
C37A C40A 1.511(12) . ?
C38A H38D 0.9800 . ?
C38A H38E 0.9800 . ?
C38A H38F 0.9800 . ?
C39A H39D 0.9800 . ?
C39A H39E 0.9800 . ?
C39A H39F 0.9800 . ?
C40A H40D 0.9800 . ?
C40A H40E 0.9800 . ?
C40A H40F 0.9800 . ?
C32A C33A 1.519(12) . ?
C32A C34A 1.526(12) . ?
C32A C35A 1.519(12) . ?
C33A H33D 0.9800 . ?
C33A H33E 0.9800 . ?
C33A H33F 0.9800 . ?
C34A H34D 0.9800 . ?
C34A H34E 0.9800 . ?
C34A H34F 0.9800 . ?
C35A H35D 0.9800 . ?
C35A H35E 0.9800 . ?
C35A H35F 0.9800 . ?
C171 C1B 1.506(12) . ?
C171 C1C 1.519(12) . ?
C171 C1D 1.509(12) . ?
C1B H1BA 0.9800 . ?
C1B H1BB 0.9800 . ?
C1B H1BC 0.9800 . ?
C1C H1CA 0.9800 . ?
C1C H1CB 0.9800 . ?
C1C H1CC 0.9800 . ?
C1D H1DA 0.9800 . ?
C1D H1DB 0.9800 . ?
C1D H1DC 0.9800 . ?
O64 C172 1.265(15) . ?
C173 H17D 0.9800 . ?
C173 H17E 0.9800 . ?
C173 H17F 0.9800 . ?
C173 C172 1.476(16) . ?
C172 C174 1.506(16) . ?
C174 H17G 0.9800 . ?
C174 H17H 0.9800 . ?
C174 H17I 0.9800 . ?
O63 C175 1.272(15) . ?
C177 H17J 0.9800 . ?
C177 H17K 0.9800 . ?
C177 H17L 0.9800 . ?
C177 C175 1.484(16) . ?
C175 C176 1.526(16) . ?
C176 H17M 0.9800 . ?
C176 H17N 0.9800 . ?
C176 H17O 0.9800 . ?
O65 HD 0.88(4) 4_666 ?
O65 H65 0.8502 . ?
O173 C179 1.292(13) . ?
C178 H17P 0.9800 . ?
C178 H17Q 0.9800 . ?
C178 H17R 0.9800 . ?
C178 C179 1.430(14) . ?
C179 C180 1.526(15) . ?
C180 H18J 0.9800 . ?
C180 H18K 0.9800 . ?
C180 H18L 0.9800 . ?
C181 H18G 0.9800 . ?
C181 H18H 0.9800 . ?
C181 H18I 0.9800 . ?
C1E H1EA 0.9800 . ?
C1E H1EB 0.9800 . ?
C1E H1EC 0.9800 . ?
C1F H1FA 0.9800 . ?
C1F H1FB 0.9800 . ?
C1F H1FC 0.9800 . ?

loop_
_geom_torsion_atom_site_label_1
_geom_torsion_atom_site_label_2
_geom_torsion_atom_site_label_3
_geom_torsion_atom_site_label_4
_geom_torsion
_geom_torsion_site_symmetry_1
_geom_torsion_site_symmetry_2
_geom_torsion_site_symmetry_3
_geom_torsion_site_symmetry_4
_geom_torsion_publ_flag
Cu3 N017 C105 C103 -162.0(5) 4_575 . . . ?
Cu3 N017 C106 N01Z 161.1(5) 4_575 . . . ?
Cu3 O42 C117 O41 -5.2(8) . . . . ?
Cu3 O42 C117 C118 171.9(4) . . . . ?
Cu3 O44 C122 O43 1.7(8) . . . . ?
Cu3 O44 C122 C123 178.5(3) . . . . ?
Cu3 O46 C127 O45 4.2(8) . . . . ?
Cu3 O46 C127 C128 -176.1(4) . . . . ?
Cu3 O48 C132 O47 8.0(8) . . . . ?
Cu3 O48 C132 C133 -174.2(4) . . . . ?
Cu1 N01Q C81 N01H 178.1(4) . . . . ?
Cu1 N01Q C84 C83 -177.2(4) . . . . ?
Cu1 O37 C107 O38 -5.3(9) . . . . ?
Cu1 O37 C107 C108 176.1(4) . . . . ?
Cu1 O38 C107 O37 6.0(9) 3_766 . . . ?
Cu1 O38 C107 C108 -175.4(4) 3_766 . . . ?
Cu1 O39 C112 O40 7.9(8) . . . . ?
Cu1 O39 C112 C113 -168.1(7) . . . . ?
Cu1 O39 C112 C171 -170.1(6) . . . . ?
Cu1 O40 C112 O39 -7.7(8) 3_766 . . . ?
Cu1 O40 C112 C113 168.3(7) 3_766 . . . ?
Cu1 O40 C112 C171 170.2(6) 3_766 . . . ?
Cu2 N01H C81 N01Q -174.4(4) . . . . ?
Cu2 N01H C82 C83 174.9(4) . . . . ?
Cu2 O41 C117 O42 11.1(8) . . . . ?
Cu2 O41 C117 C118 -166.0(4) . . . . ?
Cu2 O43 C122 O44 4.9(8) . . . . ?
Cu2 O43 C122 C123 -171.8(4) . . . . ?
Cu2 O45 C127 O46 1.5(8) . . . . ?
Cu2 O45 C127 C128 -178.3(4) . . . . ?
Cu2 O47 C132 O48 -2.9(8) . . . . ?
Cu2 O47 C132 C133 179.2(4) . . . . ?
Cu4 N01Z C104 C103 179.6(5) . . . . ?
Cu4 N01Z C106 N017 179.4(4) . . . . ?
Cu4 O49 C137 O50 -3.4(9) . . . . ?
Cu4 O49 C137 C138 172.8(4) . . . . ?
Cu4 O50 C137 O49 3.7(8) 3_565 . . . ?
Cu4 O50 C137 C138 -172.3(5) 3_565 . . . ?
Cu4 O51 C142 O52 4.0(9) . . . . ?
Cu4 O51 C142 C143 -177.4(4) . . . . ?
Cu4 O52 C142 O51 -4.7(9) 3_565 . . . ?
Cu4 O52 C142 C143 176.9(4) 3_565 . . . ?
Cr1 O1 C1 O2 -24(5) . . . . ?
Cr1 O1 C1 C2 177.7(9) . . . . ?
Cr1 O1 C1A O2A -8(2) . . . . ?
Cr1 O1 C1A C2A 165.7(6) . . . . ?
Cr1 O3 C6 O4 -15(6) . . . . ?
Cr1 O3 C6 C7 160.1(15) . . . . ?
Cr1 O3 C6A O4A -10.3(19) . . . . ?
Cr1 O3 C6A C7A 165.4(7) . . . . ?
Cr1 O30 C71 O29 -7.2(10) . . . . ?
Cr1 O30 C71 C72 173.3(5) . . . . ?
Cr1 O32 C76 O31 -11.2(9) . . . . ?
Cr1 O32 C76 C77 164.8(4) . . . . ?
Cr2 O2 C1 O1 25(5) . . . . ?
Cr2 O2 C1 C2 -178.0(17) . . . . ?
Cr2 O4 C6 O3 19(6) . . . . ?
Cr2 O4 C6 C7 -156(2) . . . . ?
Cr2 O5 C11 O6 -35(6) . . . . ?
Cr2 O5 C11 C12 157.7(19) . . . . ?
Cr2 O7 C16 O8 0(6) . . . . ?
Cr2 O7 C16 C17 -178.3(18) . . . . ?
Cr3 O6 C11 O5 13(7) . . . . ?
Cr3 O6 C11 C12 178.9(13) . . . . ?
Cr3 O6 C11A O5A -11(2) . . . . ?
Cr3 O6 C11A C12A 178.2(7) . . . . ?
Cr3 O8 C16 O7 -16(5) . . . . ?
Cr3 O8 C16 C17 162.5(12) . . . . ?
Cr3 O8 C16A O7A -6.4(17) . . . . ?
Cr3 O8 C16A C17A 169.9(6) . . . . ?
Cr3 O9 C21 O10 14.7(10) . . . . ?
Cr3 O9 C21 C22 -161.6(4) . . . . ?
Cr3 O11 C26 O12 3.0(11) . . . . ?
Cr3 O11 C26 C27 178.3(7) . . . . ?
Cr3 O11 C26 C27A 177.4(7) . . . . ?
Cr4 O10 C21 O9 13.1(10) . . . . ?
Cr4 O10 C21 C22 -170.6(4) . . . . ?
Cr4 O12 C26 O11 19.0(9) . . . . ?
Cr4 O12 C26 C27 -156.8(7) . . . . ?
Cr4 O12 C26 C27A -155.2(7) . . . . ?
Cr4 O13 C31 O14 -17.9(12) . . . . ?
Cr4 O13 C31 C32 155.9(15) . . . . ?
Cr4 O13 C31 C32A 173.0(12) . . . . ?
Cr4 O15 C36 O16 -9.1(11) . . . . ?
Cr4 O15 C36 C37 164.6(7) . . . . ?
Cr4 O15 C36 C37A -173.7(7) . . . . ?
Cr5 O14 C31 O13 0.0(13) . . . . ?
Cr5 O14 C31 C32 -173.8(15) . . . . ?
Cr5 O14 C31 C32A 169.2(12) . . . . ?
Cr5 O16 C36 O15 -14.4(10) . . . . ?
Cr5 O16 C36 C37 172.2(6) . . . . ?
Cr5 O16 C36 C37A 151.2(7) . . . . ?
Cr5 O17 C41 O18 -14.4(9) . . . . ?
Cr5 O17 C41 C42 164.8(4) . . . . ?
Cr5 O19 C46 O20 -25.2(8) . . . . ?
Cr5 O19 C46 C47 151.1(4) . . . . ?
Cr6 O18 C41 O17 -12.5(9) . . . . ?
Cr6 O18 C41 C42 168.3(4) . . . . ?
Cr6 O20 C46 O19 4.0(9) . . . . ?
Cr6 O20 C46 C47 -172.5(4) . . . . ?
Cr6 O21 C51 O22 17.8(9) . . . . ?
Cr6 O21 C51 C52 -167.3(4) . . . . ?
Cr6 O23 C56 O24 18.4(8) . . . . ?
Cr6 O23 C56 C57 -160.5(3) . . . . ?
Cr7 O22 C51 O21 -3.0(9) . . . . ?
Cr7 O22 C51 C52 -177.9(4) . . . . ?
Cr7 O24 C56 O23 -3.7(9) . . . . ?
Cr7 O24 C56 C57 175.2(4) . . . . ?
Cr7 O25 C61 O26 3.4(10) . . . . ?
Cr7 O25 C61 C62 -171.8(4) . . . . ?
Cr7 O27 C66 O28 4.2(9) . . . . ?
Cr7 O27 C66 C67 -176.1(4) . . . . ?
Cr8 O26 C61 O25 23.8(9) . . . . ?
Cr8 O26 C61 C62 -161.0(4) . . . . ?
Cr8 O28 C66 O27 20.1(8) . . . . ?
Cr8 O28 C66 C67 -159.5(4) . . . . ?
Cr8 O29 C71 O30 -9.0(10) . . . . ?
Cr8 O29 C71 C72 170.5(5) . . . . ?
Cr8 O31 C76 O32 -5.5(10) . . . . ?
Cr8 O31 C76 C77 178.5(4) . . . . ?
F1 Cr2 F2 Cr3 139.7(3) . . . . ?
O1 C1 C2 C3 86(3) . . . . ?
O1 C1 C2 C4 -152(3) . . . . ?
O1 C1 C2 C5 -31(3) . . . . ?
O1 C1A C2A C3A 15.7(16) . . . . ?
O1 C1A C2A C4A 136.0(11) . . . . ?
O1 C1A C2A C5A -105.6(12) . . . . ?
O2 C1 C2 C3 -72(3) . . . . ?
O2 C1 C2 C4 49(4) . . . . ?
O2 C1 C2 C5 170(3) . . . . ?
O3 C6 C7 C8 137(4) . . . . ?
O3 C6 C7 C9 -106(4) . . . . ?
O3 C6 C7 C10 16(4) . . . . ?
O3 C6A C7A C8A 119.8(13) . . . . ?
O3 C6A C7A C9A -123.2(13) . . . . ?
O3 C6A C7A C10A -3.4(15) . . . . ?
O4 Cr2 F2 Cr3 -124.8(7) . . . . ?
O4 C6 C7 C8 -48(4) . . . . ?
O4 C6 C7 C9 68(4) . . . . ?
O4 C6 C7 C10 -170(3) . . . . ?
O5 Cr2 F2 Cr3 -40.5(8) . . . . ?
O5 C11 C12 C13 32(4) . . . . ?
O5 C11 C12 C14 153(4) . . . . ?
O5 C11 C12 C15 -87(4) . . . . ?
O6 C11 C12 C13 -135(4) . . . . ?
O6 C11 C12 C14 -14(4) . . . . ?
O6 C11 C12 C15 105(4) . . . . ?
O6 C11A C12A C14A -49.4(17) . . . . ?
O6 C11A C12A C13A -171.2(15) . . . . ?
O6 C11A C12A C15A 69.2(16) . . . . ?
O7 Cr2 F2 Cr3 48.2(7) . . . . ?
O7 C16 C17 C18 -17(4) . . . . ?
O7 C16 C17 C19 103(3) . . . . ?
O7 C16 C17 C20 -138(3) . . . . ?
O8 C16 C17 C18 165(3) . . . . ?
O8 C16 C17 C19 -75(3) . . . . ?
O8 C16 C17 C20 44(3) . . . . ?
O8 C16A C17A C19A -60.6(12) . . . . ?
O8 C16A C17A C18A 179.8(10) . . . . ?
O8 C16A C17A C20A 57.5(12) . . . . ?
O9 C21 C22 C23 101.2(7) . . . . ?
O9 C21 C22 C24 -16.3(7) . . . . ?
O9 C21 C22 C25 -138.7(6) . . . . ?
O10 C21 C22 C23 -75.4(7) . . . . ?
O10 C21 C22 C24 167.1(5) . . . . ?
O10 C21 C22 C25 44.6(7) . . . . ?
O11 C26 C27 C28 165.8(12) . . . . ?
O11 C26 C27 C29 44.8(16) . . . . ?
O11 C26 C27 C30 -74.4(16) . . . . ?
O11 C26 C27A C28A 116.0(10) . . . . ?
O11 C26 C27A C29A -4.6(14) . . . . ?
O11 C26 C27A C30A -125.8(11) . . . . ?
O12 C26 C27 C28 -18.3(15) . . . . ?
O12 C26 C27 C29 -139.3(13) . . . . ?
O12 C26 C27 C30 101.5(15) . . . . ?
O12 C26 C27A C28A -69.2(12) . . . . ?
O12 C26 C27A C29A 170.2(10) . . . . ?
O12 C26 C27A C30A 48.9(13) . . . . ?
O13 C31 C32 C33 57(2) . . . . ?
O13 C31 C32 C34 -62(2) . . . . ?
O13 C31 C32 C35 179.4(19) . . . . ?
O13 C31 C32A C33A 31(2) . . . . ?
O13 C31 C32A C34A -87.0(19) . . . . ?
O13 C31 C32A C35A 154.3(17) . . . . ?
O14 C31 C32 C33 -128.9(18) . . . . ?
O14 C31 C32 C34 112.0(18) . . . . ?
O14 C31 C32 C35 -6(2) . . . . ?
O14 C31 C32A C33A -139.3(16) . . . . ?
O14 C31 C32A C34A 102.8(16) . . . . ?
O14 C31 C32A C35A -15.9(19) . . . . ?
O15 C36 C37 C38 57.1(11) . . . . ?
O15 C36 C37 C39 178.0(10) . . . . ?
O15 C36 C37 C40 -60.6(11) . . . . ?
O15 C36 C37A C38A -5.8(15) . . . . ?
O15 C36 C37A C39A 113.6(11) . . . . ?
O15 C36 C37A C40A -125.7(11) . . . . ?
O16 C36 C37 C38 -128.9(9) . . . . ?
O16 C36 C37 C39 -8.0(14) . . . . ?
O16 C36 C37 C40 113.4(9) . . . . ?
O16 C36 C37A C38A -172.0(11) . . . . ?
O16 C36 C37A C39A -52.7(13) . . . . ?
O16 C36 C37A C40A 68.0(13) . . . . ?
O17 C41 C42 C43 9.4(8) . . . . ?
O17 C41 C42 C44 129.9(6) . . . . ?
O17 C41 C42 C45 -111.4(6) . . . . ?
O18 C41 C42 C43 -171.3(6) . . . . ?
O18 C41 C42 C44 -50.8(7) . . . . ?
O18 C41 C42 C45 67.9(7) . . . . ?
O19 C46 C47 C48 12.2(7) . . . . ?
O19 C46 C47 C49 133.8(6) . . . . ?
O19 C46 C47 C50 -106.5(6) . . . . ?
O20 C46 C47 C48 -171.1(5) . . . . ?
O20 C46 C47 C49 -49.5(7) . . . . ?
O20 C46 C47 C50 70.2(6) . . . . ?
O21 C51 C52 C53 119.3(7) . . . . ?
O21 C51 C52 C54 0.2(7) . . . . ?
O21 C51 C52 C55 -120.0(7) . . . . ?
O22 C51 C52 C53 -65.3(8) . . . . ?
O22 C51 C52 C54 175.6(6) . . . . ?
O22 C51 C52 C55 55.4(8) . . . . ?
O23 C56 C57 C58 114.1(5) . . . . ?
O23 C56 C57 C59 -5.2(7) . . . . ?
O23 C56 C57 C60 -127.3(5) . . . . ?
O24 C56 C57 C58 -64.9(6) . . . . ?
O24 C56 C57 C59 175.8(5) . . . . ?
O24 C56 C57 C60 53.7(6) . . . . ?
O25 C61 C62 C63 63.5(9) . . . . ?
O25 C61 C62 C64 -60.9(10) . . . . ?
O25 C61 C62 C65 -179.9(6) . . . . ?
O26 C61 C62 C63 -112.1(8) . . . . ?
O26 C61 C62 C64 123.5(9) . . . . ?
O26 C61 C62 C65 4.5(9) . . . . ?
O27 C66 C67 C68 -179.0(5) . . . . ?
O27 C66 C67 C69 58.8(6) . . . . ?
O27 C66 C67 C70 -59.4(6) . . . . ?
O28 C66 C67 C68 0.7(7) . . . . ?
O28 C66 C67 C69 -121.6(6) . . . . ?
O28 C66 C67 C70 120.2(6) . . . . ?
O29 C71 C72 C73 2.5(10) . . . . ?
O29 C71 C72 C74 -117.7(7) . . . . ?
O29 C71 C72 C75 126.1(7) . . . . ?
O30 C71 C72 C73 -178.0(7) . . . . ?
O30 C71 C72 C74 61.9(8) . . . . ?
O30 C71 C72 C75 -54.4(8) . . . . ?
O31 C76 C77 C78 62.1(7) . . . . ?
O31 C76 C77 C79 -177.4(5) . . . . ?
O31 C76 C77 C80 -55.4(7) . . . . ?
O32 C76 C77 C78 -114.2(6) . . . . ?
O32 C76 C77 C79 6.3(8) . . . . ?
O32 C76 C77 C80 128.3(6) . . . . ?
O33 C86 C87 C88 175.2(5) . . . . ?
O33 C86 C91 C90 -174.9(5) . . . . ?
O35 C99 C100 C101 173.9(5) . . . . ?
O35 C102 C103 C104 169.3(7) . . . . ?
O35 C102 C103 C105 -7.5(11) . . . . ?
O36 C102 C103 C104 -14.3(12) . . . . ?
O36 C102 C103 C105 169.0(8) . . . . ?
N01H C82 C83 C84 -0.1(8) . . . . ?
N01H C82 C83 C85 -176.0(5) . . . . ?
N01P C94 C95 C96 -177.0(5) . . . . ?
C81 N01H C82 C83 1.1(8) . . . . ?
C81 N01Q C84 C83 1.2(8) . . . . ?
C82 N01H C81 N01Q -0.9(9) . . . . ?
C82 C83 C84 N01Q -1.0(8) . . . . ?
C82 C83 C85 O33 17.1(8) . . . . ?
C82 C83 C85 O34 -165.1(7) . . . . ?
C84 N01Q C81 N01H -0.2(9) . . . . ?
C84 C83 C85 O33 -158.7(5) . . . . ?
C84 C83 C85 O34 19.1(10) . . . . ?
C85 O33 C86 C87 120.8(6) . . . . ?
C85 O33 C86 C91 -65.3(7) . . . . ?
C85 C83 C84 N01Q 174.9(5) . . . . ?
C86 O33 C85 O34 -6.9(10) . . . . ?
C86 O33 C85 C83 170.8(5) . . . . ?
C86 C87 C88 C89 0.2(9) . . . . ?
C87 C86 C91 C90 -1.4(9) . . . . ?
C87 C88 C89 C90 -2.1(9) . . . . ?
C87 C88 C89 C92 175.2(5) . . . . ?
C88 C89 C90 C91 2.4(9) . . . . ?
C88 C89 C92 C93 74.4(8) . . . . ?
C89 C90 C91 C86 -0.7(9) . . . . ?
C89 C92 C93 N01P -172.6(6) . . . . ?
C90 C89 C92 C93 -108.4(7) . . . . ?
C91 C86 C87 C88 1.6(9) . . . . ?
C92 C89 C90 C91 -174.9(6) . . . . ?
C93 N01P C94 C95 -174.3(5) . . . . ?
C94 N01P C93 C92 -172.8(5) . . . . ?
C94 C95 C96 C97 -83.0(7) . . . . ?
C94 C95 C96 C101 98.2(6) . . . . ?
C95 C96 C97 C98 -178.5(5) . . . . ?
C95 C96 C101 C100 178.9(5) . . . . ?
C96 C97 C98 C99 -0.4(8) . . . . ?
C97 C96 C101 C100 0.1(8) . . . . ?
C97 C98 C99 O35 -173.1(5) . . . . ?
C97 C98 C99 C100 0.1(9) . . . . ?
C98 C99 C100 C101 0.3(9) . . . . ?
C99 O35 C102 O36 3.9(12) . . . . ?
C99 O35 C102 C103 -179.8(6) . . . . ?
C99 C100 C101 C96 -0.5(9) . . . . ?
C101 C96 C97 C98 0.3(8) . . . . ?
C102 O35 C99 C98 -58.9(8) . . . . ?
C102 O35 C99 C100 127.3(7) . . . . ?
C102 C103 C104 N01Z -177.0(7) . . . . ?
C102 C103 C105 N017 177.7(6) . . . . ?
C104 N01Z C106 N017 -1.0(9) . . . . ?
C104 C103 C105 N017 1.0(10) . . . . ?
C105 N017 C106 N01Z 2.0(8) . . . . ?
C105 C103 C104 N01Z 0.0(11) . . . . ?
C106 N01Z C104 C103 0.0(10) . . . . ?
C106 N017 C105 C103 -1.9(8) . . . . ?
O37 C107 C108 C109 -44.1(8) . . . . ?
O37 C107 C108 C110 74.5(7) . . . . ?
O37 C107 C108 C111 -165.4(6) . . . . ?
O38 C107 C108 C109 137.1(6) . . . . ?
O38 C107 C108 C110 -104.3(7) . . . . ?
O38 C107 C108 C111 15.9(8) . . . . ?
O39 C112 C113 C114 92.1(11) . . . . ?
O39 C112 C113 C115 -25.0(14) . . . . ?
O39 C112 C113 C116 -149.0(10) . . . . ?
O39 C112 C171 C1B 152.3(9) . . . . ?
O39 C112 C171 C1C 31.3(13) . . . . ?
O39 C112 C171 C1D -87.7(10) . . . . ?
O40 C112 C113 C114 -84.2(11) . . . . ?
O40 C112 C113 C115 158.8(10) . . . . ?
O40 C112 C113 C116 34.7(13) . . . . ?
O40 C112 C171 C1B -25.8(12) . . . . ?
O40 C112 C171 C1C -146.8(10) . . . . ?
O40 C112 C171 C1D 94.2(11) . . . . ?
O41 C117 C118 C119 -21.0(8) . . . . ?
O41 C117 C118 C120 -143.3(6) . . . . ?
O41 C117 C118 C121 98.8(6) . . . . ?
O42 C117 C118 C119 161.6(6) . . . . ?
O42 C117 C118 C120 39.3(7) . . . . ?
O42 C117 C118 C121 -78.5(6) . . . . ?
O43 C122 C123 C124 -33.7(7) . . . . ?
O43 C122 C123 C125 -155.5(5) . . . . ?
O43 C122 C123 C126 85.4(7) . . . . ?
O44 C122 C123 C124 149.3(5) . . . . ?
O44 C122 C123 C125 27.5(7) . . . . ?
O44 C122 C123 C126 -91.6(6) . . . . ?
O45 C127 C128 C129 -162.2(6) . . . . ?
O45 C127 C128 C130 -40.8(7) . . . . ?
O45 C127 C128 C131 78.1(6) . . . . ?
O46 C127 C128 C129 18.1(8) . . . . ?
O46 C127 C128 C130 139.4(6) . . . . ?
O46 C127 C128 C131 -101.7(6) . . . . ?
O47 C132 C133 C134 -139.9(11) . . . . ?
O47 C132 C133 C135 -20.6(10) . . . . ?
O47 C132 C133 C136 96.8(10) . . . . ?
O47 C132 C133 C181 -66.3(18) . . . . ?
O47 C132 C133 C1E 53.8(18) . . . . ?
O47 C132 C133 C1F 173.6(17) . . . . ?
O48 C132 C133 C134 42.0(12) . . . . ?
O48 C132 C133 C135 161.4(9) . . . . ?
O48 C132 C133 C136 -81.3(10) . . . . ?
O48 C132 C133 C181 115.7(18) . . . . ?
O48 C132 C133 C1E -124.3(17) . . . . ?
O48 C132 C133 C1F -4.5(18) . . . . ?
O49 C137 C138 C139 -78.7(8) . . . . ?
O49 C137 C138 C140 37.0(9) . . . . ?
O49 C137 C138 C141 163.0(6) . . . . ?
O50 C137 C138 C139 97.7(8) . . . . ?
O50 C137 C138 C140 -146.6(7) . . . . ?
O50 C137 C138 C141 -20.6(9) . . . . ?
O51 C142 C143 C144 -81.4(8) . . . . ?
O51 C142 C143 C145 38.8(9) . . . . ?
O51 C142 C143 C146 159.9(7) . . . . ?
O52 C142 C143 C144 97.2(8) . . . . ?
O52 C142 C143 C145 -142.6(7) . . . . ?
O52 C142 C143 C146 -21.5(9) . . . . ?
O5A C11A C12A C14A 139.4(15) . . . . ?
O5A C11A C12A C13A 18(2) . . . . ?
O5A C11A C12A C15A -102.1(15) . . . . ?
Cr2A O5A C11A O6 23(2) . . . . ?
Cr2A O5A C11A C12A -166.4(8) . . . . ?
Cr2A O7A C16A O8 18.0(15) . . . . ?
Cr2A O7A C16A C17A -158.5(7) . . . . ?
Cr2A O2A C1A O1 -20.1(19) . . . . ?
Cr2A O2A C1A C2A 165.7(7) . . . . ?
Cr2A O4A C6A O3 -16(2) . . . . ?
Cr2A O4A C6A C7A 167.9(8) . . . . ?
O7A C16A C17A C19A 116.0(10) . . . . ?
O7A C16A C17A C18A -3.6(12) . . . . ?
O7A C16A C17A C20A -125.9(10) . . . . ?
O2A C1A C2A C3A -169.8(12) . . . . ?
O2A C1A C2A C4A -49.5(14) . . . . ?
O2A C1A C2A C5A 68.8(12) . . . . ?
O4A C6A C7A C8A -64.0(12) . . . . ?
O4A C6A C7A C9A 52.9(13) . . . . ?
O4A C6A C7A C10A 172.8(11) . . . . ?
